data_7243491
loop_
_publ_author_name
'Mazzeo, Paolo P.'
'Balestri, Davide'
'Bacchi, Alessia'
'Pelagatti, Paolo'

_publ_section_title
;
 Stabilization of liquid active guests via nanoconfinement into a flexible
 microporous metal--organic framework
;
_journal_issue 41
_journal_name_full CrystEngComm
_journal_page_first 7262
_journal_page_last 7269
_journal_paper_doi 10.1039/D1CE00899D
_journal_volume 23
_journal_year 2021
_chemical_formula_moiety '0.75(C104.5 H68.5 N8 O20 Zn4), 3.25(C12 H18 O), 0.5(C9 H9.25 O0.75), 1.63(C3 H7 N O)'
_chemical_formula_sum 'C126.62 H125.75 N7.62 O20.25 Zn3'
_chemical_formula_weight 2274.45
_chemical_name_common PUM168@propofol
_space_group_crystal_system triclinic
_space_group_IT_number 2
_space_group_name_Hall '-P 1'
_space_group_name_H-M_alt 'P -1'
_atom_sites_solution_hydrogens mixed
_atom_sites_solution_primary dual
_audit_creation_date 2021-07-07
_audit_creation_method
;
Olex2 1.2
(compiled 2018.05.29 svn.r3508 for OlexSys, GUI svn.r5506)
;
_audit_update_record
;
2021-07-07 deposited with the CCDC.	2021-09-06 downloaded from the CCDC.
;
_cell_angle_alpha 89.20(3)
_cell_angle_beta 82.16(3)
_cell_angle_gamma 87.80(3)
_cell_formula_units_Z 4
_cell_length_a 15.263(3)
_cell_length_b 30.497(6)
_cell_length_c 26.950(5)
_cell_measurement_reflns_used 5323
_cell_measurement_temperature 100
_cell_measurement_theta_max 25.153
_cell_measurement_theta_min 3.521
_cell_volume 12418(4)
_computing_cell_refinement 'XDS (Kabsch, 2010)'
_computing_data_collection 'Elettra XRD1 Data Collection SW'
_computing_data_reduction 'XDS (Kabsch, 2010) - CCP4 (Evans, 2013)'
_computing_molecular_graphics 'Olex2 (Dolomanov et al., 2009)'
_computing_publication_material 'Olex2 (Dolomanov et al., 2009)'
_computing_structure_refinement 'XL (Sheldrick, 2008)'
_computing_structure_solution 'XT (Sheldrick, 2015)'
_diffrn_ambient_temperature 100.15
_diffrn_measured_fraction_theta_full 0.992
_diffrn_measured_fraction_theta_max 0.992
_diffrn_measurement_device_type 'Huber 4-circles Kappa Goniometer, Pilatus 2M detector'
_diffrn_measurement_method 'Rotating crystal'
_diffrn_radiation_type synchrotron
_diffrn_radiation_wavelength 0.700
_diffrn_reflns_av_R_equivalents 0.0316
_diffrn_reflns_av_unetI/netI 0.0227
_diffrn_reflns_Laue_measured_fraction_full 0.992
_diffrn_reflns_Laue_measured_fraction_max 0.992
_diffrn_reflns_limit_h_max 18
_diffrn_reflns_limit_h_min -18
_diffrn_reflns_limit_k_max 37
_diffrn_reflns_limit_k_min 0
_diffrn_reflns_limit_l_max 32
_diffrn_reflns_limit_l_min -32
_diffrn_reflns_number 296249
_diffrn_reflns_point_group_measured_fraction_full 0.992
_diffrn_reflns_point_group_measured_fraction_max 0.992
_diffrn_reflns_theta_full 24.835
_diffrn_reflns_theta_max 25.266
_diffrn_reflns_theta_min 0.751
_diffrn_source 'Elettra Synchrotron - XRD1 BL'
_diffrn_standards_decay_% 0
_diffrn_standards_interval_count 0
_diffrn_standards_number 0
_exptl_absorpt_coefficient_mu 0.618
_exptl_absorpt_correction_type none
_exptl_crystal_colour 'clear light yellow'
_exptl_crystal_colour_lustre clear
_exptl_crystal_colour_modifier light
_exptl_crystal_colour_primary yellow
_exptl_crystal_density_diffrn 1.217
_exptl_crystal_description block
_exptl_crystal_F_000 4764
_exptl_crystal_size_max 0.1
_exptl_crystal_size_mid 0.07
_exptl_crystal_size_min 0.06
_refine_diff_density_max 2.339
_refine_diff_density_min -1.425
_refine_diff_density_rms 0.205
_refine_ls_extinction_method none
_refine_ls_goodness_of_fit_ref 1.042
_refine_ls_hydrogen_treatment mixed
_refine_ls_matrix_type full
_refine_ls_number_parameters 3272
_refine_ls_number_reflns 46776
_refine_ls_number_restraints 2946
_refine_ls_restrained_S_all 1.079
_refine_ls_R_factor_all 0.0918
_refine_ls_R_factor_gt 0.0898
_refine_ls_shift/su_max 0.005
_refine_ls_shift/su_mean 0.000
_refine_ls_structure_factor_coef Fsqd
_refine_ls_weighting_details 'w=1/[\s^2^(Fo^2^)+(0.1608P)^2^+41.6508P] where P=(Fo^2^+2Fc^2^)/3'
_refine_ls_weighting_scheme calc
_refine_ls_wR_factor_gt 0.2695
_refine_ls_wR_factor_ref 0.2716
_reflns_Friedel_coverage 0.000
_reflns_number_gt 44338
_reflns_number_total 46776
_reflns_threshold_expression 'I > 2\s(I)'
_cod_data_source_file d1ce00899d2.cif
_cod_data_source_block pum168@propofol
_cod_depositor_comments 'Adding full bibliography for 7243489--7243491.cif.'
_cod_original_cell_volume 12417(4)
_cod_database_code 7243491
_shelx_shelxl_version_number 2014/7
_shelx_space_group_comment
;
The symmetry employed for this shelxl refinement is uniquely defined
by the following loop, which should always be used as a source of
symmetry information in preference to the above space-group names.
They are only intended as comments.
;
_shelx_estimated_absorpt_t_max 0.964
_shelx_estimated_absorpt_t_min 0.941
_olex2_refinement_description
;
1. Fixed Uiso
 At 1.2 times of:
  All C(H) groups, All N(H) groups, All N(H,H) groups
 At 1.5 times of:
  All C(H,H,H) groups, All O(H) groups
2. Restrained distances
 N1D4-C3D4 = N1D4-C2D4
 1.45 with sigma of 0.02
 C2D4-C3D4
 2.5 with sigma of 0.02
 N1DA-C2DA = N1DA-C3DA = N1D1-C3D1 = N1D1-C2D1 = N1DA-C1DA = N1D1-C1DA
 1.45 with sigma of 0.02
 C7D-C1D
 2.35 with sigma of 0.02
 C1D-C8D
 2.35 with sigma of 0.02
 C7D-C8D
 2.7 with sigma of 0.02
 C6D-C7D = C8D-C6D
 1.5 with sigma of 0.02
 OPD-C0D
 1.3 with sigma of 0.02
 O11-N21
 2.25 with sigma of 0.02
 C9D-C10D
 1.5 with sigma of 0.02
 C9D-C11D
 1.5 with sigma of 0.02
 N1DA-C3DA = N1DA-C2DA
 1.5 with sigma of 0.02
 C0F-C10F
 3.6 with sigma of 0.02
 C10F-C9F
 1.45 with sigma of 0.02
 C9F-C11F
 1.45 with sigma of 0.02
 C6F-C7F
 1.5 with sigma of 0.02
 C8F-C6F = C7F-C6F
 1.5 with sigma of 0.02
 C10C-C9C
 1.5 with sigma of 0.02
 C9C-C11C
 1.5 with sigma of 0.02
 C9C-C10C = C9C-C11C
 1.5 with sigma of 0.02
 OPC1-C0C
 1.3 with sigma of 0.02
 C131-C101 = C132-C102
 1.5 with sigma of 0.02
 O8AA-C192
 1.2 with sigma of 0.02
 O1PF-C0F
 1.3 with sigma of 0.02
 C10D-C11D
 2.5 with sigma of 0.04
 C3DA-C2DA
 2.5 with sigma of 0.04
 C1D4-C2D4
 2.4 with sigma of 0.04
 C1D4-C3D4
 2.4 with sigma of 0.04
 C8F-C7F
 2.5 with sigma of 0.04
 C11C-C10C
 2.5 with sigma of 0.04
 C1C-OPC1
 2.4 with sigma of 0.04
 C5C-OPC1
 2.4 with sigma of 0.04
 C5F-C11F
 2.6 with sigma of 0.04
 C5F-C10F
 2.6 with sigma of 0.04
 C1F-C8F
 2.6 with sigma of 0.04
 C1F-C7F
 2.6 with sigma of 0.04
 C202-O8AA
 2.36 with sigma of 0.04
 C1DI-C2DI = O1D4-N1D4
 2.2 with sigma of 0.04
 C1F-O1PF
 2.4 with sigma of 0.04
 O1PF-C5F
 2.4 with sigma of 0.04
 C55-C65A \\sim C55A-C65B
 with sigma of 0.02
 C55-C45A \\sim C55A-C45B
 with sigma of 0.02
 C55-C85 \\sim C55A-C85
 with sigma of 0.02
 C65A-C75A \\sim C65B-C75B
 with sigma of 0.02
 C75A-C25 \\sim C75B-C25A
 with sigma of 0.02
 C25-C35A \\sim C25A-C35B
 with sigma of 0.02
 C25-C15 \\sim C25A-C15
 with sigma of 0.02
 C35A-C45A \\sim C35B-C45B
 with sigma of 0.02
 C55-C75A \\sim C55A-C75B
 with sigma of 0.04
 C55-C35A \\sim C55A-C35B
 with sigma of 0.04
 C65A-C25 \\sim C65B-C25A
 with sigma of 0.04
 C65A-C45A \\sim C65B-C45B
 with sigma of 0.04
 C65A-C85 \\sim C65B-C85
 with sigma of 0.04
 C75A-C35A \\sim C75B-C35B
 with sigma of 0.04
 C75A-C15 \\sim C75B-C15
 with sigma of 0.04
 C25-C45A \\sim C25A-C45B
 with sigma of 0.04
 C35A-C15 \\sim C35B-C15
 with sigma of 0.04
 C45A-C85 \\sim C45B-C85
 with sigma of 0.04
3. Restrained planarity
 C10C, O1D4, C1D4, C2D4, N1D4, C3D4
 with sigma of 0.001
 O1D4, C1D4, N1D4, C2D4
 with sigma of 0.1
 O1PF, C0F, C5F, C1F, C2F, C4F, C3F
 with sigma of 0.001
4. Uiso/Uaniso restraints and constraints
O19 \\sim O29 \\sim N29 \\sim N39 \\sim C59 \\sim C49 \\sim C39 \\sim C29 \\sim
C19 \\sim N19 \\sim C69 \\sim C129 \\sim C119 \\sim C109 \\sim C99 \\sim C89
\\sim C79 \\sim C149 \\sim C159 \\sim C169 \\sim C179 \\sim C189 \\sim C139
\\sim C199 \\sim C249 \\sim C239 \\sim N49 \\sim C229 \\sim C219 \\sim C209:
within 1.7A with sigma of 0.004 and sigma for terminal atoms of 0.008
C11B \\sim O1PB \\sim C0B \\sim C5B \\sim C1B \\sim C4B \\sim C6B \\sim C2B
\\sim C9B \\sim C3B \\sim C8B \\sim C7B \\sim C10B: within 1.7A with sigma of
0.004 and sigma for terminal atoms of 0.008
O1PG \\sim C0G \\sim C5G \\sim C1G \\sim C10G \\sim C4G \\sim C2G \\sim C6G
\\sim C11G \\sim C9G \\sim C3G \\sim C7G \\sim C8G: within 1.7A with sigma of
0.004 and sigma for terminal atoms of 0.008
C5HA \\sim OPG \\sim C1IA \\sim C4AA \\sim C0AA \\sim C158 \\sim C205 \\sim
C6HA \\sim C1MA \\sim C269 \\sim C369 \\sim C3BA \\sim C2MA: within 1.7A with
sigma of 0.004 and sigma for terminal atoms of 0.008
C11D \\sim C7D \\sim C6D \\sim C8D \\sim C1D \\sim C0D \\sim C2D \\sim OPD
\\sim C5D \\sim C3D \\sim C9D \\sim C4D \\sim C10D: within 1.7A with sigma of
0.004 and sigma for terminal atoms of 0.008
O21 \\sim N31 \\sim N41 \\sim C7GA \\sim C201 \\sim C241 \\sim C231 \\sim C141
\\sim C151 \\sim C161 \\sim C172 \\sim C182 \\sim C131 \\sim C191 \\sim C221
\\sim C81 \\sim C91 \\sim C101 \\sim C3GA \\sim C121 \\sim C71 \\sim O11 \\sim
N21 \\sim C51 \\sim N11 \\sim C11 \\sim C21 \\sim C31 \\sim C41 \\sim C61:
within 1.7A with sigma of 0.004 and sigma for terminal atoms of 0.008
O7AA \\sim N22 \\sim C52 \\sim C42 \\sim C32 \\sim C22 \\sim C12 \\sim N12
\\sim C62 \\sim C122 \\sim C72 \\sim O8AA \\sim C9HA \\sim C202 \\sim N32 \\sim
C192 \\sim C82 \\sim C92 \\sim C102 \\sim C181 \\sim C171 \\sim C162 \\sim C152
\\sim C142 \\sim C132 \\sim N42 \\sim C222 \\sim C242 \\sim C232: within 1.7A
with sigma of 0.004 and sigma for terminal atoms of 0.008
O16 \\sim N26 \\sim C46 \\sim C36 \\sim C26 \\sim C16 \\sim N16 \\sim C56 \\sim
C66 \\sim C156 \\sim C146 \\sim C136 \\sim C186 \\sim C176 \\sim C166 \\sim C96
\\sim C86 \\sim C76 \\sim C126 \\sim C116 \\sim C106 \\sim O26 \\sim N36 \\sim
C196 \\sim C216 \\sim C226 \\sim N46 \\sim C236 \\sim C246 \\sim C206: within
1.7A with sigma of 0.004 and sigma for terminal atoms of 0.008
C1I \\sim OPI \\sim C0I \\sim C5I \\sim C2I \\sim C9I \\sim C4I \\sim C6I \\sim
C3I \\sim C11I \\sim C10I \\sim C8I \\sim C7I: within 1.7A with sigma of 0.004
and sigma for terminal atoms of 0.008
O1D1 \\sim C1DA \\sim C1D1 \\sim N1DA \\sim N1D1 \\sim C2DA \\sim C3DA \\sim
C3D1 \\sim C2D1: within 1.7A with sigma of 0.004 and sigma for terminal atoms
of 0.008
O1DI \\sim C1DI \\sim N2DI \\sim C3DI \\sim C2DI: within 1.7A with sigma of
0.004 and sigma for terminal atoms of 0.008
C60 \\sim C50 \\sim C40 \\sim C30 \\sim C20 \\sim C70: within 1.7A with sigma
of 0.004 and sigma for terminal atoms of 0.008
C100 \\sim C110 \\sim C120 \\sim C130 \\sim C80 \\sim C90: within 1.7A with
sigma of 0.004 and sigma for terminal atoms of 0.008
O17 \\sim N27 \\sim N17 \\sim C17 \\sim C27 \\sim C37 \\sim C47 \\sim C57 \\sim
C67 \\sim C107 \\sim C97 \\sim C87 \\sim C77 \\sim C127 \\sim C117 \\sim C177
\\sim C187 \\sim C137 \\sim C147 \\sim C157 \\sim C167 \\sim O26 \\sim N36
\\sim C196 \\sim C216 \\sim C226 \\sim N46 \\sim C236 \\sim C246 \\sim C206:
within 1.7A with sigma of 0.004 and sigma for terminal atoms of 0.008
C611 \\sim C511 \\sim C411 \\sim C311 \\sim C211 \\sim C711: within 1.7A with
sigma of 0.004 and sigma for terminal atoms of 0.008
C65A \\sim C75A \\sim C25 \\sim C35A \\sim C45A \\sim C55: within 1.7A with
sigma of 0.004 and sigma for terminal atoms of 0.008
O17 \\sim N27 \\sim N17 \\sim C17 \\sim C27 \\sim C37 \\sim C47 \\sim C57 \\sim
C67 \\sim O16 \\sim N26 \\sim C46 \\sim C36 \\sim C26 \\sim C16 \\sim N16 \\sim
C56 \\sim C66 \\sim C107 \\sim C97 \\sim C87 \\sim C77 \\sim C127 \\sim C117
\\sim C96 \\sim C86 \\sim C76 \\sim C126 \\sim C116 \\sim C106 \\sim C177 \\sim
C187 \\sim C137 \\sim C147 \\sim C157 \\sim C167 \\sim C156 \\sim C146 \\sim
C136 \\sim C186 \\sim C176 \\sim C166 \\sim O26 \\sim N36 \\sim C196 \\sim C216
\\sim C226 \\sim N46 \\sim C236 \\sim C246 \\sim C206: within 1.7A with sigma
of 0.002 and sigma for terminal atoms of 0.004
C11H \\sim OPH \\sim C0H \\sim C1H \\sim C5H \\sim C2H \\sim C9H \\sim C6H
\\sim C4H \\sim C3H \\sim C10H \\sim C7H \\sim C8H: within 1.7A with sigma of
0.004 and sigma for terminal atoms of 0.008
C9H \\sim OPH \\sim C0H \\sim C1H \\sim C5H \\sim C2H \\sim C6H \\sim C4H \\sim
C3H \\sim C11H \\sim C10H \\sim C7H \\sim C8H: within 1.7A with sigma of 0.004
and sigma for terminal atoms of 0.008
C412 \\sim C512 \\sim C612 \\sim C712 \\sim C212 \\sim C312: within 1.7A with
sigma of 0.004 and sigma for terminal atoms of 0.008
C25C \\sim OPC2 \\sim C20C \\sim C21C \\sim C26C \\sim C22C \\sim C24C \\sim
C29C \\sim C28C \\sim C27C \\sim C23C \\sim C30C \\sim C31C: within 1.7A with
sigma of 0.004 and sigma for terminal atoms of 0.008
C11C \\sim OPC1 \\sim C0C \\sim C1C \\sim C5C \\sim C2C \\sim C6C \\sim C4C
\\sim C9C \\sim C3C \\sim C7C \\sim C8C \\sim C10C: within 1.7A with sigma of
0.004 and sigma for terminal atoms of 0.008
C24C \\sim OPC1 \\sim C0C \\sim C1C \\sim C5C \\sim C2C \\sim C6C \\sim C4C
\\sim C9C \\sim C3C \\sim C7C \\sim C8C \\sim C11C \\sim C10C \\sim C30C \\sim
C25C \\sim C29C \\sim C28C \\sim C27C \\sim C23C \\sim C20C \\sim C31C \\sim
C26C \\sim C22C \\sim OPC2 \\sim C21C: within 1.7A with sigma of 0.004 and
sigma for terminal atoms of 0.008
C25 \\sim C25A \\sim C55 \\sim C55A \\sim C35A \\sim C45A \\sim C45B \\sim C35B
\\sim H45B \\sim C75A \\sim C75B \\sim C65A \\sim C65B: within 1.7A with sigma
of 0.004 and sigma for terminal atoms of 0.008
C2D4 \\sim O1D4 \\sim C1D4 \\sim N1D4 \\sim C3D4: within 1.7A with sigma of
0.004 and sigma for terminal atoms of 0.008
C11A \\sim O1PA \\sim C0A \\sim C1A \\sim C5A \\sim C9A \\sim C2A \\sim C4A
\\sim C6A \\sim C10A \\sim C3A \\sim C7A \\sim C8A: within 1.7A with sigma of
0.004 and sigma for terminal atoms of 0.008
O1PF \\sim C0F \\sim C5F \\sim C1F \\sim C9F \\sim C4F \\sim C6F \\sim C2F
\\sim C11F \\sim C10F \\sim C3F \\sim C7F \\sim C8F: within 1.7A with sigma of
0.004 and sigma for terminal atoms of 0.008
Uanis(O17) \\sim Ueq, Uanis(N27) \\sim Ueq, Uanis(N17) \\sim Ueq, Uanis(C17)
\\sim Ueq, Uanis(C27) \\sim Ueq, Uanis(C37) \\sim Ueq, Uanis(C47) \\sim Ueq,
Uanis(C57) \\sim Ueq, Uanis(C67) \\sim Ueq, Uanis(C107) \\sim Ueq, Uanis(C97)
\\sim Ueq, Uanis(C87) \\sim Ueq, Uanis(C77) \\sim Ueq, Uanis(C127) \\sim Ueq,
Uanis(C117) \\sim Ueq, Uanis(C177) \\sim Ueq, Uanis(C187) \\sim Ueq,
Uanis(C137) \\sim Ueq, Uanis(C147) \\sim Ueq, Uanis(C157) \\sim Ueq,
Uanis(C167) \\sim Ueq: with sigma of 0.01 and sigma for terminal atoms of 0.02
Uanis(C0F) \\sim Ueq, Uanis(O1PF) \\sim Ueq, Uanis(C5F) \\sim Ueq, Uanis(C1F)
\\sim Ueq, Uanis(C9F) \\sim Ueq, Uanis(C4F) \\sim Ueq, Uanis(C6F) \\sim Ueq,
Uanis(C2F) \\sim Ueq, Uanis(C11F) \\sim Ueq, Uanis(C10F) \\sim Ueq, Uanis(C3F)
\\sim Ueq, Uanis(C7F) \\sim Ueq, Uanis(C8F) \\sim Ueq: with sigma of 0.05 and
sigma for terminal atoms of 0.1
5. Others
 Sof(C25A)=Sof(C45B)=Sof(H45B)=Sof(C35B)=Sof(H35B)=Sof(C65B)=Sof(H65B)=
 Sof(C75B)=Sof(H75B)=Sof(C55A)=1-FVAR(1)
 Sof(C55)=Sof(C65A)=Sof(H65A)=Sof(C75A)=Sof(H75A)=Sof(C25)=Sof(C35A)=Sof(H35A)=
 Sof(C45A)=Sof(H45A)=FVAR(1)
 Fixed Sof: H36(0.25) H36A(0.75) O17(0.25) O21(0.75) O11(0.75) N27(0.25)
 H27(0.25) N31(0.75) H31(0.75) N21(0.75) H21(0.75) N17(0.25) C17(0.25)
 H17(0.25) C27(0.25) H27A(0.25) C37(0.25) C47(0.25) H47(0.25) C57(0.25)
 H57(0.25) N41(0.75) C221(0.75) H221(0.75) C7GA(0.75) H7GA(0.75) C201(0.75)
 C241(0.75) H241(0.75) C231(0.75) H231(0.75) C141(0.75) H141(0.75) C151(0.75)
 H151(0.75) C161(0.75) C172(0.75) H172(0.75) C182(0.75) H182(0.75) C131(0.75)
 C67(0.25) C107(0.25) C97(0.75) H97(0.75) C87(0.75) H87(0.75) C77(0.25)
 C127(0.25) H127(0.25) C117(0.25) H117(0.25) C177(0.25) H177(0.25) C187(0.25)
 H187(0.25) C137(0.25) C147(0.25) H147(0.25) C157(0.25) H157(0.25) C167(0.25)
 C51(0.75) H51(0.75) N11(0.75) C11(0.75) H11(0.75) C21(0.75) H21A(0.75)
 C31(0.75) C41(0.75) H41(0.75) C61(0.75) C81(0.75) H81(0.75) C91(0.75)
 H91(0.75) C101(0.75) C3GA(0.75) H3GA(0.75) C121(0.75) H121(0.75) C71(0.75)
 C191(0.75) O7AA(0.25) O8AA(0.25) O16(0.75) N26(0.75) H26(0.75) N22(0.25)
 H22(0.25) N42(0.25) C222(0.25) H222(0.25) C9HA(0.25) H9HA(0.25) C202(0.25)
 C242(0.25) H242(0.25) C232(0.25) H232(0.25) N32(0.25) H32(0.25) C192(0.25)
 C52(0.25) H52(0.25) C42(0.25) H42(0.25) C32(0.25) C22(0.25) H22A(0.25)
 C12(0.25) H12(0.25) N12(0.25) C62(0.25) C82(0.25) H82(0.25) C92(0.25)
 H92(0.25) C102(0.25) C0FA(0.25) H0FA(0.25) C122(0.25) H122(0.25) C72(0.25)
 C156(0.75) H156(0.75) C146(0.75) H146(0.75) C136(0.75) C186(0.75) H186(0.75)
 C176(0.75) H176(0.75) C166(0.75) C181(0.25) H181(0.25) C171(0.25) H171(0.25)
 C162(0.25) C152(0.25) H152(0.25) C142(0.25) H142(0.25) C132(0.25) C46(0.75)
 H46(0.75) C36(0.75) C26(0.75) H26A(0.75) C16(0.75) H16(0.75) N16(0.75)
 C56(0.75) H56(0.75) C66(0.75) C96(0.5) H96(0.5) C86(0.5) H86(0.5) C76(0.75)
 C126(0.75) H126(0.75) C116(0.75) H116(0.75) C106(0.75) O1PG(0.75) H1PG(0.75)
 C7G(0.75) H7GB(0.75) H7GC(0.75) H7GD(0.75) C10G(0.75) H10G(0.75) C8G(0.75)
 H8GA(0.75) H8GB(0.75) H8GC(0.75) C5G(0.75) C4G(0.75) H4G(0.75) C3G(0.75)
 H3G(0.75) C2G(0.75) H2G(0.75) C1G(0.75) C0G(0.75) C6G(0.75) H6G(0.75)
 C11G(0.75) H11G(0.75) H11H(0.75) H11I(0.75) C9G(0.75) H9GA(0.75) H9GB(0.75)
 H9GC(0.75) C7D(0.25) H7DA(0.25) H7DB(0.25) H7DC(0.25) C11D(0.25) H11J(0.25)
 H11K(0.25) H11L(0.25) C8D(0.25) H8DA(0.25) H8DB(0.25) H8DC(0.25) C9D(0.25)
 H9D(0.25) C10D(0.25) H10H(0.25) H10I(0.25) H10J(0.25) OPD(0.25) HPD(0.25)
 C0D(0.25) C5D(0.25) C4D(0.25) H4D(0.25) C3D(0.25) H3D(0.25) C2D(0.25)
 H2D(0.25) C1D(0.25) C6D(0.25) H6D(0.25) OPC1(0.75) HPC1(0.75) C0C(0.75)
 C1C(0.75) C2C(0.75) H2C(0.5) C3C(0.75) H3C(0.5) C4C(0.75) H4C(0.5) C5C(0.75)
 C7C(0.75) H7CA(0.5) H7CB(0.5) H7CC(0.5) C11C(0.75) H11M(0.5) H11N(0.5)
 H11O(0.5) C9C(0.75) H9C(0.5) C10C(0.75) H10K(0.5) H10L(0.5) H10M(0.5)
 C6C(0.75) H6C(0.5) C8C(0.75) H8CA(0.5) H8CB(0.5) H8CC(0.5) O1PF(0.25)
 H1PF(0.25) C7F(0.25) H7FA(0.25) H7FB(0.25) H7FC(0.25) C11F(0.25) H11P(0.25)
 H11Q(0.25) H11R(0.25) C10F(0.25) H10N(0.25) H10O(0.25) H10P(0.25) C9F(0.25)
 H9F(0.25) C6F(0.25) H6F(0.25) C0F(0.25) C5F(0.25) C4F(0.25) H4F(0.25)
 C3F(0.25) H3F(0.25) C2F(0.25) H2F(0.25) C1F(0.25) C8F(0.25) H8FA(0.25)
 H8FB(0.25) H8FC(0.25) H1PA(0.5) OPC2(0.25) HPC2(0.25) C26C(0.25) H26E(0.25)
 C28C(0.25) H28A(0.25) H28B(0.25) H28C(0.25) C30C(0.25) H30A(0.25) H30B(0.25)
 H30C(0.25) C27C(0.25) H27B(0.25) H27C(0.25) H27D(0.25) C20C(0.25) C21C(0.25)
 C22C(0.25) H22C(0.25) C23C(0.25) H23C(0.25) C24C(0.25) H24C(0.25) C25C(0.25)
 C31C(0.25) H31A(0.25) H31B(0.25) H31C(0.25) C29C(0.25) H29C(0.25) N1DA(0.5)
 C2DA(0.5) H2DA(0.5) H2DB(0.5) H2DC(0.5) C3DA(0.5) H3DA(0.5) H3DB(0.5)
 H3DC(0.5) C1DA(0.5) H1DA(0.5) N1D1(0.5) C3D1(0.5) H3DD(0.5) H3DE(0.5)
 H3DF(0.5) C1D1(0.5) H1D1(0.5) C2D1(0.5) H2DD(0.5) H2DE(0.5) H2DF(0.5)
 O1D4(0.25) N1D4(0.25) C1D4(0.25) H1D4(0.25) C3D4(0.25) H3DG(0.25) H3DH(0.25)
 H3DI(0.25) C2D4(0.25) H2DG(0.25) H2DH(0.25) H2DI(0.25) H1PB(0.5)
 Fixed X: H1PA(0.01853) O1D4(0.565361) H1PB(0.108221)
 Fixed Y: H1PA(1.00572) O1D4(0.55073) H1PB(0.99593)
 Fixed Z: H1PA(1.020821) O1D4(1.12845) H1PB(1.020821)
6.a Ternary CH refined with riding coordinates:
 C9B(H9B), C6B(H6B), C10G(H10G), C6G(H6G), C9D(H9D), C6D(H6D), C9C(H9C),
 C6C(H6C), C9F(H9F), C6F(H6F), C6HA(H6HA), C205(H205), C9A(H9A), C6A(H6A),
 C9I(H9I), C6I(H6I), C26C(H26E), C29C(H29C), C6H(H6H), C9H(H9H)
6.b Aromatic/amide H refined with riding coordinates:
 N36(H36), N36(H36A), C68(H68), C78(H78), C38(H38), C48(H48), C104(H104),
 C94(H94), C134(H134), C124(H124), C64(H64), C74(H74), C34(H34), C44(H44),
 C65A(H65A), C75A(H75A), C35A(H35A), C45A(H45A), C93(H93), C103(H103),
 C123(H123), C133(H133), C33(H33), C43(H43), C63(H63), C73(H73), C128(H128),
 C138(H138), C98(H98), C108(H108), C125(H125), C135(H135), C95(H95), C105(H105),
  C216(H216), C226(H226), C236(H236), C246(H246), N27(H27), N31(H31), N21(H21),
 C17(H17), C27(H27A), C47(H47), C57(H57), C221(H221), C7GA(H7GA), C241(H241),
 C231(H231), C141(H141), C151(H151), C172(H172), C182(H182), C97(H97), C87(H87),
  C127(H127), C117(H117), C177(H177), C187(H187), C147(H147), C157(H157),
 C51(H51), C11(H11), C21(H21A), C41(H41), C81(H81), C91(H91), C3GA(H3GA),
 C121(H121), N26(H26), N22(H22), C222(H222), C9HA(H9HA), C242(H242), C232(H232),
  N32(H32), C52(H52), C42(H42), C22(H22A), C12(H12), C82(H82), C92(H92),
 C0FA(H0FA), C122(H122), C156(H156), C146(H146), C186(H186), C176(H176),
 C181(H181), C171(H171), C152(H152), C142(H142), C46(H46), C26(H26A), C16(H16),
 C56(H56), C96(H96), C86(H86), C126(H126), C116(H116), N29(H29), N39(H39),
 C90(H90), C100(H100), C120(H120), C130(H130), C60(H60), C70(H70), C30(H30),
 C40(H40), C711(H711), C611(H611), C411(H411), C311(H311), C312(H312),
 C412(H412), C612(H612), C712(H712), C59(H59), C49(H49), C29(H29A), C19(H19),
 C129(H129), C119(H119), C99(H99), C89(H89), C149(H149), C159(H159), C179(H179),
  C189(H189), C249(H249), C239(H239), C229(H229), C219(H219), C4B(H4B),
 C3B(H3B), C2B(H2B), C4G(H4G), C3G(H3G), C2G(H2G), C4D(H4D), C3D(H3D), C2D(H2D),
  C2C(H2C), C3C(H3C), C4C(H4C), C4F(H4F), C3F(H3F), C2F(H2F), C158(H158),
 C1MA(H1MA), C5HA(H5HA), C2A(H2A), C3A(H3A), C4A(H4A), C2I(H2I), C3I(H3I),
 C4I(H4I), C22C(H22C), C23C(H23C), C24C(H24C), C2H(H2H), C3H(H3H), C4H(H4H),
 C1DA(H1DA), C1D1(H1D1), C1D4(H1D4), C1D3(H1D3), C1DI(H1DI), C45B(H45B),
 C35B(H35B), C65B(H65B), C75B(H75B)
6.c Fitted hexagon refined as free rotating group:
 C68(C78,C28,C38,C48,C58), C104(C94,C84,C134,C124,C114), C64(C74,C24,C34,C44,
 C54), C55(C65A,C75A,C25,C35A,C45A), C93(C103,C113,C123,C133,C83), C33(C43,C53,
 C63,C73,C23), C128(C138,C88,C98,C108,C118), C125(C135,C85,C95,C105,C115),
 C216(C226,N46,C236,C246,C206), N17(C17,C27,C37,C47,C57), N41(C221,C7GA,C201,
 C241,C231), C141(C151,C161,C172,C182,C131), C107(C97,C87,C77,C127,C117),
 C177(C187,C137,C147,C157,C167), C51(N11,C11,C21,C31,C41), C81(C91,C101,C3GA,
 C121,C71), N42(C222,C9HA,C202,C242,C232), C52(C42,C32,C22,C12,N12), C82(C92,
 C102,C0FA,C122,C72), C156(C146,C136,C186,C176,C166), C181(C171,C162,C152,C142,
 C132), C46(C36,C26,C16,N16,C56), C96(C86,C76,C126,C116,C106), C90(C100,C110,
 C120,C130,C80), C60(C70,C20,C30,C40,C50), C711(C611,C511,C411,C311,C211),
 C312(C412,C512,C612,C712,C212), C59(C49,C39,C29,C19,N19), C129(C119,C109,C99,
 C89,C79), C149(C159,C169,C179,C189,C139), C249(C239,N49,C229,C219,C209),
 C5B(C4B,C3B,C2B,C1B,C0B), C5G(C4G,C3G,C2G,C1G,C0G), C0D(C5D,C4D,C3D,C2D,C1D),
 C0C(C1C,C2C,C3C,C4C,C5C), C0F(C5F,C4F,C3F,C2F,C1F), C4AA(C158,C1MA,C5HA,C0AA,
 C1IA), C1A(C2A,C3A,C4A,C5A,C0A), C1I(C2I,C3I,C4I,C5I,C0I), C20C(C21C,C22C,C23C,
 C24C,C25C), C1H(C2H,C3H,C4H,C5H,C0H)
6.d Tetrahedral OH refined with riding coordinates:
 OPC1(HPC1), O1PF(H1PF)
6.e Idealised Me refined with everything fixed:
 C7G(H7GB,H7GC,H7GD), C8G(H8GA,H8GB,H8GC), C11G(H11G,H11H,H11I), C9G(H9GA,H9GB,
 H9GC), C7D(H7DA,H7DB,H7DC), C11D(H11J,H11K,H11L), C8D(H8DA,H8DB,H8DC),
 C10D(H10H,H10I,H10J), C7C(H7CA,H7CB,H7CC), C11C(H11M,H11N,H11O), C10C(H10K,
 H10L,H10M), C8C(H8CA,H8CB,H8CC), C7F(H7FA,H7FB,H7FC), C11F(H11P,H11Q,H11R),
 C10F(H10N,H10O,H10P), C8F(H8FA,H8FB,H8FC), C28C(H28A,H28B,H28C), C30C(H30A,
 H30B,H30C), C27C(H27B,H27C,H27D), C31C(H31A,H31B,H31C), C2DA(H2DA,H2DB,H2DC),
 C3DA(H3DA,H3DB,H3DC), C2D1(H2DD,H2DE,H2DF), C3D4(H3DG,H3DH,H3DI), C2D4(H2DG,
 H2DH,H2DI)
6.f Idealised Me refined as rotating group:
 C8B(H8BA,H8BB,H8BC), C7B(H7BA,H7BB,H7BC), C11B(H11D,H11E,H11F), C10B(H10D,
 H10E,H10F), C3BA(H3BA,H3BB,H3BC), C2MA(H2MA,H2MB,H2MC), C269(H26B,H26C,H26D),
 C369(H36B,H36C,H36D), C7A(H7AA,H7AB,H7AC), C10A(H10A,H10B,H10C), C11A(H11A,
 H11B,H11C), C8A(H8AA,H8AB,H8AC), C8I(H8IA,H8IB,H8IC), C11I(H11S,H11T,H11U),
 C10I(H10Q,H10R,H10S), C7I(H7IA,H7IB,H7IC), C7H(H7HA,H7HB,H7HC), C8H(H8HA,H8HB,
 H8HC), C11H(H11V,H11W,H11X), C10H(H10T,H10U,H10V), C3D1(H3DD,H3DE,H3DF),
 C3D3(H3DJ,H3DK,H3DL), C2D3(H2DJ,H2DK,H2DL), C3DI(H3DM,H3DN,H3DO), C2DI(H2DM,
 H2DN,H2DO)
6.g Idealised tetrahedral OH refined with everything fixed:
 O1PG(H1PG), OPD(HPD), OPC2(HPC2)
6.h Idealised tetrahedral OH refined as rotating group:
 O1PB(H1PC), OPG(HPG), OPI(HPI), OPH(HPH)
;
_olex2_exptl_crystal_mounting_method CryoLoop
_olex2_submission_special_instructions 'No special instructions were received'

loop_
_space_group_symop_operation_xyz
'x, y, z'
'-x, -y, -z'

loop_
_atom_site_label
_atom_site_type_symbol
_atom_site_fract_x
_atom_site_fract_y
_atom_site_fract_z
_atom_site_U_iso_or_equiv
_atom_site_adp_type
_atom_site_occupancy
_atom_site_site_symmetry_order
_atom_site_calc_flag
_atom_site_refinement_flags_posn
_atom_site_refinement_flags_adp
_atom_site_refinement_flags_occupancy
_atom_site_disorder_assembly
_atom_site_disorder_group
Zn1 Zn 0.32456(2) 0.64554(2) 0.33807(2) 0.01135(10) Uani 1 1 d . . . . .
Zn2 Zn 0.35131(2) 0.64550(2) 0.22827(2) 0.01131(10) Uani 1 1 d . . . . .
Zn3 Zn 0.33281(2) 0.14439(2) 0.33625(2) 0.00969(10) Uani 1 1 d . . . . .
Zn4 Zn 0.35783(2) 0.14620(2) 0.22698(2) 0.00956(10) Uani 1 1 d . . . . .
O34 O 0.34940(18) 0.21068(8) 0.32670(10) 0.0214(5) Uani 1 1 d . . . . .
O28 O 0.48739(16) 0.14913(9) 0.23818(10) 0.0228(6) Uani 1 1 d . . . . .
O44 O 0.34362(17) 0.21101(8) 0.24430(10) 0.0196(5) Uani 1 1 d . . . . .
O48 O 1.22455(16) 0.14136(9) 0.24608(9) 0.0180(5) Uani 1 1 d . . . . .
O45 O 1.21776(17) 0.64095(10) 0.24662(11) 0.0281(6) Uani 1 1 d . . . . .
O25 O 0.48054(18) 0.64730(11) 0.24038(12) 0.0336(7) Uani 1 1 d . . . . .
O14 O 0.32520(19) 0.58035(8) 0.31988(11) 0.0267(6) Uani 1 1 d . . . . .
O23 O 0.3388(2) 0.71057(8) 0.24224(11) 0.0263(6) Uani 1 1 d . . . . .
O33 O 0.32648(17) 1.08045(8) 0.31506(10) 0.0190(5) Uani 1 1 d . . . . .
O15 O 0.45908(18) 0.64145(11) 0.32366(12) 0.0335(7) Uani 1 1 d . . . . .
O35 O 1.19518(17) 0.65002(9) 0.32946(10) 0.0230(6) Uani 1 1 d . . . . .
O18 O 0.46748(16) 0.13719(9) 0.32097(10) 0.0240(6) Uani 1 1 d . . . . .
O38 O 1.20265(16) 0.15216(8) 0.32895(9) 0.0166(5) Uani 1 1 d . . . . .
O24 O 0.3635(2) 0.57982(9) 0.23692(11) 0.0309(7) Uani 1 1 d . . . . .
O43 O 0.37161(17) 1.07997(8) 0.23241(10) 0.0203(5) Uani 1 1 d . . . . .
O13 O 0.3348(2) 0.71181(8) 0.32532(10) 0.0261(6) Uani 1 1 d . . . . .
O26 O 0.2320(3) 0.17128(16) 0.99299(13) 0.0633(10) Uani 1 1 d . U . . .
N36 N 0.3700(3) 0.14309(15) 0.96327(13) 0.0422(6) Uani 1 1 d . U . . .
H36 H 0.4214 0.1336 0.9713 0.051 Uiso 0.25 1 calc R . P A 1
H36A H 0.4204 0.1339 0.9730 0.051 Uiso 0.75 1 calc R . P B 2
C144 C 0.3483(2) 0.22975(11) 0.28502(13) 0.0151(7) Uani 1 1 d . . . . .
C68 C 0.76134(14) 0.15555(10) 0.23768(7) 0.0304(9) Uani 1 1 d . . . . .
H68 H 0.7997 0.1628 0.2081 0.036 Uiso 1 1 calc R . . . .
C78 C 0.67065(15) 0.15435(10) 0.23667(7) 0.0287(9) Uani 1 1 d G . . . .
H78 H 0.6470 0.1608 0.2064 0.034 Uiso 1 1 calc R . . . .
C28 C 0.61457(11) 0.14374(10) 0.27988(9) 0.0218(7) Uani 1 1 d G . . . .
C38 C 0.64918(14) 0.13433(11) 0.32410(8) 0.0348(10) Uani 1 1 d G . . . .
H38 H 0.6109 0.1271 0.3536 0.042 Uiso 1 1 calc R . . . .
C48 C 0.73986(15) 0.13552(12) 0.32511(7) 0.0385(11) Uani 1 1 d G . . . .
H48 H 0.7635 0.1291 0.3553 0.046 Uiso 1 1 calc R . . . .
C58 C 0.79594(11) 0.14613(10) 0.28190(9) 0.0244(8) Uani 1 1 d G . . . .
C13 C 0.3380(2) 0.73004(11) 0.28308(14) 0.0172(7) Uani 1 1 d . . . . .
C145 C 1.1684(2) 0.64530(11) 0.28769(14) 0.0184(7) Uani 1 1 d . . . . .
C104 C 0.36994(19) 0.30197(7) 0.32504(7) 0.0256(8) Uani 1 1 d . . . . .
H104 H 0.3814 0.2863 0.3544 0.031 Uiso 1 1 calc R . . . .
C94 C 0.3715(2) 0.34752(7) 0.32371(8) 0.0319(9) Uani 1 1 d G . . . .
H94 H 0.3841 0.3630 0.3521 0.038 Uiso 1 1 calc R . . . .
C84 C 0.3548(2) 0.37040(5) 0.28082(9) 0.0255(8) Uani 1 1 d G . . . .
C134 C 0.33651(18) 0.34774(7) 0.23927(7) 0.0233(8) Uani 1 1 d G . . . .
H134 H 0.3251 0.3634 0.2100 0.028 Uiso 1 1 calc R . . . .
C124 C 0.33491(18) 0.30219(7) 0.24059(7) 0.0209(7) Uani 1 1 d G . . . .
H124 H 0.3224 0.2867 0.2122 0.025 Uiso 1 1 calc R . . . .
C114 C 0.35163(17) 0.27931(5) 0.28348(8) 0.0183(7) Uani 1 1 d G . . . .
C64 C 0.3748(2) 0.44319(7) 0.23557(8) 0.0315(9) Uani 1 1 d . . . . .
H64 H 0.3923 0.4276 0.2053 0.038 Uiso 1 1 calc R . . . .
C74 C 0.3720(2) 0.48881(7) 0.23516(7) 0.0295(9) Uani 1 1 d G . . . .
H74 H 0.3875 0.5044 0.2047 0.035 Uiso 1 1 calc R . . . .
C24 C 0.3464(2) 0.51161(5) 0.27939(9) 0.0242(8) Uani 1 1 d G . . . .
C34 C 0.3237(2) 0.48881(7) 0.32402(7) 0.0322(9) Uani 1 1 d G . . . .
H34 H 0.3062 0.5044 0.3542 0.039 Uiso 1 1 calc R . . . .
C44 C 0.3265(2) 0.44320(7) 0.32443(7) 0.0340(10) Uani 1 1 d G . . . .
H44 H 0.3109 0.4276 0.3549 0.041 Uiso 1 1 calc R . . . .
C54 C 0.3520(2) 0.42039(5) 0.28020(9) 0.0286(9) Uani 1 1 d G . . . .
C14 C 0.3443(2) 0.56114(12) 0.27890(15) 0.0209(7) Uani 1 1 d . . . . .
C55 C 0.7870(3) 0.6450(4) 0.2866(3) 0.0282(11) Uani 0.347(5) 1 d D U P C 1
C65A C 0.7533(4) 0.6272(4) 0.2462(3) 0.0292(11) Uani 0.347(5) 1 d DG U P C 1
H65A H 0.7924 0.6152 0.2189 0.035 Uiso 0.347(5) 1 calc R . P C 1
C75A C 0.6623(5) 0.6270(4) 0.2458(3) 0.0288(11) Uani 0.347(5) 1 d DG U P C 1
H75A H 0.6392 0.6148 0.2183 0.035 Uiso 0.347(5) 1 calc R . P C 1
C25 C 0.6051(3) 0.6446(4) 0.2858(3) 0.0274(11) Uani 0.347(5) 1 d DG U P C 1
C35A C 0.6389(4) 0.6623(3) 0.3261(3) 0.0280(11) Uani 0.347(5) 1 d DG U P C 1
H35A H 0.5998 0.6743 0.3534 0.034 Uiso 0.347(5) 1 calc R . P C 1
C45A C 0.7298(5) 0.6625(3) 0.3265(3) 0.0300(10) Uani 0.347(5) 1 d DG U P C 1
H45A H 0.7529 0.6747 0.3541 0.036 Uiso 0.347(5) 1 calc R . P C 1
C93 C 0.31946(19) 0.94399(7) 0.31954(7) 0.0260(8) Uani 1 1 d . . . . .
H93 H 0.3039 0.9287 0.3503 0.031 Uiso 1 1 calc R . . . .
C103 C 0.32059(19) 0.98954(7) 0.31888(7) 0.0244(8) Uani 1 1 d G . . . .
H103 H 0.3058 1.0054 0.3491 0.029 Uiso 1 1 calc R . . . .
C113 C 0.34330(17) 1.01189(5) 0.27393(8) 0.0183(7) Uani 1 1 d G . . . .
C123 C 0.36488(17) 0.98868(6) 0.22966(6) 0.0204(7) Uani 1 1 d G . . . .
H123 H 0.3804 1.0040 0.1989 0.024 Uiso 1 1 calc R . . . .
C133 C 0.36375(18) 0.94312(6) 0.23032(7) 0.0220(7) Uani 1 1 d G . . . .
H133 H 0.3785 0.9273 0.2001 0.026 Uiso 1 1 calc R . . . .
C83 C 0.34105(18) 0.92078(5) 0.27526(8) 0.0203(7) Uani 1 1 d G . . . .
C33 C 0.35680(18) 0.80292(7) 0.32211(7) 0.0232(8) Uani 1 1 d . . . . .
H33 H 0.3679 0.7877 0.3517 0.028 Uiso 1 1 calc R . . . .
C43 C 0.35814(18) 0.84846(7) 0.32003(7) 0.0266(8) Uani 1 1 d G . . . .
H43 H 0.3702 0.8644 0.3482 0.032 Uiso 1 1 calc R . . . .
C53 C 0.34188(18) 0.87072(5) 0.27666(8) 0.0204(7) Uani 1 1 d G . . . .
C63 C 0.32428(17) 0.84744(6) 0.23538(7) 0.0209(7) Uani 1 1 d G . . . .
H63 H 0.3132 0.8627 0.2057 0.025 Uiso 1 1 calc R . . . .
C73 C 0.32295(17) 0.80190(6) 0.23747(7) 0.0205(7) Uani 1 1 d G . . . .
H73 H 0.3109 0.7860 0.2093 0.025 Uiso 1 1 calc R . . . .
C23 C 0.33921(17) 0.77964(5) 0.28083(8) 0.0179(7) Uani 1 1 d G . . . .
C143 C 0.3471(2) 1.06129(11) 0.27403(13) 0.0161(7) Uani 1 1 d . . . . .
C18 C 0.5152(2) 0.14334(11) 0.27982(14) 0.0182(7) Uani 1 1 d . . . . .
C128 C 1.04455(12) 0.14101(9) 0.24110(6) 0.0209(7) Uani 1 1 d . . . . .
H128 H 1.0846 0.1366 0.2112 0.025 Uiso 1 1 calc R . . . .
C138 C 0.95384(13) 0.14103(9) 0.23973(6) 0.0233(8) Uani 1 1 d G . . . .
H138 H 0.9319 0.1366 0.2089 0.028 Uiso 1 1 calc R . . . .
C88 C 0.89526(10) 0.14752(9) 0.28344(8) 0.0211(7) Uani 1 1 d G . . . .
C98 C 0.92738(12) 0.15399(9) 0.32853(6) 0.0207(7) Uani 1 1 d G . . . .
H98 H 0.8873 0.1584 0.3584 0.025 Uiso 1 1 calc R . . . .
C108 C 1.01809(13) 0.15397(8) 0.32990(6) 0.0154(6) Uani 1 1 d G . . . .
H108 H 1.0400 0.1584 0.3607 0.018 Uiso 1 1 calc R . . . .
C118 C 1.07667(10) 0.14748(8) 0.28618(8) 0.0152(6) Uani 1 1 d G . . . .
C148 C 1.1752(2) 0.14687(10) 0.28719(13) 0.0131(6) Uani 1 1 d . . . . .
C15 C 0.5077(2) 0.64398(12) 0.28209(16) 0.0223(8) Uani 1 1 d D . . . .
C125 C 1.03691(14) 0.63754(11) 0.24216(7) 0.0336(10) Uani 1 1 d . . . . .
H125 H 1.0765 0.6327 0.2122 0.040 Uiso 1 1 calc R . . . .
C135 C 0.94608(15) 0.63744(11) 0.24128(7) 0.0357(10) Uani 1 1 d G . . . .
H135 H 0.9236 0.6325 0.2107 0.043 Uiso 1 1 calc R . . . .
C85 C 0.88810(11) 0.64456(10) 0.28510(9) 0.0250(8) Uani 1 1 d DG . . . .
C95 C 0.92097(13) 0.65178(9) 0.32980(7) 0.0215(7) Uani 1 1 d G . . . .
H95 H 0.8813 0.6566 0.3597 0.026 Uiso 1 1 calc R . . . .
C105 C 1.01180(14) 0.65188(8) 0.33068(7) 0.0173(7) Uani 1 1 d G . . . .
H105 H 1.0343 0.6568 0.3612 0.021 Uiso 1 1 calc R . . . .
C115 C 1.06978(10) 0.64477(9) 0.28686(8) 0.0202(7) Uani 1 1 d G . . . .
C196 C 0.3049(3) 0.15739(18) 0.99984(16) 0.0421(7) Uani 1 1 d . U . . .
C216 C 0.28300(18) 0.18527(9) 1.08632(8) 0.0334(7) Uani 1 1 d . U . . .
H216 H 0.2439 0.2071 1.0752 0.040 Uiso 1 1 calc R . . . .
C226 C 0.29581(16) 0.18333(8) 1.13640(7) 0.0276(6) Uani 1 1 d G U . . .
H226 H 0.2654 0.2038 1.1595 0.033 Uiso 1 1 calc R . . . .
N46 N 0.35307(15) 0.15142(8) 1.15271(6) 0.0207(5) Uani 1 1 d G U . . .
C236 C 0.39754(15) 0.12144(7) 1.11893(8) 0.0237(6) Uani 1 1 d G U . . .
H236 H 0.4367 0.0996 1.1301 0.028 Uiso 1 1 calc R . . . .
C246 C 0.38473(18) 0.12338(8) 1.06885(7) 0.0292(6) Uani 1 1 d G U . . .
H246 H 0.4151 0.1029 1.0458 0.035 Uiso 1 1 calc R . . . .
C206 C 0.32746(19) 0.15529(10) 1.05254(6) 0.0346(6) Uani 1 1 d G U . . .
O17 O 0.4580(10) 0.1598(6) 0.5740(5) 0.053(2) Uani 0.25 1 d . U P D 1
O21 O 0.2154(5) 0.6493(3) 0.9954(2) 0.113(2) Uani 0.75 1 d . U P E 1
O11 O 0.1933(4) 0.6163(3) 0.5931(2) 0.0806(18) Uani 0.75 1 d D U P E 1
N27 N 0.3281(12) 0.1485(6) 0.5989(6) 0.0396(7) Uani 0.25 1 d . U P D 1
H27 H 0.2732 0.1508 0.5924 0.047 Uiso 0.25 1 calc R . P D 1
N31 N 0.3528(13) 0.6298(6) 0.9669(7) 0.0665(17) Uani 0.75 1 d . U P E 1
H31 H 0.4057 0.6250 0.9758 0.080 Uiso 0.75 1 calc R . P E 1
N21 N 0.3373(4) 0.6219(2) 0.59958(19) 0.0385(10) Uani 0.75 1 d D U P E 1
H21 H 0.3902 0.6228 0.5820 0.046 Uiso 0.75 1 calc R . P E 1
N17 N 0.3334(7) 0.1417(5) 0.4102(2) 0.0213(7) Uani 0.25 1 d . U P D 1
C17 C 0.2590(5) 0.1374(5) 0.4457(3) 0.0221(7) Uani 0.25 1 d G U P D 1
H17 H 0.2030 0.1331 0.4352 0.027 Uiso 0.25 1 calc R . P D 1
C27 C 0.2665(5) 0.1394(4) 0.4964(3) 0.0249(8) Uani 0.25 1 d G U P D 1
H27A H 0.2156 0.1364 0.5206 0.030 Uiso 0.25 1 calc R . P D 1
C37 C 0.3484(6) 0.1457(4) 0.5117(2) 0.0272(7) Uani 0.25 1 d G U P D 1
C47 C 0.4228(5) 0.1501(4) 0.4763(3) 0.0244(8) Uani 0.25 1 d G U P D 1
H47 H 0.4788 0.1544 0.4868 0.029 Uiso 0.25 1 calc R . P D 1
C57 C 0.4153(5) 0.1481(4) 0.4256(3) 0.0227(8) Uani 0.25 1 d G U P D 1
H57 H 0.4662 0.1511 0.4013 0.027 Uiso 0.25 1 calc R . P D 1
N41 N 0.3465(3) 0.64702(19) 1.15352(11) 0.0397(12) Uani 0.75 1 d . U P E 1
C221 C 0.3959(3) 0.61766(18) 1.12093(15) 0.0557(14) Uani 0.75 1 d G U P E 1
H221 H 0.4400 0.5989 1.1326 0.067 Uiso 0.75 1 calc R . P E 1
C7GA C 0.3809(4) 0.61579(19) 1.07130(14) 0.0641(15) Uani 0.75 1 d G U P E 1
H7GA H 0.4147 0.5957 1.0490 0.077 Uiso 0.75 1 calc R . P E 1
C201 C 0.3164(4) 0.6433(2) 1.05426(12) 0.0645(14) Uani 0.75 1 d G U P E 1
C241 C 0.2669(4) 0.67263(19) 1.08685(16) 0.0657(15) Uani 0.75 1 d G U P E 1
H241 H 0.2228 0.6914 1.0752 0.079 Uiso 0.75 1 calc R . P E 1
C231 C 0.2820(4) 0.67450(18) 1.13648(14) 0.0547(14) Uani 0.75 1 d G U P E 1
H231 H 0.2482 0.6946 1.1588 0.066 Uiso 0.75 1 calc R . P E 1
C141 C 0.2623(3) 0.6134(2) 0.84647(17) 0.0638(15) Uani 0.75 1 d . U P E 1
H141 H 0.2077 0.6078 0.8350 0.077 Uiso 0.75 1 calc R . P E 1
C151 C 0.2667(4) 0.6158(2) 0.89753(15) 0.0653(15) Uani 0.75 1 d G U P E 1
H151 H 0.2151 0.6119 0.9209 0.078 Uiso 0.75 1 calc R . P E 1
C161 C 0.3466(5) 0.6241(2) 0.91433(17) 0.0632(14) Uani 0.75 1 d G U P E 1
C172 C 0.4221(4) 0.6299(3) 0.8801(3) 0.0603(16) Uani 0.75 1 d G U P E 1
H172 H 0.4767 0.6356 0.8916 0.072 Uiso 0.75 1 calc R . P E 1
C182 C 0.4177(4) 0.6275(2) 0.8290(2) 0.0594(16) Uani 0.75 1 d G U P E 1
H182 H 0.4692 0.6315 0.8056 0.071 Uiso 0.75 1 calc R . P E 1
C131 C 0.3378(4) 0.6193(2) 0.81221(14) 0.0565(13) Uani 0.75 1 d DG U P E 1
C67 C 0.3782(12) 0.1508(7) 0.5664(6) 0.0380(8) Uani 0.25 1 d . U P D 1
C107 C 0.3483(5) 0.1406(4) 0.7523(2) 0.0467(7) Uani 0.25 1 d . U P D 1
C97 C 0.2698(4) 0.1304(2) 0.73508(19) 0.0480(7) Uani 0.75 1 d G U P D 1
H97 H 0.2199 0.1228 0.7582 0.058 Uiso 0.75 1 calc R . P D 1
C87 C 0.2641(4) 0.1314(2) 0.6840(2) 0.0473(7) Uani 0.75 1 d G U P D 1
H87 H 0.2104 0.1245 0.6723 0.057 Uiso 0.75 1 calc R . P D 1
C77 C 0.3370(5) 0.1426(4) 0.6501(2) 0.0447(7) Uani 0.25 1 d G U P D 1
C127 C 0.4156(5) 0.1527(5) 0.6673(3) 0.0451(8) Uani 0.25 1 d G U P D 1
H127 H 0.4655 0.1604 0.6442 0.054 Uiso 0.25 1 calc R . P D 1
C117 C 0.4213(5) 0.1517(5) 0.7184(4) 0.0459(8) Uani 0.25 1 d G U P D 1
H117 H 0.4750 0.1587 0.7301 0.055 Uiso 0.25 1 calc R . P D 1
C177 C 0.4238(9) 0.1230(6) 0.8802(6) 0.0432(8) Uani 0.25 1 d . U P D 1
H177 H 0.4735 0.1102 0.8934 0.052 Uiso 0.25 1 calc R . P D 1
C187 C 0.4195(9) 0.1215(6) 0.8290(6) 0.0439(8) Uani 0.25 1 d G U P D 1
H187 H 0.4663 0.1076 0.8073 0.053 Uiso 0.25 1 calc R . P D 1
C137 C 0.3468(11) 0.1403(6) 0.8097(4) 0.0451(7) Uani 0.25 1 d G U P D 1
C147 C 0.2784(10) 0.1607(5) 0.8416(5) 0.0445(8) Uani 0.25 1 d G U P D 1
H147 H 0.2287 0.1735 0.8284 0.053 Uiso 0.25 1 calc R . P D 1
C157 C 0.2826(10) 0.1622(5) 0.8927(5) 0.0438(8) Uani 0.25 1 d G U P D 1
H157 H 0.2359 0.1760 0.9145 0.053 Uiso 0.25 1 calc R . P D 1
C167 C 0.3554(11) 0.1434(6) 0.9120(4) 0.0432(7) Uani 0.25 1 d G U P D 1
C51 C 0.38190(17) 0.64192(14) 0.44017(11) 0.0240(10) Uani 0.75 1 d . U P E 1
H51 H 0.4390 0.6465 0.4224 0.029 Uiso 0.75 1 calc R . P E 1
N11 N 0.3090(2) 0.64114(17) 0.41447(9) 0.0196(10) Uani 0.75 1 d G U P E 1
C11 C 0.22538(19) 0.63444(17) 0.44044(12) 0.0281(10) Uani 0.75 1 d G U P E 1
H11 H 0.1755 0.6339 0.4229 0.034 Uiso 0.75 1 calc R . P E 1
C21 C 0.21470(18) 0.62853(16) 0.49212(12) 0.0340(10) Uani 0.75 1 d G U P E 1
H21A H 0.1576 0.6240 0.5099 0.041 Uiso 0.75 1 calc R . P E 1
C31 C 0.2876(2) 0.62932(15) 0.51783(9) 0.0322(10) Uani 0.75 1 d G U P E 1
C41 C 0.3712(2) 0.63601(14) 0.49185(11) 0.0270(9) Uani 0.75 1 d G U P E 1
H41 H 0.4211 0.6365 0.5094 0.032 Uiso 0.75 1 calc R . P E 1
C61 C 0.2684(4) 0.6234(3) 0.5742(2) 0.0426(11) Uani 0.75 1 d . U P E 1
C81 C 0.2586(3) 0.6317(2) 0.68519(18) 0.0375(13) Uani 0.75 1 d . U P E 1
H81 H 0.2060 0.6413 0.6724 0.045 Uiso 0.75 1 calc R . P E 1
C91 C 0.2606(3) 0.6304(2) 0.73660(17) 0.0425(14) Uani 0.75 1 d G U P E 1
H91 H 0.2095 0.6392 0.7589 0.051 Uiso 0.75 1 calc R . P E 1
C101 C 0.3374(4) 0.6164(2) 0.75536(15) 0.0500(14) Uani 0.75 1 d DG U P E 1
C3GA C 0.4122(3) 0.6036(2) 0.7227(2) 0.0513(16) Uani 0.75 1 d G U P E 1
H3GA H 0.4648 0.5940 0.7355 0.062 Uiso 0.75 1 calc R . P E 1
C121 C 0.4102(3) 0.6048(2) 0.67130(19) 0.0484(14) Uani 0.75 1 d G U P E 1
H121 H 0.4613 0.5961 0.6490 0.058 Uiso 0.75 1 calc R . P E 1
C71 C 0.3334(3) 0.6189(2) 0.65254(15) 0.0406(12) Uani 0.75 1 d G U P E 1
C191 C 0.2919(6) 0.6410(4) 1.0019(3) 0.0714(15) Uani 0.75 1 d . U P E 1
O7AA O 0.4432(10) 0.6580(5) 0.5766(5) 0.046(3) Uani 0.25 1 d . U P E 2
O8AA O 0.5068(13) 0.6254(6) 0.9751(5) 0.068(4) Uani 0.25 1 d D U P E 2
O16 O 0.2098(3) 0.1100(2) 0.59112(15) 0.0512(11) Uani 0.75 1 d . U P D 2
N26 N 0.3449(4) 0.1278(2) 0.5977(2) 0.0416(7) Uani 0.75 1 d . U P D 2
H26 H 0.3968 0.1326 0.5803 0.050 Uiso 0.75 1 calc R . P D 2
N22 N 0.3021(13) 0.6402(6) 0.6030(5) 0.039(2) Uani 0.25 1 d . U P E 2
H22 H 0.2493 0.6391 0.5934 0.046 Uiso 0.25 1 calc R . P E 2
N42 N 0.3660(11) 0.6441(6) 1.1537(3) 0.053(3) Uani 0.25 1 d . U P E 2
C222 C 0.4462(10) 0.6261(6) 1.1309(4) 0.056(3) Uani 0.25 1 d G U P E 2
H222 H 0.4902 0.6164 1.1507 0.067 Uiso 0.25 1 calc R . P E 2
C9HA C 0.4620(9) 0.6221(6) 1.0791(5) 0.059(3) Uani 0.25 1 d G U P E 2
H9HA H 0.5168 0.6098 1.0635 0.070 Uiso 0.25 1 calc R . P E 2
C202 C 0.3976(10) 0.6363(6) 1.0501(3) 0.058(2) Uani 0.25 1 d DG U P E 2
C242 C 0.3174(10) 0.6543(6) 1.0728(5) 0.058(3) Uani 0.25 1 d G U P E 2
H242 H 0.2733 0.6640 1.0530 0.069 Uiso 0.25 1 calc R . P E 2
C232 C 0.3016(9) 0.6583(6) 1.1246(5) 0.056(3) Uani 0.25 1 d G U P E 2
H232 H 0.2467 0.6706 1.1402 0.067 Uiso 0.25 1 calc R . P E 2
N32 N 0.360(4) 0.6249(18) 0.965(2) 0.061(3) Uani 0.25 1 d . U P E 2
H32 H 0.3121 0.6148 0.9825 0.073 Uiso 0.25 1 calc R . P E 2
C192 C 0.4261(14) 0.6296(9) 0.9908(7) 0.061(2) Uani 0.25 1 d D U P E 2
C52 C 0.4112(7) 0.6519(5) 0.4270(3) 0.029(2) Uani 0.25 1 d . U P E 2
H52 H 0.4613 0.6559 0.4025 0.034 Uiso 0.25 1 calc R . P E 2
C42 C 0.4199(6) 0.6530(4) 0.4776(4) 0.030(2) Uani 0.25 1 d G U P E 2
H42 H 0.4759 0.6578 0.4878 0.036 Uiso 0.25 1 calc R . P E 2
C32 C 0.3465(8) 0.6472(4) 0.5134(3) 0.0303(18) Uani 0.25 1 d G U P E 2
C22 C 0.2645(7) 0.6402(4) 0.4986(3) 0.030(2) Uani 0.25 1 d G U P E 2
H22A H 0.2143 0.6362 0.5231 0.036 Uiso 0.25 1 calc R . P E 2
C12 C 0.2558(6) 0.6391(5) 0.4479(4) 0.026(2) Uani 0.25 1 d G U P E 2
H12 H 0.1997 0.6343 0.4378 0.032 Uiso 0.25 1 calc R . P E 2
N12 N 0.3291(8) 0.6449(6) 0.4121(3) 0.026(2) Uani 0.25 1 d G U P E 2
C62 C 0.3673(12) 0.6482(7) 0.5679(6) 0.0346(19) Uani 0.25 1 d . U P E 2
C82 C 0.2330(10) 0.6428(7) 0.6913(6) 0.047(3) Uani 0.25 1 d . U P E 2
H82 H 0.1783 0.6517 0.6804 0.056 Uiso 0.25 1 calc R . P E 2
C92 C 0.2396(12) 0.6399(8) 0.7422(6) 0.051(3) Uani 0.25 1 d G U P E 2
H92 H 0.1895 0.6468 0.7661 0.062 Uiso 0.25 1 calc R . P E 2
C102 C 0.3196(14) 0.6269(8) 0.7580(5) 0.055(3) Uani 0.25 1 d DG U P E 2
C0FA C 0.3929(12) 0.6167(7) 0.7230(6) 0.070(10) Uani 0.25 1 d G . P E 2
H0FA H 0.4476 0.6078 0.7339 0.085 Uiso 0.25 1 calc R . P E 2
C122 C 0.3863(11) 0.6196(6) 0.6722(6) 0.045(3) Uani 0.25 1 d G U P E 2
H122 H 0.4364 0.6127 0.6482 0.053 Uiso 0.25 1 calc R . P E 2
C72 C 0.3063(12) 0.6326(6) 0.6563(5) 0.042(2) Uani 0.25 1 d G U P E 2
C156 C 0.2837(3) 0.1464(2) 0.89273(16) 0.0444(7) Uani 0.75 1 d . U P D 2
H156 H 0.2311 0.1521 0.9152 0.053 Uiso 0.75 1 calc R . P D 2
C146 C 0.2799(3) 0.14292(19) 0.84171(18) 0.0451(7) Uani 0.75 1 d G U P D 2
H146 H 0.2246 0.1463 0.8293 0.054 Uiso 0.75 1 calc R . P D 2
C136 C 0.3569(3) 0.1345(2) 0.80880(14) 0.0451(6) Uani 0.75 1 d G U P D 2
C186 C 0.4378(3) 0.1297(2) 0.82692(18) 0.0434(7) Uani 0.75 1 d G U P D 2
H186 H 0.4904 0.1239 0.8044 0.052 Uiso 0.75 1 calc R . P D 2
C176 C 0.4416(3) 0.1331(2) 0.87794(19) 0.0428(7) Uani 0.75 1 d G U P D 2
H176 H 0.4969 0.1298 0.8903 0.051 Uiso 0.75 1 calc R . P D 2
C166 C 0.3646(3) 0.1415(2) 0.91085(14) 0.0430(7) Uani 0.75 1 d G U P D 2
C181 C 0.4237(11) 0.6204(9) 0.8297(7) 0.062(3) Uani 0.25 1 d . U P E 2
H181 H 0.4750 0.6119 0.8074 0.075 Uiso 0.25 1 calc R . P E 2
C171 C 0.4267(12) 0.6205(9) 0.8811(8) 0.063(3) Uani 0.25 1 d G U P E 2
H171 H 0.4800 0.6122 0.8938 0.075 Uiso 0.25 1 calc R . P E 2
C162 C 0.3517(14) 0.6330(8) 0.9138(5) 0.062(3) Uani 0.25 1 d G U P E 2
C152 C 0.2737(12) 0.6452(7) 0.8952(5) 0.061(3) Uani 0.25 1 d G U P E 2
H152 H 0.2225 0.6537 0.9175 0.074 Uiso 0.25 1 calc R . P E 2
C142 C 0.2707(11) 0.6450(7) 0.8438(5) 0.061(3) Uani 0.25 1 d G U P E 2
H142 H 0.2174 0.6534 0.8311 0.074 Uiso 0.25 1 calc R . P E 2
C132 C 0.3457(13) 0.6326(7) 0.8111(4) 0.060(3) Uani 0.25 1 d DG U P E 2
C46 C 0.38167(16) 0.13151(13) 0.48930(10) 0.0215(6) Uani 0.75 1 d . U P D 2
H46 H 0.4320 0.1305 0.5066 0.026 Uiso 0.75 1 calc R . P D 2
C36 C 0.29750(19) 0.12800(13) 0.51586(7) 0.0227(6) Uani 0.75 1 d G U P D 2
C26 C 0.22385(15) 0.12944(13) 0.49063(10) 0.0221(6) Uani 0.75 1 d G U P D 2
H26A H 0.1663 0.1270 0.5088 0.027 Uiso 0.75 1 calc R . P D 2
C16 C 0.23438(16) 0.13438(15) 0.43883(10) 0.0211(6) Uani 0.75 1 d G U P D 2
H16 H 0.1840 0.1354 0.4216 0.025 Uiso 0.75 1 calc R . P D 2
N16 N 0.3186(2) 0.13789(15) 0.41226(8) 0.0198(6) Uani 0.75 1 d G U P D 2
C56 C 0.39220(15) 0.13646(13) 0.43750(10) 0.0209(6) Uani 0.75 1 d G U P D 2
H56 H 0.4497 0.1389 0.4193 0.025 Uiso 0.75 1 calc R . P D 2
C66 C 0.2797(4) 0.1230(2) 0.57182(19) 0.0314(7) Uani 0.75 1 d . U P D 2
C96 C 0.2730(3) 0.1435(2) 0.7346(2) 0.0479(7) Uani 0.5 1 d . U P D 2
H96 H 0.2234 0.1544 0.7568 0.058 Uiso 0.5 1 calc R . P D 2
C86 C 0.2693(3) 0.1424(2) 0.6834(2) 0.0475(7) Uani 0.5 1 d G U P D 2
H86 H 0.2173 0.1527 0.6705 0.057 Uiso 0.5 1 calc R . P D 2
C76 C 0.3418(3) 0.1264(2) 0.65102(14) 0.0456(6) Uani 0.75 1 d G U P D 2
C126 C 0.4180(3) 0.11138(19) 0.66986(14) 0.0487(7) Uani 0.75 1 d G U P D 2
H126 H 0.4675 0.1004 0.6477 0.058 Uiso 0.75 1 calc R . P D 2
C116 C 0.4216(3) 0.11243(19) 0.72108(15) 0.0492(7) Uani 0.75 1 d G U P D 2
H116 H 0.4737 0.1022 0.7340 0.059 Uiso 0.75 1 calc R . P D 2
C106 C 0.3491(4) 0.1285(2) 0.75347(12) 0.0468(6) Uani 0.75 1 d G U P D 2
Zn6 Zn 0.00598(2) 0.75102(2) 0.44346(2) 0.01088(11) Uani 1 1 d . . . . .
Zn5 Zn -0.02172(2) 0.74921(2) 0.55433(2) 0.01111(11) Uani 1 1 d . . . . .
O10 O -0.14923(17) 0.75456(10) 0.54011(10) 0.0265(6) Uani 1 1 d . . . . .
O40 O -0.86663(17) 0.74687(10) 0.45738(10) 0.0261(6) Uani 1 1 d . . . . .
O20 O -0.12897(18) 0.75276(12) 0.45667(10) 0.0317(7) Uani 1 1 d . . . . .
O30 O -0.88695(18) 0.74616(12) 0.54069(11) 0.0343(7) Uani 1 1 d . . . . .
O112 O -0.0170(2) 0.81573(9) 0.54702(10) 0.0287(6) Uani 1 1 d . . . . .
O111 O -0.0195(2) 0.68520(9) 0.53473(11) 0.0351(8) Uani 1 1 d . . . . .
O212 O 0.0012(2) 0.81507(9) 0.46381(10) 0.0283(6) Uani 1 1 d . . . . .
O211 O 0.0038(2) 0.68437(9) 0.45177(10) 0.0289(6) Uani 1 1 d . . . . .
O19 O -0.1457(2) 0.74530(12) 0.81224(10) 0.0361(7) Uani 1 1 d . U . . .
O29 O 0.1333(2) 0.75283(14) 1.18580(11) 0.0456(9) Uani 1 1 d . U . . .
N29 N 0.0014(2) 0.73623(13) 0.81394(12) 0.0325(7) Uani 1 1 d . U . . .
H29 H 0.0538 0.7325 0.7960 0.039 Uiso 1 1 calc R . . . .
N39 N -0.0146(3) 0.75196(15) 1.18311(13) 0.0387(8) Uani 1 1 d . U . . .
H39 H -0.0669 0.7539 1.2015 0.046 Uiso 1 1 calc R . . . .
C90 C -0.61428(16) 0.74594(14) 0.54399(7) 0.0462(10) Uani 1 1 d . U . . .
H90 H -0.5903 0.7443 0.5747 0.055 Uiso 1 1 calc R . . . .
C100 C -0.70517(15) 0.74435(13) 0.54399(7) 0.0434(10) Uani 1 1 d G U . . .
H100 H -0.7433 0.7416 0.5747 0.052 Uiso 1 1 calc R . . . .
C110 C -0.74025(12) 0.74679(12) 0.49903(9) 0.0298(8) Uani 1 1 d G U . . .
C120 C -0.68443(15) 0.75082(11) 0.45405(7) 0.0295(8) Uani 1 1 d G U . . .
H120 H -0.7084 0.7525 0.4233 0.035 Uiso 1 1 calc R . . . .
C130 C -0.59353(14) 0.75241(12) 0.45405(7) 0.0332(8) Uani 1 1 d G U . . .
H130 H -0.5554 0.7552 0.4233 0.040 Uiso 1 1 calc R . . . .
C80 C -0.55846(12) 0.74997(13) 0.49901(9) 0.0345(9) Uani 1 1 d G U . . .
C10 C -0.1767(2) 0.75384(12) 0.49847(13) 0.0176(7) Uani 1 1 d . . . . .
C60 C -0.40145(16) 0.75119(14) 0.45365(7) 0.0444(10) Uani 1 1 d . U . . .
H60 H -0.4250 0.7499 0.4229 0.053 Uiso 1 1 calc R . . . .
C70 C -0.31045(15) 0.75205(13) 0.45362(7) 0.0402(9) Uani 1 1 d G U . . .
H70 H -0.2719 0.7514 0.4228 0.048 Uiso 1 1 calc R . . . .
C20 C -0.27594(12) 0.75395(11) 0.49865(9) 0.0260(7) Uani 1 1 d G U . . .
C30 C -0.33242(15) 0.75497(11) 0.54370(7) 0.0306(8) Uani 1 1 d G U . . .
H30 H -0.3088 0.7563 0.5745 0.037 Uiso 1 1 calc R . . . .
C40 C -0.42342(14) 0.75410(12) 0.54373(7) 0.0329(8) Uani 1 1 d G U . . .
H40 H -0.4620 0.7548 0.5745 0.040 Uiso 1 1 calc R . . . .
C50 C -0.45793(12) 0.75221(13) 0.49871(9) 0.0352(9) Uani 1 1 d G U . . .
C140 C -0.8390(2) 0.74659(12) 0.49898(14) 0.0195(7) Uani 1 1 d . . . . .
C111 C -0.0082(3) 0.66588(12) 0.49382(14) 0.0199(7) Uani 1 1 d . . . . .
C711 C 0.0100(3) 0.59220(8) 0.45118(7) 0.0469(10) Uani 1 1 d . U . . .
H711 H 0.0194 0.6070 0.4198 0.056 Uiso 1 1 calc R . . . .
C611 C 0.0129(3) 0.54660(8) 0.45313(7) 0.0480(10) Uani 1 1 d G U . . .
H611 H 0.0242 0.5302 0.4230 0.058 Uiso 1 1 calc R . . . .
C511 C -0.0008(2) 0.52494(6) 0.49910(9) 0.0303(8) Uani 1 1 d G U . . .
C411 C -0.0174(2) 0.54887(7) 0.54312(7) 0.0340(9) Uani 1 1 d G U . . .
H411 H -0.0267 0.5341 0.5745 0.041 Uiso 1 1 calc R . . . .
C311 C -0.0202(2) 0.59446(7) 0.54117(7) 0.0323(8) Uani 1 1 d G U . . .
H311 H -0.0315 0.6108 0.5713 0.039 Uiso 1 1 calc R . . . .
C211 C -0.0065(2) 0.61613(6) 0.49520(9) 0.0273(8) Uani 1 1 d G U . . .
C112 C -0.0070(2) 0.83429(11) 0.50482(13) 0.0169(7) Uani 1 1 d . . . . .
C312 C -0.0184(2) 0.90757(7) 0.54793(7) 0.0385(9) Uani 1 1 d . U . . .
H312 H -0.0280 0.8926 0.5792 0.046 Uiso 1 1 calc R . . . .
C412 C -0.0165(2) 0.95311(7) 0.54642(7) 0.0404(9) Uani 1 1 d G U . . .
H412 H -0.0248 0.9693 0.5767 0.048 Uiso 1 1 calc R . . . .
C512 C -0.0025(2) 0.97502(5) 0.50062(9) 0.0260(8) Uani 1 1 d G U . . .
C612 C 0.0096(2) 0.95141(7) 0.45631(7) 0.0256(7) Uani 1 1 d G U . . .
H612 H 0.0192 0.9664 0.4250 0.031 Uiso 1 1 calc R . . . .
C712 C 0.0077(2) 0.90587(7) 0.45782(7) 0.0242(7) Uani 1 1 d G U . . .
H712 H 0.0159 0.8897 0.4275 0.029 Uiso 1 1 calc R . . . .
C212 C -0.0064(2) 0.88396(5) 0.50362(8) 0.0221(7) Uani 1 1 d G U . . .
C59 C 0.03569(11) 0.73089(9) 0.65357(7) 0.0283(8) Uani 1 1 d . U . . .
H59 H 0.0915 0.7244 0.6344 0.034 Uiso 1 1 calc R . . . .
C49 C 0.02736(13) 0.73003(10) 0.70558(7) 0.0292(8) Uani 1 1 d G U . . .
H49 H 0.0775 0.7229 0.7219 0.035 Uiso 1 1 calc R . . . .
C39 C -0.05429(15) 0.73956(9) 0.73368(5) 0.0219(7) Uani 1 1 d G U . . .
C29 C -0.12762(12) 0.74995(8) 0.70977(7) 0.0190(6) Uani 1 1 d G U . . .
H29A H -0.1834 0.7565 0.7290 0.023 Uiso 1 1 calc R . . . .
C19 C -0.11930(11) 0.75081(8) 0.65776(7) 0.0162(6) Uani 1 1 d G U . . .
H19 H -0.1694 0.7579 0.6414 0.019 Uiso 1 1 calc R . . . .
N19 N -0.03765(13) 0.74128(8) 0.62966(5) 0.0159(5) Uani 1 1 d G U . . .
C69 C -0.0701(3) 0.74102(14) 0.79040(13) 0.0251(7) Uani 1 1 d . U . . .
C129 C 0.0352(2) 0.70312(10) 0.89213(10) 0.0490(10) Uani 1 1 d . U . . .
H129 H 0.0640 0.6791 0.8738 0.059 Uiso 1 1 calc R . . . .
C119 C 0.0328(2) 0.70435(10) 0.94384(10) 0.0537(11) Uani 1 1 d G U . . .
H119 H 0.0600 0.6812 0.9608 0.064 Uiso 1 1 calc R . . . .
C109 C -0.0095(2) 0.73952(11) 0.97071(7) 0.0452(9) Uani 1 1 d G U . . .
C99 C -0.0493(2) 0.77346(9) 0.94588(9) 0.0393(9) Uani 1 1 d G U . . .
H99 H -0.0782 0.7975 0.9643 0.047 Uiso 1 1 calc R . . . .
C89 C -0.0469(2) 0.77223(9) 0.89417(9) 0.0384(9) Uani 1 1 d G U . . .
H89 H -0.0741 0.7954 0.8772 0.046 Uiso 1 1 calc R . . . .
C79 C -0.0047(2) 0.73706(10) 0.86730(7) 0.0371(8) Uani 1 1 d G U . . .
C149 C -0.0806(2) 0.76415(15) 1.05641(11) 0.0591(12) Uani 1 1 d . U . . .
H149 H -0.1274 0.7777 1.0411 0.071 Uiso 1 1 calc R . . . .
C159 C -0.0811(2) 0.76703(14) 1.10788(10) 0.0587(11) Uani 1 1 d G U . . .
H159 H -0.1282 0.7825 1.1277 0.070 Uiso 1 1 calc R . . . .
C169 C -0.0128(2) 0.74721(14) 1.13028(8) 0.0480(10) Uani 1 1 d G U . . .
C179 C 0.0561(2) 0.72452(15) 1.10121(11) 0.0601(12) Uani 1 1 d G U . . .
H179 H 0.1028 0.7110 1.1165 0.072 Uiso 1 1 calc R . . . .
C189 C 0.0566(2) 0.72164(15) 1.04975(10) 0.0615(12) Uani 1 1 d G U . . .
H189 H 0.1036 0.7061 1.0299 0.074 Uiso 1 1 calc R . . . .
C139 C -0.0118(2) 0.74145(15) 1.02735(8) 0.0511(10) Uani 1 1 d G U . . .
C199 C 0.0573(3) 0.75373(15) 1.20692(14) 0.0306(8) Uani 1 1 d . U . . .
C249 C 0.11318(12) 0.74820(9) 1.28829(7) 0.0228(7) Uani 1 1 d . U . . .
H249 H 0.1695 0.7420 1.2695 0.027 Uiso 1 1 calc R . . . .
C239 C 0.10414(11) 0.74881(8) 1.34031(7) 0.0199(7) Uani 1 1 d G U . . .
H239 H 0.1543 0.7430 1.3571 0.024 Uiso 1 1 calc R . . . .
N49 N 0.02174(13) 0.75786(8) 1.36780(6) 0.0171(6) Uani 1 1 d G U . . .
C229 C -0.05164(11) 0.76630(9) 1.34328(7) 0.0243(7) Uani 1 1 d G U . . .
H229 H -0.1080 0.7725 1.3621 0.029 Uiso 1 1 calc R . . . .
C219 C -0.04261(13) 0.76568(10) 1.29127(8) 0.0283(8) Uani 1 1 d G U . . .
H219 H -0.0928 0.7714 1.2745 0.034 Uiso 1 1 calc R . . . .
C209 C 0.03980(16) 0.75663(9) 1.26377(6) 0.0255(7) Uani 1 1 d G U . . .
O1PB O 0.0627(3) 0.59143(15) 0.67377(19) 0.0667(12) Uani 1 1 d . U . F 1
H1PC H 0.1049 0.5879 0.6505 0.100 Uiso 1 1 calc GR . . F 1
C8B C 0.1729(7) 0.4635(4) 0.6149(5) 0.122(3) Uani 1 1 d . U . F 1
H8BA H 0.1237 0.4585 0.5960 0.183 Uiso 1 1 calc GR . . F 1
H8BB H 0.1783 0.4391 0.6385 0.183 Uiso 1 1 calc GR . . F 1
H8BC H 0.2280 0.4653 0.5917 0.183 Uiso 1 1 calc GR . . F 1
C5B C 0.0580(2) 0.51203(12) 0.66913(17) 0.0667(12) Uani 1 1 d . U . F 1
C4B C 0.0090(3) 0.47465(9) 0.67907(18) 0.0637(12) Uani 1 1 d G U . F 1
H4B H 0.0349 0.4466 0.6698 0.076 Uiso 1 1 calc R . . F 1
C3B C -0.0778(2) 0.47829(9) 0.70260(18) 0.0621(12) Uani 1 1 d G U . F 1
H3B H -0.1113 0.4527 0.7094 0.075 Uiso 1 1 calc R . . F 1
C2B C -0.11570(19) 0.51930(11) 0.71619(16) 0.0539(11) Uani 1 1 d G U . F 1
H2B H -0.1750 0.5218 0.7323 0.065 Uiso 1 1 calc R . . F 1
C1B C -0.0667(2) 0.55668(8) 0.70625(15) 0.0462(9) Uani 1 1 d G U . F 1
C0B C 0.0201(2) 0.55305(10) 0.68272(16) 0.0531(11) Uani 1 1 d G U . F 1
C7B C 0.2155(7) 0.5079(4) 0.6813(4) 0.109(3) Uani 1 1 d . U . F 1
H7BA H 0.2074 0.4818 0.7028 0.163 Uiso 1 1 calc GR . . F 1
H7BB H 0.2039 0.5344 0.7017 0.163 Uiso 1 1 calc GR . . F 1
H7BC H 0.2764 0.5077 0.6641 0.163 Uiso 1 1 calc GR . . F 1
C9B C -0.1125(4) 0.60081(16) 0.7230(2) 0.0480(11) Uani 1 1 d . U . F 1
H9B H -0.1733 0.5937 0.7392 0.058 Uiso 1 1 calc R . . F 1
C6B C 0.1546(5) 0.5077(3) 0.6446(4) 0.0847(16) Uani 1 1 d . U . F 1
H6B H 0.1672 0.5329 0.6207 0.102 Uiso 1 1 calc R . . F 1
C11B C -0.1257(4) 0.63094(16) 0.6785(2) 0.0475(12) Uani 1 1 d . U . F 1
H11D H -0.0683 0.6414 0.6631 0.071 Uiso 1 1 calc GR . . F 1
H11E H -0.1647 0.6561 0.6901 0.071 Uiso 1 1 calc GR . . F 1
H11F H -0.1525 0.6146 0.6537 0.071 Uiso 1 1 calc GR . . F 1
C10B C -0.0696(5) 0.6227(2) 0.7625(2) 0.0663(16) Uani 1 1 d . U . F 1
H10D H -0.1053 0.6488 0.7745 0.099 Uiso 1 1 calc GR . . F 1
H10E H -0.0102 0.6314 0.7482 0.099 Uiso 1 1 calc GR . . F 1
H10F H -0.0653 0.6023 0.7905 0.099 Uiso 1 1 calc GR . . F 1
O1PG O 0.5327(4) 0.09588(16) 0.5671(2) 0.0506(12) Uani 0.75 1 d . U P . .
H1PG H 0.5332 0.1124 0.5418 0.076 Uiso 0.75 1 calc . . P . .
C7G C 0.7737(7) 0.1361(3) 0.5435(5) 0.081(2) Uani 0.75 1 d . U P . .
H7GB H 0.8257 0.1391 0.5181 0.121 Uiso 0.75 1 calc . . P . .
H7GC H 0.7870 0.1141 0.5685 0.121 Uiso 0.75 1 calc . . P . .
H7GD H 0.7584 0.1643 0.5599 0.121 Uiso 0.75 1 calc . . P . .
C10G C 0.4847(5) 0.0072(2) 0.5959(3) 0.0473(13) Uani 0.75 1 d . U P . .
H10G H 0.4701 0.0301 0.6223 0.057 Uiso 0.75 1 calc R . P . .
C8G C 0.6564(7) 0.1284(3) 0.4674(4) 0.070(2) Uani 0.75 1 d . U P . .
H8GA H 0.6211 0.1034 0.4612 0.105 Uiso 0.75 1 calc . . P . .
H8GB H 0.7054 0.1311 0.4402 0.105 Uiso 0.75 1 calc . . P . .
H8GC H 0.6189 0.1554 0.4692 0.105 Uiso 0.75 1 calc . . P . .
C5G C 0.5772(2) 0.01891(13) 0.56973(15) 0.0386(10) Uani 0.75 1 d . U P . .
C4G C 0.6433(3) -0.01364(10) 0.55999(16) 0.0401(11) Uani 0.75 1 d G U P . .
H4G H 0.6312 -0.0433 0.5688 0.048 Uiso 0.75 1 calc R . P . .
C3G C 0.7272(2) -0.00282(12) 0.53739(16) 0.0435(12) Uani 0.75 1 d G U P . .
H3G H 0.7724 -0.0251 0.5307 0.052 Uiso 0.75 1 calc R . P . .
C2G C 0.7449(2) 0.04055(13) 0.52452(16) 0.0418(11) Uani 0.75 1 d G U P . .
H2G H 0.8022 0.0479 0.5091 0.050 Uiso 0.75 1 calc R . P . .
C1G C 0.6787(3) 0.07311(10) 0.53426(16) 0.0388(10) Uani 0.75 1 d G U P . .
C0G C 0.5949(2) 0.06229(11) 0.55687(15) 0.0383(10) Uani 0.75 1 d G U P . .
C6G C 0.6939(6) 0.1212(3) 0.5178(3) 0.0537(14) Uani 0.75 1 d . U P . .
H6G H 0.6445 0.1357 0.5407 0.064 Uiso 0.75 1 calc R . P . .
C11G C 0.4802(6) -0.0338(3) 0.6233(4) 0.067(2) Uani 0.75 1 d . U P . .
H11G H 0.5369 -0.0404 0.6355 0.101 Uiso 0.75 1 calc . . P . .
H11H H 0.4676 -0.0573 0.6012 0.101 Uiso 0.75 1 calc . . P . .
H11I H 0.4330 -0.0315 0.6518 0.101 Uiso 0.75 1 calc . . P . .
C9G C 0.4139(6) 0.0146(3) 0.5616(3) 0.0595(18) Uani 0.75 1 d . U P . .
H9GA H 0.4186 -0.0090 0.5370 0.089 Uiso 0.75 1 calc . . P . .
H9GB H 0.4223 0.0429 0.5441 0.089 Uiso 0.75 1 calc . . P . .
H9GC H 0.3552 0.0148 0.5816 0.089 Uiso 0.75 1 calc . . P . .
C7D C 0.767(2) 0.6865(10) 0.9698(10) 0.098(5) Uani 0.25 1 d D U P G 1
H7DA H 0.7388 0.7136 0.9845 0.146 Uiso 0.25 1 calc . . P H 1
H7DB H 0.8232 0.6931 0.9495 0.146 Uiso 0.25 1 calc . . P I 1
H7DC H 0.7775 0.6657 0.9965 0.146 Uiso 0.25 1 calc . . P J 1
C11D C 0.644(3) 0.4985(15) 0.9878(12) 0.110(6) Uani 0.25 1 d D U P G 1
H11J H 0.6048 0.4786 1.0082 0.165 Uiso 0.25 1 calc . . P K 1
H11K H 0.6728 0.5170 1.0099 0.165 Uiso 0.25 1 calc . . P L 1
H11L H 0.6897 0.4813 0.9664 0.165 Uiso 0.25 1 calc . . P M 1
C8D C 0.678(2) 0.6947(9) 0.8937(10) 0.101(5) Uani 0.25 1 d D U P G 1
H8DA H 0.7219 0.7171 0.8838 0.151 Uiso 0.25 1 calc . . P N 1
H8DB H 0.6203 0.7090 0.9045 0.151 Uiso 0.25 1 calc . . P O 1
H8DC H 0.6742 0.6757 0.8651 0.151 Uiso 0.25 1 calc . . P P 1
C9D C 0.592(2) 0.5268(12) 0.9559(12) 0.105(4) Uani 0.25 1 d D U P G 1
H9D H 0.5416 0.5408 0.9788 0.126 Uiso 0.25 1 calc R . P G 1
C10D C 0.552(3) 0.5032(14) 0.9169(12) 0.110(6) Uani 0.25 1 d D U P G 1
H10H H 0.5802 0.4739 0.9123 0.165 Uiso 0.25 1 calc . . P Q 1
H10I H 0.5614 0.5197 0.8852 0.165 Uiso 0.25 1 calc . . P R 1
H10J H 0.4885 0.5006 0.9275 0.165 Uiso 0.25 1 calc . . P S 1
OPD O 0.5591(10) 0.6132(7) 0.9791(5) 0.062(4) Uani 0.25 1 d D U P G 1
HPD H 0.5635 0.6066 1.0090 0.093 Uiso 0.25 1 calc . . P T 1
C0D C 0.6342(12) 0.6000(8) 0.9494(6) 0.094(3) Uani 0.25 1 d D U P G 1
C5D C 0.6322(13) 0.5575(7) 0.9317(8) 0.101(4) Uani 0.25 1 d G U P G 1
C4D C 0.6982(16) 0.5420(6) 0.8947(8) 0.103(4) Uani 0.25 1 d G U P G 1
H4D H 0.6968 0.5130 0.8826 0.124 Uiso 0.25 1 calc R . P G 1
C3D C 0.7663(13) 0.5691(8) 0.8755(6) 0.102(4) Uani 0.25 1 d G U P G 1
H3D H 0.8114 0.5585 0.8503 0.122 Uiso 0.25 1 calc R . P G 1
C2D C 0.7683(12) 0.6115(8) 0.8933(7) 0.100(4) Uani 0.25 1 d G U P G 1
H2D H 0.8148 0.6300 0.8802 0.119 Uiso 0.25 1 calc R . P G 1
C1D C 0.7023(15) 0.6270(6) 0.9302(7) 0.096(4) Uani 0.25 1 d DG U P G 1
C6D C 0.707(2) 0.6667(10) 0.9373(10) 0.096(4) Uani 0.25 1 d D U P G 1
H6D H 0.6510 0.6706 0.9609 0.115 Uiso 0.25 1 calc R . P G 1
OPC1 O 0.5316(6) 0.5973(3) 0.5668(3) 0.107(2) Uani 0.75 1 d D U P U 1
HPC1 H 0.4967 0.6008 0.5454 0.160 Uiso 0.75 1 calc R . P U 1
C0C C 0.5856(4) 0.5594(2) 0.5556(3) 0.0867(15) Uani 0.75 1 d D U P U 1
C1C C 0.6689(5) 0.5715(2) 0.5334(4) 0.0865(15) Uani 0.75 1 d DG U P U 1
C2C C 0.7360(4) 0.5397(3) 0.5219(3) 0.0863(15) Uani 0.75 1 d G U P U 1
H2C H 0.7929 0.5480 0.5066 0.104 Uiso 0.5 1 calc R . P U 1
C3C C 0.7200(6) 0.4958(3) 0.5326(3) 0.0865(16) Uani 0.75 1 d G U P U 1
H3C H 0.7659 0.4741 0.5248 0.104 Uiso 0.5 1 calc R . P U 1
C4C C 0.6367(7) 0.4837(2) 0.5549(4) 0.0859(15) Uani 0.75 1 d G U P U 1
H4C H 0.6258 0.4537 0.5623 0.103 Uiso 0.5 1 calc R . P U 1
C5C C 0.5696(5) 0.5155(3) 0.5664(4) 0.0855(15) Uani 0.75 1 d DG U P U 1
C7C C 0.7585(9) 0.6365(4) 0.5453(5) 0.092(3) Uani 0.75 1 d . U P U 1
H7CA H 0.8135 0.6192 0.5360 0.138 Uiso 0.5 1 calc . . P V 1
H7CB H 0.7418 0.6351 0.5817 0.138 Uiso 0.5 1 calc . . P W 1
H7CC H 0.7675 0.6672 0.5349 0.138 Uiso 0.5 1 calc . . P X 1
C11C C 0.4138(8) 0.5135(5) 0.5650(5) 0.106(3) Uani 0.75 1 d D U P U 1
H11M H 0.3569 0.5006 0.5770 0.159 Uiso 0.5 1 calc . . P Y 1
H11N H 0.4320 0.5056 0.5298 0.159 Uiso 0.5 1 calc . . P Z 1
H11O H 0.4078 0.5456 0.5677 0.159 Uiso 0.5 1 calc . . P A 1
C9C C 0.4797(7) 0.4971(5) 0.5948(4) 0.0893(17) Uani 0.75 1 d D U P U 1
H9C H 0.4885 0.4696 0.5747 0.107 Uiso 0.5 1 calc R . P U 1
C10C C 0.4714(5) 0.4712(4) 0.6423(5) 0.100(3) Uani 0.75 1 d D U P U 1
H10K H 0.4935 0.4410 0.6353 0.150 Uiso 0.5 1 calc . . P B 1
H10L H 0.4092 0.4710 0.6572 0.150 Uiso 0.5 1 calc . . P C 1
H10M H 0.5063 0.4844 0.6658 0.150 Uiso 0.5 1 calc . . P D 1
C6C C 0.6837(10) 0.6179(5) 0.5189(5) 0.0914(18) Uani 0.75 1 d . U P U 1
H6C H 0.6315 0.6318 0.5402 0.110 Uiso 0.5 1 calc R . P U 1
C8C C 0.6538(10) 0.6255(5) 0.4677(6) 0.106(3) Uani 0.75 1 d . U P U 1
H8CA H 0.5898 0.6220 0.4704 0.160 Uiso 0.5 1 calc . . P E 1
H8CB H 0.6845 0.6042 0.4439 0.160 Uiso 0.5 1 calc . . P F 1
H8CC H 0.6679 0.6553 0.4560 0.160 Uiso 0.5 1 calc . . P G 1
O1PF O 0.9424(6) 0.5030(4) 0.9589(6) 0.143(6) Uani 0.25 1 d D U P . .
H1PF H 0.9717 0.4843 0.9737 0.215 Uiso 0.25 1 calc R . P . .
C7F C 0.813(2) 0.4461(15) 0.8462(14) 0.124(6) Uani 0.25 1 d D U P . .
H7FA H 0.8446 0.4583 0.8153 0.186 Uiso 0.25 1 calc . . P . .
H7FB H 0.7593 0.4642 0.8567 0.186 Uiso 0.25 1 calc . . P . .
H7FC H 0.7966 0.4161 0.8403 0.186 Uiso 0.25 1 calc . . P . .
C11F C 1.144(3) 0.5318(18) 0.9547(16) 0.139(7) Uani 0.25 1 d D U P . .
H11P H 1.1764 0.5460 0.9785 0.208 Uiso 0.25 1 calc . . P . .
H11Q H 1.1828 0.5262 0.9233 0.208 Uiso 0.25 1 calc . . P . .
H11R H 1.1215 0.5039 0.9690 0.208 Uiso 0.25 1 calc . . P . .
C10F C 1.058(3) 0.6084(9) 0.9365(17) 0.140(7) Uani 0.25 1 d D U P . .
H10N H 1.0887 0.6164 0.9035 0.210 Uiso 0.25 1 calc . . P . .
H10O H 1.0824 0.6241 0.9626 0.210 Uiso 0.25 1 calc . . P . .
H10P H 0.9946 0.6164 0.9380 0.210 Uiso 0.25 1 calc . . P . .
C9F C 1.069(3) 0.5606(12) 0.9447(17) 0.136(5) Uani 0.25 1 d D U P . .
H9F H 1.0217 0.5543 0.9733 0.163 Uiso 0.25 1 calc R . P . .
C6F C 0.872(3) 0.4458(12) 0.8867(14) 0.130(5) Uani 0.25 1 d D U P . .
H6F H 0.8346 0.4609 0.9154 0.156 Uiso 0.25 1 calc R . P . .
C0F C 0.9750(5) 0.5041(3) 0.9102(5) 0.133(5) Uani 0.25 1 d D U P . .
C5F C 1.0349(12) 0.5370(5) 0.8977(6) 0.134(5) Uani 0.25 1 d DG U P . .
C4F C 1.0742(14) 0.5421(8) 0.8484(6) 0.131(5) Uani 0.25 1 d G U P . .
H4F H 1.1151 0.5646 0.8399 0.158 Uiso 0.25 1 calc R . P . .
C3F C 1.0534(11) 0.5144(7) 0.8116(5) 0.129(5) Uani 0.25 1 d G U P . .
H3F H 1.0802 0.5179 0.7779 0.155 Uiso 0.25 1 calc R . P . .
C2F C 0.9934(13) 0.4815(6) 0.8240(6) 0.129(5) Uani 0.25 1 d G U P . .
H2F H 0.9793 0.4626 0.7988 0.154 Uiso 0.25 1 calc R . P . .
C1F C 0.9542(11) 0.4764(5) 0.8733(6) 0.131(5) Uani 0.25 1 d DG U P . .
C8F C 0.906(3) 0.4045(12) 0.9091(16) 0.134(7) Uani 0.25 1 d D U P . .
H8FA H 0.8566 0.3850 0.9188 0.202 Uiso 0.25 1 calc . . P . .
H8FB H 0.9329 0.4116 0.9387 0.202 Uiso 0.25 1 calc . . P . .
H8FC H 0.9499 0.3898 0.8844 0.202 Uiso 0.25 1 calc . . P . .
OPG O 0.0712(2) 0.09023(14) 0.67000(14) 0.0496(9) Uani 1 1 d . U . . .
HPG H 0.1146 0.0852 0.6479 0.074 Uiso 1 1 calc GR . . . .
C3BA C -0.1151(3) 0.13307(14) 0.67971(18) 0.0361(10) Uani 1 1 d . U . . .
H3BA H -0.1473 0.1178 0.6565 0.054 Uiso 1 1 calc GR . . . .
H3BB H -0.0577 0.1418 0.6622 0.054 Uiso 1 1 calc GR . . . .
H3BC H -0.1496 0.1593 0.6924 0.054 Uiso 1 1 calc GR . . . .
C4AA C 0.05988(17) 0.01076(10) 0.66652(12) 0.0497(10) Uani 1 1 d . U . . .
C158 C 0.0085(2) -0.02565(8) 0.67772(13) 0.0465(10) Uani 1 1 d G U . . .
H158 H 0.0317 -0.0541 0.6680 0.056 Uiso 1 1 calc R . . . .
C1MA C -0.0768(2) -0.02048(8) 0.70311(13) 0.0442(10) Uani 1 1 d G U . . .
H1MA H -0.1119 -0.0454 0.7108 0.053 Uiso 1 1 calc R . . . .
C5HA C -0.11071(16) 0.02111(9) 0.71729(12) 0.0370(9) Uani 1 1 d G U . . .
H5HA H -0.1690 0.0247 0.7346 0.044 Uiso 1 1 calc R . . . .
C0AA C -0.05933(18) 0.05753(7) 0.70608(11) 0.0318(8) Uani 1 1 d G U . . .
C1IA C 0.02596(18) 0.05235(8) 0.68070(12) 0.0385(9) Uani 1 1 d G U . . .
C6HA C -0.1003(3) 0.10238(14) 0.72361(17) 0.0324(8) Uani 1 1 d . U . . .
H6HA H -0.1603 0.0966 0.7418 0.039 Uiso 1 1 calc R . . . .
C2MA C -0.0498(4) 0.12407(16) 0.76132(18) 0.0421(11) Uani 1 1 d . U . . .
H2MA H 0.0081 0.1327 0.7445 0.063 Uiso 1 1 calc GR . . . .
H2MB H -0.0416 0.1033 0.7885 0.063 Uiso 1 1 calc GR . . . .
H2MC H -0.0836 0.1501 0.7751 0.063 Uiso 1 1 calc GR . . . .
C205 C 0.1556(4) 0.0051(2) 0.6418(2) 0.0632(13) Uani 1 1 d . U . . .
H205 H 0.1673 0.0301 0.6177 0.076 Uiso 1 1 calc R . . . .
C269 C 0.2190(5) 0.0078(3) 0.6795(3) 0.079(2) Uani 1 1 d . U . . .
H26B H 0.2122 -0.0175 0.7024 0.119 Uiso 1 1 calc GR . . . .
H26C H 0.2065 0.0350 0.6986 0.119 Uiso 1 1 calc GR . . . .
H26D H 0.2798 0.0077 0.6621 0.119 Uiso 1 1 calc GR . . . .
C369 C 0.1729(6) -0.0376(3) 0.6117(3) 0.090(2) Uani 1 1 d . U . . .
H36B H 0.1251 -0.0413 0.5914 0.136 Uiso 1 1 calc GR . . . .
H36C H 0.1754 -0.0626 0.6348 0.136 Uiso 1 1 calc GR . . . .
H36D H 0.2294 -0.0361 0.5896 0.136 Uiso 1 1 calc GR . . . .
O1PA O 0.0590(3) 0.99978(17) 1.03881(15) 0.0711(12) Uani 1 1 d . U . . .
H1PA H 0.0185 1.0057 1.0208 0.107 Uiso 0.5 1 d R . P H 1
C7A C 0.1834(4) 1.0579(3) 1.1506(3) 0.0689(17) Uani 1 1 d . U . . .
H7AA H 0.1487 1.0721 1.1797 0.103 Uiso 1 1 calc GR . . . .
H7AB H 0.2330 1.0762 1.1377 0.103 Uiso 1 1 calc GR . . . .
H7AC H 0.2062 1.0291 1.1607 0.103 Uiso 1 1 calc GR . . . .
C9A C -0.0677(4) 0.9318(2) 1.0597(2) 0.0615(12) Uani 1 1 d . U . . .
H9A H -0.0298 0.9384 1.0274 0.074 Uiso 1 1 calc R . . . .
C10A C -0.1632(4) 0.9416(3) 1.0517(3) 0.0727(17) Uani 1 1 d . U . . .
H10A H -0.2028 0.9332 1.0817 0.109 Uiso 1 1 calc GR . . . .
H10B H -0.1766 0.9248 1.0230 0.109 Uiso 1 1 calc GR . . . .
H10C H -0.1718 0.9730 1.0451 0.109 Uiso 1 1 calc GR . . . .
C1A C -0.0400(2) 0.96273(13) 1.09986(11) 0.0559(10) Uani 1 1 d . U . . .
C2A C -0.0785(2) 0.95805(12) 1.14934(13) 0.0594(12) Uani 1 1 d G U . . .
H2A H -0.1228 0.9371 1.1579 0.071 Uiso 1 1 calc R . . . .
C3A C -0.0523(3) 0.98394(14) 1.18632(9) 0.0618(12) Uani 1 1 d G U . . .
H3A H -0.0787 0.9807 1.2201 0.074 Uiso 1 1 calc R . . . .
C4A C 0.0125(3) 1.01451(13) 1.17381(11) 0.0584(11) Uani 1 1 d G U . . .
H4A H 0.0304 1.0322 1.1991 0.070 Uiso 1 1 calc R . . . .
C5A C 0.0511(2) 1.01920(12) 1.12433(12) 0.0536(10) Uani 1 1 d G U . . .
C0A C 0.0248(2) 0.99331(13) 1.08735(9) 0.0548(11) Uani 1 1 d G U . . .
C6A C 0.1244(4) 1.0521(2) 1.1098(2) 0.0563(12) Uani 1 1 d . U . . .
H6A H 0.1632 1.0401 1.0797 0.068 Uiso 1 1 calc R . . . .
C11A C -0.0496(4) 0.8840(2) 1.0724(3) 0.0735(18) Uani 1 1 d . U . . .
H11A H 0.0130 0.8794 1.0763 0.110 Uiso 1 1 calc GR . . . .
H11B H -0.0637 0.8655 1.0453 0.110 Uiso 1 1 calc GR . . . .
H11C H -0.0864 0.8762 1.1037 0.110 Uiso 1 1 calc GR . . . .
C8A C 0.0853(4) 1.0965(2) 1.0943(3) 0.0654(15) Uani 1 1 d . U . . .
H8AA H 0.0449 1.1087 1.1225 0.098 Uiso 1 1 calc GR . . . .
H8AB H 0.0527 1.0924 1.0659 0.098 Uiso 1 1 calc GR . . . .
H8AC H 0.1332 1.1167 1.0846 0.098 Uiso 1 1 calc GR . . . .
OPI O 0.5960(2) 0.13808(15) 1.07339(13) 0.0567(10) Uani 1 1 d . U . . .
HPI H 0.5810 0.1222 1.0986 0.085 Uiso 1 1 calc GR . . . .
C8I C 0.8452(5) 0.0993(4) 1.0245(3) 0.113(3) Uani 1 1 d . U . . .
H8IA H 0.8970 0.0815 1.0317 0.169 Uiso 1 1 calc GR . . . .
H8IB H 0.8637 0.1286 1.0130 0.169 Uiso 1 1 calc GR . . . .
H8IC H 0.8177 0.0852 0.9984 0.169 Uiso 1 1 calc GR . . . .
C11I C 0.5296(8) 0.2616(3) 1.0518(3) 0.118(3) Uani 1 1 d . U . . .
H11S H 0.5704 0.2552 1.0213 0.177 Uiso 1 1 calc GR . . . .
H11T H 0.5435 0.2899 1.0653 0.177 Uiso 1 1 calc GR . . . .
H11U H 0.4687 0.2631 1.0440 0.177 Uiso 1 1 calc GR . . . .
C1I C 0.6380(3) 0.20878(18) 1.09079(19) 0.0895(14) Uani 1 1 d . U . . .
C2I C 0.7014(4) 0.23831(14) 1.0993(2) 0.0991(17) Uani 1 1 d G U . . .
H2I H 0.6851 0.2684 1.1046 0.119 Uiso 1 1 calc R . . . .
C3I C 0.7886(3) 0.22377(18) 1.1000(2) 0.0996(17) Uani 1 1 d G U . . .
H3I H 0.8320 0.2439 1.1058 0.120 Uiso 1 1 calc R . . . .
C4I C 0.8125(2) 0.17971(19) 1.09214(19) 0.0960(16) Uani 1 1 d G U . . .
H4I H 0.8722 0.1698 1.0926 0.115 Uiso 1 1 calc R . . . .
C5I C 0.7491(3) 0.15019(15) 1.08365(18) 0.0866(14) Uani 1 1 d G U . . .
C0I C 0.6619(3) 0.16473(16) 1.08297(17) 0.0781(14) Uani 1 1 d G U . . .
C9I C 0.5391(6) 0.2256(3) 1.0905(3) 0.0949(17) Uani 1 1 d . U . . .
H9I H 0.5045 0.2003 1.0820 0.114 Uiso 1 1 calc R . . . .
C10I C 0.4989(7) 0.2418(3) 1.1431(3) 0.103(3) Uani 1 1 d . U . . .
H10Q H 0.5349 0.2650 1.1536 0.154 Uiso 1 1 calc GR . . . .
H10R H 0.4979 0.2172 1.1670 0.154 Uiso 1 1 calc GR . . . .
H10S H 0.4384 0.2533 1.1420 0.154 Uiso 1 1 calc GR . . . .
C6I C 0.7778(5) 0.1035(3) 1.0727(3) 0.0940(17) Uani 1 1 d . U . . .
H6I H 0.7242 0.0874 1.0671 0.113 Uiso 1 1 calc R . . . .
C7I C 0.8166(5) 0.0809(4) 1.1186(3) 0.111(3) Uani 1 1 d . U . . .
H7IA H 0.7712 0.0816 1.1480 0.166 Uiso 1 1 calc GR . . . .
H7IB H 0.8681 0.0967 1.1258 0.166 Uiso 1 1 calc GR . . . .
H7IC H 0.8346 0.0503 1.1104 0.166 Uiso 1 1 calc GR . . . .
OPC2 O 0.4852(14) 0.5702(8) 0.5499(8) 0.084(3) Uani 0.25 1 d . U P I 2
HPC2 H 0.4862 0.5906 0.5705 0.125 Uiso 0.25 1 calc . . P J 2
C26C C 0.635(3) 0.6157(13) 0.5186(14) 0.0895(18) Uani 0.25 1 d . U P I 2
H26E H 0.5872 0.6311 0.5419 0.107 Uiso 0.25 1 calc R . P I 2
C28C C 0.725(3) 0.6375(14) 0.5189(15) 0.087(3) Uani 0.25 1 d . U P I 2
H28A H 0.7172 0.6694 0.5152 0.131 Uiso 0.25 1 calc . . P K 2
H28B H 0.7676 0.6262 0.4910 0.131 Uiso 0.25 1 calc . . P L 2
H28C H 0.7475 0.6307 0.5506 0.131 Uiso 0.25 1 calc . . P M 2
C30C C 0.444(2) 0.4476(12) 0.5685(12) 0.085(5) Uani 0.25 1 d . U P I 2
H30A H 0.4886 0.4287 0.5487 0.127 Uiso 0.25 1 calc . . P N 2
H30B H 0.4182 0.4687 0.5464 0.127 Uiso 0.25 1 calc . . P O 2
H30C H 0.3975 0.4296 0.5859 0.127 Uiso 0.25 1 calc . . P P 2
C27C C 0.608(3) 0.6154(15) 0.4605(15) 0.097(4) Uani 0.25 1 d . U P I 2
H27B H 0.6589 0.6040 0.4374 0.145 Uiso 0.25 1 calc . . P Q 2
H27C H 0.5923 0.6453 0.4505 0.145 Uiso 0.25 1 calc . . P R 2
H27D H 0.5577 0.5966 0.4596 0.145 Uiso 0.25 1 calc . . P S 2
C20C C 0.5608(13) 0.5448(8) 0.5480(11) 0.0855(17) Uani 0.25 1 d . U P I 2
C21C C 0.6406(16) 0.5644(8) 0.5320(11) 0.0864(15) Uani 0.25 1 d G U P I 2
C22C C 0.7200(13) 0.5405(10) 0.5323(11) 0.0858(16) Uani 0.25 1 d G U P I 2
H22C H 0.7745 0.5539 0.5213 0.103 Uiso 0.25 1 calc R . P I 2
C23C C 0.7195(16) 0.4971(10) 0.5486(10) 0.0857(16) Uani 0.25 1 d G U P I 2
H23C H 0.7738 0.4808 0.5488 0.103 Uiso 0.25 1 calc R . P I 2
C24C C 0.640(2) 0.4775(8) 0.5647(11) 0.0857(16) Uani 0.25 1 d G U P I 2
H24C H 0.6394 0.4478 0.5758 0.103 Uiso 0.25 1 calc R . P I 2
C25C C 0.5603(16) 0.5014(8) 0.5644(11) 0.0860(16) Uani 0.25 1 d G U P I 2
C31C C 0.463(2) 0.5049(14) 0.6458(14) 0.095(3) Uani 0.25 1 d . U P I 2
H31A H 0.4568 0.4900 0.6784 0.142 Uiso 0.25 1 calc . . P T 2
H31B H 0.4088 0.5217 0.6419 0.142 Uiso 0.25 1 calc . . P U 2
H31C H 0.5127 0.5248 0.6436 0.142 Uiso 0.25 1 calc . . P V 2
C29C C 0.483(2) 0.4697(14) 0.6028(15) 0.089(2) Uani 0.25 1 d . U P I 2
H29C H 0.5205 0.4466 0.6173 0.107 Uiso 0.25 1 calc R . P I 2
OPH O 0.5565(2) 0.12227(14) 0.98137(12) 0.0487(9) Uani 1 1 d . U . . .
HPH H 0.5698 0.1322 1.0082 0.073 Uiso 1 1 calc GR . . . .
C6H C 0.5980(4) 0.0322(2) 0.95684(19) 0.0584(12) Uani 1 1 d . U . . .
H6H H 0.5440 0.0453 0.9773 0.070 Uiso 1 1 calc R . . . .
C7H C 0.5666(5) 0.0037(2) 0.9166(2) 0.0655(16) Uani 1 1 d . U . . .
H7HA H 0.5222 -0.0164 0.9324 0.098 Uiso 1 1 calc GR . . . .
H7HB H 0.6171 -0.0134 0.8993 0.098 Uiso 1 1 calc GR . . . .
H7HC H 0.5404 0.0225 0.8923 0.098 Uiso 1 1 calc GR . . . .
C1H C 0.6865(3) 0.14686(12) 0.92852(15) 0.0809(13) Uani 1 1 d . U . . .
C2H C 0.7608(3) 0.13719(15) 0.89404(15) 0.0849(15) Uani 1 1 d G U . . .
H2H H 0.7975 0.1601 0.8803 0.102 Uiso 1 1 calc R . . . .
C3H C 0.7816(2) 0.09404(17) 0.87960(14) 0.0811(15) Uani 1 1 d G U . . .
H3H H 0.8324 0.0874 0.8560 0.097 Uiso 1 1 calc R . . . .
C4H C 0.7279(3) 0.06056(13) 0.89963(14) 0.0728(13) Uani 1 1 d G U . . .
H4H H 0.7421 0.0311 0.8898 0.087 Uiso 1 1 calc R . . . .
C5H C 0.6536(2) 0.07023(13) 0.93411(13) 0.0611(11) Uani 1 1 d G U . . .
C0H C 0.6329(2) 0.11338(14) 0.94855(13) 0.0616(12) Uani 1 1 d G U . . .
C9H C 0.6642(7) 0.1932(3) 0.9455(3) 0.1004(18) Uani 1 1 d . U . . .
H9H H 0.6231 0.1913 0.9777 0.121 Uiso 1 1 calc R . . . .
C8H C 0.6474(5) 0.0039(3) 0.9920(2) 0.0733(18) Uani 1 1 d . U . . .
H8HA H 0.7038 -0.0071 0.9738 0.110 Uiso 1 1 calc GR . . . .
H8HB H 0.6114 -0.0210 1.0043 0.110 Uiso 1 1 calc GR . . . .
H8HC H 0.6586 0.0215 1.0204 0.110 Uiso 1 1 calc GR . . . .
C11H C 0.6163(9) 0.2179(4) 0.9105(4) 0.132(3) Uani 1 1 d . U . . .
H11V H 0.5597 0.2042 0.9086 0.198 Uiso 1 1 calc GR . . . .
H11W H 0.6516 0.2178 0.8773 0.198 Uiso 1 1 calc GR . . . .
H11X H 0.6052 0.2482 0.9220 0.198 Uiso 1 1 calc GR . . . .
C10H C 0.7490(8) 0.2173(4) 0.9580(4) 0.133(3) Uani 1 1 d . U . . .
H10T H 0.7859 0.2251 0.9267 0.200 Uiso 1 1 calc GR . . . .
H10U H 0.7831 0.1976 0.9778 0.200 Uiso 1 1 calc GR . . . .
H10V H 0.7304 0.2439 0.9770 0.200 Uiso 1 1 calc GR . . . .
O1D1 O -0.2023(3) 0.75617(18) 1.22400(17) 0.0684(11) Uani 1 1 d . U . . .
N1DA N -0.3497(7) 0.7591(5) 1.2516(5) 0.0838(17) Uani 0.5 1 d D U P W 1
C2DA C -0.4412(9) 0.7621(7) 1.2457(8) 0.101(3) Uani 0.5 1 d D U P W 1
H2DA H -0.4611 0.7930 1.2454 0.152 Uiso 0.5 1 calc . . P X 1
H2DB H -0.4757 0.7468 1.2736 0.152 Uiso 0.5 1 calc . . P Y 1
H2DC H -0.4497 0.7485 1.2141 0.152 Uiso 0.5 1 calc . . P Z 1
C3DA C -0.3305(11) 0.7543(6) 1.3031(6) 0.103(4) Uani 0.5 1 d D U P W 1
H3DA H -0.2686 0.7444 1.3029 0.155 Uiso 0.5 1 calc . . P A 1
H3DB H -0.3694 0.7326 1.3209 0.155 Uiso 0.5 1 calc . . P B 1
H3DC H -0.3407 0.7826 1.3201 0.155 Uiso 0.5 1 calc . . P C 1
C1DA C -0.2746(8) 0.7636(6) 1.2147(6) 0.0771(16) Uani 0.5 1 d D U P W 1
H1DA H -0.2829 0.7727 1.1817 0.092 Uiso 0.5 1 calc R . P W 1
N1D1 N -0.3450(7) 0.7402(4) 1.2060(5) 0.0834(17) Uani 0.5 1 d D U P W 2
C3D1 C -0.3178(12) 0.7259(7) 1.1530(6) 0.106(4) Uani 0.5 1 d D U P W 2
H3DD H -0.2874 0.7497 1.1337 0.158 Uiso 0.5 1 calc GR . P W 2
H3DE H -0.3704 0.7187 1.1380 0.158 Uiso 0.5 1 calc GR . P W 2
H3DF H -0.2777 0.7000 1.1525 0.158 Uiso 0.5 1 calc GR . P W 2
C1D1 C -0.2805(10) 0.7526(6) 1.2324(7) 0.0774(16) Uani 0.5 1 d . U P W 2
H1D1 H -0.3034 0.7604 1.2658 0.093 Uiso 0.5 1 calc R . P W 2
C2D1 C -0.4360(9) 0.7513(7) 1.2132(8) 0.092(3) Uani 0.5 1 d D U P W 2
H2DD H -0.4695 0.7249 1.2102 0.139 Uiso 0.5 1 calc . . P D 2
H2DE H -0.4495 0.7729 1.1878 0.139 Uiso 0.5 1 calc . . P E 2
H2DF H -0.4526 0.7637 1.2466 0.139 Uiso 0.5 1 calc . . P F 2
O1D4 O 0.5654 0.5507 1.1285 0.103(6) Uani 0.25 1 d D U P . .
N1D4 N 0.6103(16) 0.5229(8) 1.1926(8) 0.097(5) Uani 0.25 1 d D U P . .
C1D4 C 0.57416(5) 0.55818(4) 1.17397(18) 0.097(5) Uani 0.25 1 d D U P . .
H1D4 H 0.5574 0.5847 1.1914 0.116 Uiso 0.25 1 calc R . P . .
C3D4 C 0.600(2) 0.5171(11) 1.2462(8) 0.096(6) Uani 0.25 1 d D U P . .
H3DG H 0.6574 0.5106 1.2570 0.143 Uiso 0.25 1 calc . . P . .
H3DH H 0.5604 0.4928 1.2557 0.143 Uiso 0.25 1 calc . . P . .
H3DI H 0.5735 0.5441 1.2622 0.143 Uiso 0.25 1 calc . . P . .
C2D4 C 0.640(2) 0.4868(10) 1.1600(11) 0.111(6) Uani 0.25 1 d D U P . .
H2DG H 0.6627 0.4980 1.1268 0.166 Uiso 0.25 1 calc . . P . .
H2DH H 0.5897 0.4680 1.1573 0.166 Uiso 0.25 1 calc . . P . .
H2DI H 0.6864 0.4696 1.1738 0.166 Uiso 0.25 1 calc . . P . .
O1D3 O 0.5881(3) 0.06311(16) 1.12239(16) 0.0664(12) Uani 1 1 d . . . . .
N1D3 N 0.6085(4) 0.0215(2) 1.1896(2) 0.0692(15) Uani 1 1 d . . . . .
C1D3 C 0.5803(3) 0.0579(2) 1.1675(2) 0.0560(15) Uani 1 1 d . . . . .
H1D3 H 0.5528 0.0809 1.1881 0.067 Uiso 1 1 calc R . . . .
C3D3 C 0.6572(8) -0.0132(3) 1.1588(5) 0.127(4) Uani 1 1 d . . . . .
H3DJ H 0.6606 -0.0050 1.1234 0.191 Uiso 1 1 calc GR . . . .
H3DK H 0.6262 -0.0408 1.1648 0.191 Uiso 1 1 calc GR . . . .
H3DL H 0.7171 -0.0171 1.1679 0.191 Uiso 1 1 calc GR . . . .
C2D3 C 0.5946(6) 0.0176(4) 1.2432(3) 0.102(3) Uani 1 1 d . . . . .
H2DJ H 0.6519 0.0165 1.2559 0.153 Uiso 1 1 calc GR . . . .
H2DK H 0.5636 -0.0094 1.2529 0.153 Uiso 1 1 calc GR . . . .
H2DL H 0.5589 0.0429 1.2574 0.153 Uiso 1 1 calc GR . . . .
O1DI O 0.1849(2) 0.73454(16) 0.77205(14) 0.0559(10) Uani 1 1 d . U . . .
N2DI N 0.3231(3) 0.73721(19) 0.7309(2) 0.0679(12) Uani 1 1 d . U . . .
C3DI C 0.2945(5) 0.7458(3) 0.6831(3) 0.0780(19) Uani 1 1 d . U . . .
H3DM H 0.3028 0.7191 0.6629 0.117 Uiso 1 1 calc GR . . . .
H3DN H 0.3295 0.7692 0.6658 0.117 Uiso 1 1 calc GR . . . .
H3DO H 0.2318 0.7551 0.6879 0.117 Uiso 1 1 calc GR . . . .
C1DI C 0.2649(4) 0.7321(2) 0.7724(2) 0.0585(13) Uani 1 1 d D U . . .
H1DI H 0.2867 0.7265 0.8033 0.070 Uiso 1 1 calc R . . . .
C2DI C 0.4175(5) 0.7307(3) 0.7347(4) 0.098(2) Uani 1 1 d D U . . .
H2DM H 0.4259 0.7280 0.7700 0.147 Uiso 1 1 calc GR . . . .
H2DN H 0.4495 0.7559 0.7196 0.147 Uiso 1 1 calc GR . . . .
H2DO H 0.4403 0.7040 0.7169 0.147 Uiso 1 1 calc GR . . . .
C25A C 0.6064(4) 0.6428(3) 0.2813(3) 0.0266(9) Uani 0.653(5) 1 d D U P C 2
C45B C 0.7325(4) 0.6351(2) 0.3265(2) 0.0310(9) Uani 0.653(5) 1 d D U P C 2
H45B H 0.7555 0.6293 0.3570 0.037 Uiso 0.653(5) 1 calc R U P C 2
C35B C 0.6412(4) 0.6351(2) 0.3257(2) 0.0293(9) Uani 0.653(5) 1 d D U P C 2
H35B H 0.6026 0.6298 0.3558 0.035 Uiso 0.653(5) 1 calc R . P C 2
C65B C 0.7549(4) 0.6501(3) 0.2380(2) 0.0287(10) Uani 0.653(5) 1 d D U P C 2
H65B H 0.7936 0.6546 0.2078 0.034 Uiso 0.653(5) 1 calc R . P C 2
C75B C 0.6642(4) 0.6502(2) 0.2372(2) 0.0284(9) Uani 0.653(5) 1 d D U P C 2
H75B H 0.6411 0.6554 0.2066 0.034 Uiso 0.653(5) 1 calc R . P C 2
C55A C 0.7899(4) 0.6434(3) 0.2833(3) 0.0272(9) Uani 0.653(5) 1 d D U P C 2
H1PB H 0.1082 0.9959 1.0208 1.0(11) Uiso 0.5 1 d . . P G 2

loop_
_atom_site_aniso_label
_atom_site_aniso_U_11
_atom_site_aniso_U_22
_atom_site_aniso_U_33
_atom_site_aniso_U_23
_atom_site_aniso_U_13
_atom_site_aniso_U_12
Zn1 0.01084(19) 0.0128(2) 0.01085(19) 0.00055(14) -0.00306(14) -0.00067(14)
Zn2 0.01128(19) 0.0126(2) 0.01021(19) -0.00069(14) -0.00206(14) 0.00026(14)
Zn3 0.00971(19) 0.01250(19) 0.00733(18) 0.00000(13) -0.00278(13) -0.00075(13)
Zn4 0.01022(19) 0.01167(19) 0.00713(18) -0.00051(13) -0.00246(13) -0.00022(13)
O34 0.0293(14) 0.0139(12) 0.0217(13) 0.0009(10) -0.0052(11) -0.0032(10)
O28 0.0118(12) 0.0315(14) 0.0260(14) -0.0018(11) -0.0059(10) -0.0006(10)
O44 0.0245(13) 0.0129(12) 0.0217(13) -0.0018(10) -0.0041(10) 0.0010(10)
O48 0.0111(11) 0.0279(13) 0.0155(12) -0.0028(10) -0.0028(9) -0.0012(10)
O45 0.0130(12) 0.0435(17) 0.0283(15) -0.0085(12) -0.0029(11) -0.0016(11)
O25 0.0135(13) 0.0477(18) 0.0404(18) -0.0073(14) -0.0068(12) 0.0018(12)
O14 0.0326(15) 0.0136(12) 0.0345(16) -0.0034(11) -0.0062(12) 0.0010(11)
O23 0.0385(16) 0.0127(12) 0.0267(14) 0.0004(10) -0.0014(12) 0.0022(11)
O33 0.0232(13) 0.0135(12) 0.0206(13) -0.0019(10) -0.0042(10) 0.0018(10)
O15 0.0120(13) 0.0491(19) 0.0394(17) 0.0080(14) -0.0035(12) -0.0037(12)
O35 0.0142(12) 0.0280(14) 0.0279(14) -0.0024(11) -0.0072(10) 0.0017(10)
O18 0.0112(12) 0.0339(15) 0.0271(14) 0.0027(11) -0.0038(10) -0.0021(10)
O38 0.0128(11) 0.0223(12) 0.0155(12) -0.0039(9) -0.0054(9) 0.0023(9)
O24 0.0465(18) 0.0133(13) 0.0321(16) 0.0000(11) -0.0023(13) -0.0005(12)
O43 0.0247(13) 0.0134(12) 0.0215(13) 0.0003(10) 0.0011(10) 0.0000(10)
O13 0.0379(16) 0.0146(12) 0.0258(14) 0.0037(10) -0.0044(12) -0.0026(11)
O26 0.055(2) 0.111(3) 0.0246(15) -0.0082(17) -0.0146(15) 0.028(2)
N36 0.0393(13) 0.0721(15) 0.0161(11) -0.0027(11) -0.0086(10) 0.0053(12)
C144 0.0098(15) 0.0152(16) 0.0200(17) -0.0014(13) -0.0017(12) -0.0004(12)
C68 0.0170(18) 0.052(3) 0.0218(19) 0.0013(17) -0.0012(15) -0.0043(17)
C78 0.0151(18) 0.047(2) 0.0251(19) 0.0008(17) -0.0073(15) -0.0025(16)
C28 0.0121(17) 0.031(2) 0.0230(18) 0.0022(15) -0.0047(14) -0.0013(14)
C38 0.0148(18) 0.065(3) 0.025(2) 0.0088(19) -0.0027(15) -0.0060(18)
C48 0.0147(19) 0.078(3) 0.023(2) 0.014(2) -0.0030(15) -0.004(2)
C58 0.0118(17) 0.040(2) 0.0219(18) 0.0031(16) -0.0036(14) -0.0019(15)
C13 0.0114(15) 0.0139(16) 0.0257(18) -0.0006(13) -0.0006(13) 0.0013(12)
C145 0.0118(16) 0.0144(16) 0.0294(19) -0.0027(14) -0.0038(14) -0.0010(12)
C104 0.036(2) 0.0162(17) 0.0270(19) 0.0027(14) -0.0113(16) -0.0049(15)
C94 0.054(3) 0.0192(19) 0.025(2) -0.0029(15) -0.0135(18) -0.0073(18)
C84 0.039(2) 0.0126(17) 0.0244(19) -0.0005(14) -0.0003(16) -0.0011(15)
C134 0.033(2) 0.0157(17) 0.0199(18) 0.0002(13) -0.0011(15) 0.0011(14)
C124 0.0289(19) 0.0141(16) 0.0192(17) -0.0019(13) -0.0019(14) 0.0007(14)
C114 0.0202(17) 0.0136(16) 0.0203(17) -0.0008(13) 0.0005(13) -0.0026(13)
C64 0.047(3) 0.0163(18) 0.028(2) -0.0027(15) 0.0058(18) -0.0005(17)
C74 0.040(2) 0.0158(18) 0.030(2) 0.0000(15) 0.0060(17) -0.0016(16)
C24 0.028(2) 0.0137(17) 0.031(2) -0.0013(14) -0.0042(16) -0.0014(14)
C34 0.053(3) 0.0155(18) 0.028(2) -0.0064(15) -0.0017(19) -0.0044(17)
C44 0.057(3) 0.0188(19) 0.027(2) 0.0001(16) -0.0037(19) -0.0082(18)
C54 0.045(2) 0.0126(18) 0.028(2) -0.0025(14) -0.0027(17) -0.0052(16)
C14 0.0161(17) 0.0140(17) 0.033(2) -0.0039(15) -0.0053(15) -0.0006(13)
C55 0.0155(19) 0.041(2) 0.029(2) 0.0026(19) -0.0050(18) -0.0007(19)
C65A 0.016(2) 0.042(2) 0.030(2) 0.001(2) -0.0051(19) 0.000(2)
C75A 0.016(2) 0.041(2) 0.031(2) 0.001(2) -0.0054(19) -0.001(2)
C25 0.0146(19) 0.037(2) 0.031(2) 0.0032(19) -0.0051(18) -0.0011(19)
C35A 0.0160(19) 0.038(2) 0.030(2) 0.002(2) -0.0044(18) -0.001(2)
C45A 0.0197(18) 0.0401(19) 0.0304(18) 0.0012(19) -0.0044(17) -0.0016(18)
C93 0.040(2) 0.0171(18) 0.0200(18) 0.0013(14) -0.0011(16) -0.0043(16)
C103 0.037(2) 0.0164(17) 0.0191(18) -0.0039(14) 0.0003(15) -0.0034(15)
C113 0.0200(17) 0.0142(16) 0.0207(17) -0.0016(13) -0.0031(14) 0.0000(13)
C123 0.0270(19) 0.0148(17) 0.0175(17) 0.0023(13) 0.0030(14) -0.0005(14)
C133 0.030(2) 0.0156(17) 0.0186(17) -0.0038(13) 0.0038(14) 0.0026(14)
C83 0.0271(19) 0.0139(17) 0.0195(17) 0.0016(13) -0.0014(14) -0.0010(14)
C33 0.029(2) 0.0156(17) 0.0261(19) 0.0053(14) -0.0089(15) -0.0035(14)
C43 0.037(2) 0.0190(18) 0.0252(19) 0.0013(15) -0.0099(16) -0.0042(16)
C53 0.0261(19) 0.0144(17) 0.0197(17) -0.0006(13) 0.0011(14) -0.0010(13)
C63 0.0300(19) 0.0152(17) 0.0163(16) 0.0019(13) -0.0002(14) 0.0032(14)
C73 0.0271(19) 0.0147(16) 0.0188(17) -0.0021(13) -0.0001(14) 0.0009(14)
C23 0.0177(17) 0.0137(16) 0.0213(17) 0.0036(13) 0.0013(13) 0.0003(13)
C143 0.0124(15) 0.0146(16) 0.0220(17) 0.0000(13) -0.0051(13) -0.0005(12)
C18 0.0114(16) 0.0158(16) 0.0283(19) -0.0021(14) -0.0055(14) -0.0005(12)
C128 0.0150(17) 0.032(2) 0.0159(17) -0.0044(14) -0.0016(13) -0.0012(14)
C138 0.0156(17) 0.037(2) 0.0183(17) -0.0034(15) -0.0048(14) -0.0029(15)
C88 0.0116(16) 0.034(2) 0.0180(17) 0.0022(14) -0.0029(13) -0.0027(14)
C98 0.0145(17) 0.033(2) 0.0145(16) 0.0002(14) -0.0013(13) 0.0012(14)
C108 0.0136(16) 0.0196(16) 0.0133(15) 0.0003(12) -0.0034(12) -0.0005(13)
C118 0.0125(16) 0.0185(16) 0.0149(16) -0.0010(12) -0.0020(12) -0.0016(12)
C148 0.0126(15) 0.0108(15) 0.0163(16) -0.0005(12) -0.0033(12) -0.0017(12)
C15 0.0146(17) 0.0152(17) 0.038(2) 0.0001(15) -0.0061(15) 0.0000(13)
C125 0.0173(19) 0.060(3) 0.023(2) -0.0100(19) -0.0013(15) -0.0006(18)
C135 0.0188(19) 0.066(3) 0.024(2) -0.0078(19) -0.0057(16) -0.0031(19)
C85 0.0134(17) 0.036(2) 0.0263(19) 0.0008(16) -0.0045(14) -0.0015(15)
C95 0.0151(17) 0.030(2) 0.0184(17) 0.0010(14) -0.0005(13) 0.0007(14)
C105 0.0148(16) 0.0186(17) 0.0193(17) 0.0027(13) -0.0045(13) -0.0017(13)
C115 0.0123(16) 0.0255(18) 0.0229(18) -0.0023(14) -0.0027(13) -0.0006(13)
C196 0.0404(14) 0.0694(16) 0.0171(12) -0.0031(12) -0.0096(12) 0.0112(13)
C216 0.0349(14) 0.0481(15) 0.0172(13) -0.0014(12) -0.0070(11) 0.0131(13)
C226 0.0292(13) 0.0382(14) 0.0152(12) -0.0015(11) -0.0054(11) 0.0116(12)
N46 0.0210(12) 0.0302(12) 0.0108(11) -0.0028(10) -0.0037(9) 0.0059(10)
C236 0.0243(13) 0.0337(14) 0.0124(12) -0.0043(11) -0.0018(10) 0.0048(11)
C246 0.0293(13) 0.0432(14) 0.0148(12) -0.0054(11) -0.0043(11) 0.0071(12)
C206 0.0346(13) 0.0535(14) 0.0162(12) -0.0036(11) -0.0074(11) 0.0097(12)
O17 0.046(4) 0.075(4) 0.037(4) -0.001(4) -0.005(4) -0.004(4)
O21 0.099(5) 0.200(6) 0.043(3) -0.038(4) -0.034(3) 0.071(5)
O11 0.052(3) 0.162(5) 0.029(2) 0.015(3) -0.004(2) -0.033(3)
N27 0.0345(13) 0.0663(15) 0.0189(12) 0.0000(13) -0.0059(11) -0.0073(13)
N31 0.078(3) 0.104(4) 0.019(3) -0.009(3) -0.017(3) 0.018(3)
N21 0.035(2) 0.063(3) 0.018(2) 0.0022(19) -0.0053(18) 0.002(2)
N17 0.0141(14) 0.0402(14) 0.0101(12) 0.0018(11) -0.0035(11) -0.0026(12)
C17 0.0141(14) 0.0422(14) 0.0109(12) 0.0015(11) -0.0040(12) -0.0034(13)
C27 0.0173(15) 0.0458(15) 0.0122(13) 0.0009(13) -0.0033(13) -0.0033(13)
C37 0.0200(13) 0.0488(14) 0.0132(12) 0.0013(12) -0.0037(12) -0.0032(12)
C47 0.0170(15) 0.0441(15) 0.0122(13) 0.0018(13) -0.0026(13) -0.0022(13)
C57 0.0157(15) 0.0412(15) 0.0114(13) 0.0019(13) -0.0030(13) -0.0022(13)
N41 0.050(3) 0.059(3) 0.0098(19) -0.0050(19) -0.0083(18) 0.021(2)
C221 0.063(3) 0.081(3) 0.023(2) -0.013(2) -0.010(2) 0.027(3)
C7GA 0.069(3) 0.096(3) 0.026(2) -0.017(2) -0.012(2) 0.031(3)
C201 0.070(3) 0.102(3) 0.022(2) -0.014(2) -0.015(2) 0.034(3)
C241 0.071(3) 0.099(3) 0.026(2) -0.009(2) -0.013(2) 0.035(3)
C231 0.064(3) 0.081(3) 0.019(2) -0.006(2) -0.012(2) 0.030(3)
C141 0.078(3) 0.090(3) 0.025(2) -0.001(3) -0.011(2) -0.011(3)
C151 0.080(3) 0.093(3) 0.024(2) -0.002(3) -0.009(2) -0.007(3)
C161 0.079(3) 0.093(3) 0.020(2) -0.006(2) -0.015(2) 0.003(3)
C172 0.076(3) 0.086(4) 0.021(3) -0.005(3) -0.014(3) 0.001(3)
C182 0.075(3) 0.084(3) 0.021(3) -0.001(3) -0.012(3) -0.002(3)
C131 0.071(3) 0.080(3) 0.020(2) -0.001(2) -0.011(2) -0.009(2)
C67 0.0320(15) 0.0629(16) 0.0198(14) 0.0006(14) -0.0049(14) -0.0062(14)
C107 0.0430(12) 0.0749(14) 0.0229(11) -0.0018(11) -0.0064(10) -0.0054(12)
C97 0.0454(12) 0.0742(15) 0.0252(11) -0.0017(12) -0.0063(11) -0.0078(12)
C87 0.0446(12) 0.0734(15) 0.0250(11) -0.0014(12) -0.0069(11) -0.0093(12)
C77 0.0407(12) 0.0720(14) 0.0226(11) -0.0006(11) -0.0062(10) -0.0083(12)
C127 0.0409(14) 0.0731(16) 0.0223(13) -0.0009(14) -0.0063(13) -0.0079(14)
C117 0.0419(14) 0.0744(16) 0.0222(13) -0.0015(14) -0.0067(13) -0.0062(14)
C177 0.0390(14) 0.0731(15) 0.0183(12) -0.0028(13) -0.0071(12) 0.0001(13)
C187 0.0397(14) 0.0737(15) 0.0191(12) -0.0027(12) -0.0067(12) -0.0009(13)
C137 0.0408(12) 0.0747(14) 0.0206(11) -0.0021(11) -0.0068(10) -0.0027(12)
C147 0.0402(13) 0.0743(15) 0.0198(12) -0.0024(13) -0.0066(12) -0.0021(13)
C157 0.0396(13) 0.0738(16) 0.0188(12) -0.0025(13) -0.0068(12) -0.0007(14)
C167 0.0393(13) 0.0732(15) 0.0179(11) -0.0026(12) -0.0071(11) 0.0008(12)
C51 0.021(2) 0.038(2) 0.014(2) 0.0022(17) -0.0056(17) -0.0042(18)
N11 0.015(2) 0.032(2) 0.0125(18) 0.0022(15) -0.0038(15) -0.0018(17)
C11 0.020(2) 0.049(2) 0.015(2) 0.0075(18) -0.0033(17) -0.005(2)
C21 0.023(2) 0.060(3) 0.020(2) 0.0089(19) -0.0028(18) -0.006(2)
C31 0.025(2) 0.056(2) 0.0159(19) 0.0057(18) -0.0061(17) -0.0022(19)
C41 0.022(2) 0.044(2) 0.016(2) 0.0036(18) -0.0075(17) -0.0011(19)
C61 0.034(2) 0.073(3) 0.020(2) 0.007(2) -0.0048(19) -0.004(2)
C81 0.040(3) 0.057(3) 0.016(2) -0.002(2) -0.005(2) -0.005(2)
C91 0.047(3) 0.061(3) 0.019(2) -0.005(2) -0.004(2) -0.008(3)
C101 0.058(3) 0.071(3) 0.023(2) -0.002(2) -0.010(2) -0.006(2)
C3GA 0.054(3) 0.073(4) 0.028(3) -0.001(3) -0.009(2) 0.000(3)
C121 0.048(3) 0.071(3) 0.026(2) -0.001(3) -0.006(2) 0.001(3)
C71 0.040(3) 0.063(3) 0.019(2) -0.001(2) -0.005(2) -0.003(2)
C191 0.076(3) 0.116(4) 0.023(2) -0.014(3) -0.019(2) 0.033(3)
O7AA 0.050(6) 0.068(7) 0.020(5) -0.007(5) -0.006(5) 0.002(5)
O8AA 0.100(8) 0.080(8) 0.017(5) -0.008(6) 0.016(6) -0.009(7)
O16 0.033(2) 0.108(3) 0.0141(17) 0.0025(19) -0.0035(15) -0.026(2)
N26 0.0358(12) 0.0704(14) 0.0197(11) 0.0003(12) -0.0053(10) -0.0094(12)
N22 0.044(5) 0.058(5) 0.014(4) -0.007(4) -0.006(4) 0.002(4)
N42 0.076(7) 0.059(6) 0.021(5) -0.006(5) -0.003(5) 0.005(5)
C222 0.077(6) 0.066(6) 0.024(5) -0.008(4) -0.005(5) 0.005(5)
C9HA 0.079(6) 0.070(6) 0.026(5) -0.006(4) -0.005(4) 0.007(5)
C202 0.080(6) 0.069(5) 0.024(4) -0.004(4) -0.006(4) 0.008(5)
C242 0.080(6) 0.068(6) 0.023(5) -0.003(4) -0.006(4) 0.011(5)
C232 0.079(7) 0.065(6) 0.023(5) -0.004(5) -0.005(5) 0.010(5)
N32 0.079(6) 0.080(5) 0.023(5) -0.007(4) -0.006(4) 0.009(5)
C192 0.082(6) 0.075(5) 0.024(4) -0.006(4) -0.005(4) 0.006(5)
C52 0.030(5) 0.044(5) 0.012(4) 0.000(4) -0.002(4) -0.001(4)
C42 0.030(4) 0.046(5) 0.013(4) -0.002(3) -0.003(4) 0.000(4)
C32 0.032(4) 0.048(4) 0.012(3) -0.004(3) -0.003(3) 0.000(3)
C22 0.030(4) 0.046(5) 0.012(4) -0.003(3) -0.001(4) -0.001(4)
C12 0.027(5) 0.041(5) 0.010(4) -0.001(3) -0.001(4) -0.001(4)
N12 0.026(5) 0.039(5) 0.012(4) -0.002(4) -0.001(4) 0.001(4)
C62 0.037(4) 0.054(4) 0.013(3) -0.006(3) -0.005(3) 0.001(4)
C82 0.056(5) 0.068(5) 0.016(4) -0.007(4) -0.005(4) 0.003(5)
C92 0.063(6) 0.073(6) 0.017(5) -0.009(4) -0.005(5) 0.006(5)
C102 0.069(6) 0.077(6) 0.017(5) -0.011(4) -0.003(5) 0.011(5)
C0FA 0.12(2) 0.076(18) 0.013(9) -0.006(10) -0.004(11) 0.066(17)
C122 0.053(6) 0.064(6) 0.017(5) -0.006(5) -0.003(5) 0.006(5)
C72 0.051(5) 0.062(5) 0.014(4) -0.007(4) -0.006(4) 0.004(4)
C156 0.0397(13) 0.0751(15) 0.0191(12) -0.0025(13) -0.0064(11) -0.0009(13)
C146 0.0403(13) 0.0758(15) 0.0200(11) -0.0024(13) -0.0067(11) -0.0022(13)
C136 0.0408(12) 0.0751(14) 0.0203(10) -0.0023(11) -0.0066(10) -0.0026(11)
C186 0.0391(13) 0.0734(15) 0.0184(11) -0.0028(12) -0.0067(11) -0.0011(13)
C176 0.0386(13) 0.0729(15) 0.0177(12) -0.0028(12) -0.0072(12) 0.0001(13)
C166 0.0391(12) 0.0733(14) 0.0174(11) -0.0025(11) -0.0073(10) 0.0009(12)
C181 0.074(6) 0.088(6) 0.023(5) -0.008(5) -0.006(5) 0.015(5)
C171 0.074(6) 0.088(6) 0.024(5) -0.008(5) -0.008(5) 0.015(5)
C162 0.076(6) 0.086(5) 0.023(4) -0.008(4) -0.008(4) 0.013(5)
C152 0.074(6) 0.087(6) 0.022(5) -0.008(4) -0.008(4) 0.014(5)
C142 0.073(6) 0.088(6) 0.022(5) -0.007(4) -0.007(4) 0.014(5)
C132 0.073(5) 0.086(5) 0.021(4) -0.008(4) -0.005(4) 0.014(5)
C46 0.0131(13) 0.0429(14) 0.0088(12) 0.0020(11) -0.0027(11) -0.0027(11)
C36 0.0148(12) 0.0454(13) 0.0089(11) 0.0009(10) -0.0051(10) -0.0035(11)
C26 0.0129(13) 0.0442(14) 0.0104(12) 0.0016(11) -0.0053(11) -0.0044(12)
C16 0.0130(13) 0.0420(14) 0.0098(11) 0.0017(11) -0.0059(11) -0.0035(12)
N16 0.0126(13) 0.0384(13) 0.0092(10) 0.0018(10) -0.0034(10) -0.0031(11)
C56 0.0131(13) 0.0401(14) 0.0094(11) 0.0032(10) -0.0012(10) -0.0039(11)
C66 0.0244(13) 0.0593(15) 0.0118(12) 0.0004(12) -0.0054(11) -0.0069(12)
C96 0.0452(12) 0.0745(15) 0.0250(12) -0.0014(12) -0.0065(11) -0.0075(13)
C86 0.0446(13) 0.0740(15) 0.0250(12) -0.0011(12) -0.0067(11) -0.0087(13)
C76 0.0413(11) 0.0735(14) 0.0229(11) -0.0005(11) -0.0061(10) -0.0089(11)
C126 0.0443(13) 0.0767(15) 0.0257(13) -0.0008(13) -0.0055(12) -0.0077(13)
C116 0.0452(13) 0.0777(15) 0.0253(12) -0.0012(13) -0.0059(12) -0.0057(13)
C106 0.0431(11) 0.0755(14) 0.0226(10) -0.0015(11) -0.0065(10) -0.0053(11)
Zn6 0.01233(19) 0.0138(2) 0.00658(19) -0.00051(14) -0.00165(14) 0.00056(14)
Zn5 0.01250(19) 0.0139(2) 0.00693(19) -0.00047(14) -0.00145(14) 0.00037(14)
O10 0.0139(12) 0.0506(18) 0.0158(13) 0.0001(12) -0.0050(10) -0.0019(12)
O40 0.0151(13) 0.0480(17) 0.0155(13) -0.0015(11) -0.0037(10) 0.0002(11)
O20 0.0137(13) 0.065(2) 0.0162(13) -0.0032(13) -0.0018(10) -0.0012(13)
O30 0.0138(13) 0.073(2) 0.0159(13) -0.0017(13) -0.0013(10) 0.0012(13)
O112 0.0547(19) 0.0162(13) 0.0161(13) 0.0013(10) -0.0066(12) -0.0069(12)
O111 0.071(2) 0.0137(13) 0.0176(14) -0.0019(10) 0.0054(14) 0.0015(13)
O212 0.0522(19) 0.0149(13) 0.0162(13) -0.0025(10) 0.0003(12) 0.0012(12)
O211 0.0541(19) 0.0151(13) 0.0171(13) 0.0009(10) -0.0034(12) -0.0041(12)
O19 0.0263(15) 0.065(2) 0.0153(13) -0.0035(13) 0.0001(11) 0.0085(14)
O29 0.0333(17) 0.083(3) 0.0184(14) -0.0014(15) 0.0029(12) 0.0085(17)
N29 0.0289(16) 0.0540(19) 0.0139(14) -0.0010(13) -0.0025(12) 0.0075(14)
N39 0.0357(17) 0.067(2) 0.0130(14) 0.0014(14) -0.0042(13) 0.0106(16)
C90 0.0211(18) 0.095(3) 0.0219(17) -0.0071(19) -0.0026(15) 0.0015(19)
C100 0.0203(17) 0.089(3) 0.0196(17) -0.0050(18) -0.0003(14) 0.0035(18)
C110 0.0144(15) 0.058(2) 0.0170(16) -0.0031(15) -0.0024(13) 0.0001(15)
C120 0.0167(16) 0.055(2) 0.0171(16) 0.0022(15) -0.0032(13) -0.0032(15)
C130 0.0174(16) 0.063(2) 0.0192(16) 0.0028(16) -0.0025(13) -0.0045(16)
C80 0.0145(16) 0.072(2) 0.0169(16) -0.0063(16) -0.0034(13) -0.0006(16)
C10 0.0123(16) 0.0213(17) 0.0192(17) -0.0017(13) -0.0030(13) -0.0005(13)
C60 0.0200(17) 0.093(3) 0.0206(17) -0.0095(18) -0.0052(14) 0.0020(18)
C70 0.0174(17) 0.084(3) 0.0187(17) -0.0068(17) -0.0020(14) 0.0034(17)
C20 0.0128(15) 0.051(2) 0.0142(15) -0.0020(14) -0.0032(12) -0.0003(14)
C30 0.0161(16) 0.057(2) 0.0187(16) 0.0007(15) -0.0034(13) -0.0051(15)
C40 0.0174(16) 0.063(2) 0.0189(16) -0.0004(16) -0.0016(13) -0.0046(16)
C50 0.0164(16) 0.070(2) 0.0192(16) -0.0059(16) -0.0031(14) -0.0019(16)
C140 0.0160(17) 0.0259(19) 0.0161(17) -0.0030(14) -0.0013(13) 0.0015(14)
C111 0.0249(18) 0.0158(17) 0.0189(18) 0.0007(13) -0.0024(14) -0.0009(14)
C711 0.096(3) 0.0209(17) 0.0206(17) 0.0016(14) 0.0016(19) -0.0008(19)
C611 0.098(3) 0.0228(18) 0.0202(18) -0.0025(15) 0.0021(19) 0.0000(19)
C511 0.062(2) 0.0139(17) 0.0142(16) -0.0004(13) -0.0034(15) -0.0001(15)
C411 0.066(2) 0.0172(16) 0.0166(16) 0.0008(13) 0.0008(16) -0.0026(16)
C311 0.062(2) 0.0169(16) 0.0162(16) -0.0018(13) 0.0010(15) -0.0016(15)
C211 0.054(2) 0.0137(15) 0.0135(15) -0.0007(12) -0.0030(15) -0.0023(15)
C112 0.0182(17) 0.0154(16) 0.0180(17) 0.0001(13) -0.0052(13) -0.0006(13)
C312 0.076(2) 0.0210(17) 0.0166(16) 0.0009(14) -0.0001(17) -0.0035(17)
C412 0.081(3) 0.0223(17) 0.0160(16) -0.0023(14) 0.0007(17) -0.0035(17)
C512 0.051(2) 0.0144(16) 0.0131(15) -0.0002(12) -0.0046(14) -0.0022(14)
C612 0.0460(19) 0.0172(15) 0.0137(15) 0.0009(12) -0.0039(14) -0.0039(14)
C712 0.0423(19) 0.0170(15) 0.0133(15) -0.0021(12) -0.0039(14) -0.0017(14)
C212 0.0397(18) 0.0142(15) 0.0127(15) 0.0000(12) -0.0048(13) -0.0019(13)
C59 0.0261(17) 0.0438(19) 0.0143(15) 0.0020(14) -0.0024(13) 0.0090(15)
C49 0.0251(17) 0.0468(19) 0.0150(15) 0.0018(14) -0.0028(13) 0.0090(15)
C39 0.0229(15) 0.0311(16) 0.0113(14) -0.0001(12) -0.0015(12) 0.0033(13)
C29 0.0193(15) 0.0237(15) 0.0130(14) -0.0018(12) 0.0006(12) 0.0021(12)
C19 0.0167(14) 0.0204(15) 0.0110(13) -0.0019(11) -0.0008(11) 0.0018(12)
N19 0.0137(12) 0.0251(14) 0.0087(12) -0.0003(10) -0.0009(10) 0.0017(10)
C69 0.0245(16) 0.0377(17) 0.0124(15) -0.0011(13) -0.0012(13) 0.0059(14)
C129 0.055(2) 0.069(2) 0.0225(18) -0.0038(17) -0.0100(17) 0.020(2)
C119 0.062(2) 0.075(3) 0.0242(18) -0.0026(18) -0.0127(18) 0.020(2)
C109 0.0461(19) 0.073(2) 0.0177(16) -0.0036(16) -0.0099(15) 0.0079(18)
C99 0.043(2) 0.060(2) 0.0161(16) -0.0030(16) -0.0078(15) 0.0039(18)
C89 0.044(2) 0.056(2) 0.0158(16) -0.0011(15) -0.0082(15) 0.0056(18)
C79 0.0354(17) 0.060(2) 0.0156(15) -0.0021(15) -0.0064(14) 0.0081(16)
C149 0.049(2) 0.099(3) 0.029(2) 0.002(2) -0.0106(18) 0.017(2)
C159 0.049(2) 0.097(3) 0.0283(19) 0.001(2) -0.0073(18) 0.017(2)
C169 0.0428(19) 0.084(2) 0.0175(16) -0.0012(17) -0.0097(15) 0.0157(19)
C179 0.057(2) 0.101(3) 0.0225(19) -0.006(2) -0.0136(18) 0.026(2)
C189 0.059(2) 0.101(3) 0.0250(19) -0.008(2) -0.0127(18) 0.025(2)
C139 0.047(2) 0.087(2) 0.0197(17) -0.0024(17) -0.0097(16) 0.0127(19)
C199 0.0305(17) 0.0465(19) 0.0137(15) 0.0006(14) -0.0020(13) 0.0086(15)
C249 0.0261(16) 0.0268(16) 0.0142(15) -0.0005(12) 0.0005(13) 0.0025(13)
C239 0.0250(16) 0.0210(15) 0.0127(14) -0.0020(12) 0.0007(12) 0.0009(13)
N49 0.0179(13) 0.0229(14) 0.0106(12) 0.0004(10) -0.0034(10) 0.0010(11)
C229 0.0222(16) 0.0360(18) 0.0148(15) 0.0028(13) -0.0049(12) 0.0030(14)
C219 0.0268(17) 0.0404(19) 0.0184(16) 0.0027(14) -0.0079(13) 0.0050(15)
C209 0.0280(16) 0.0336(16) 0.0137(14) 0.0010(13) 0.0002(13) 0.0040(13)
O1PB 0.047(2) 0.068(3) 0.079(3) -0.010(2) 0.018(2) -0.0124(19)
C8B 0.092(5) 0.119(6) 0.141(6) -0.025(5) 0.027(5) 0.020(5)
C5B 0.055(2) 0.059(2) 0.081(3) -0.010(2) 0.003(2) 0.015(2)
C4B 0.062(3) 0.044(2) 0.083(3) -0.010(2) -0.005(2) 0.012(2)
C3B 0.060(2) 0.039(2) 0.086(3) -0.005(2) -0.005(2) 0.002(2)
C2B 0.049(2) 0.035(2) 0.076(3) -0.001(2) -0.004(2) -0.0001(19)
C1B 0.0428(19) 0.0329(18) 0.061(2) -0.0061(17) 0.0008(18) 0.0008(16)
C0B 0.045(2) 0.046(2) 0.066(2) -0.009(2) 0.003(2) 0.0001(18)
C7B 0.088(5) 0.107(6) 0.126(6) -0.005(5) -0.002(5) 0.014(5)
C9B 0.050(2) 0.031(2) 0.058(2) -0.0028(19) 0.011(2) -0.0004(18)
C6B 0.064(3) 0.082(3) 0.102(4) -0.010(3) 0.006(3) 0.021(3)
C11B 0.048(3) 0.027(2) 0.062(3) 0.000(2) 0.014(2) 0.002(2)
C10B 0.092(4) 0.042(3) 0.060(3) -0.009(3) 0.007(3) -0.002(3)
O1PG 0.054(3) 0.044(2) 0.055(3) 0.000(2) -0.018(2) 0.018(2)
C7G 0.067(5) 0.053(4) 0.119(6) 0.013(4) -0.004(5) -0.001(4)
C10G 0.043(3) 0.053(3) 0.048(3) 0.003(2) -0.014(2) 0.004(2)
C8G 0.087(5) 0.056(4) 0.062(4) 0.020(4) 0.005(4) 0.008(4)
C5G 0.040(2) 0.047(2) 0.032(2) 0.0023(19) -0.0172(18) 0.0017(19)
C4G 0.044(2) 0.044(2) 0.035(2) 0.003(2) -0.015(2) 0.004(2)
C3G 0.043(2) 0.048(3) 0.039(2) 0.000(2) -0.009(2) 0.009(2)
C2G 0.044(2) 0.048(2) 0.034(2) 0.002(2) -0.008(2) 0.000(2)
C1G 0.048(2) 0.040(2) 0.031(2) 0.0023(18) -0.0177(19) 0.0008(19)
C0G 0.044(2) 0.043(2) 0.032(2) 0.0015(19) -0.0209(19) 0.007(2)
C6G 0.065(3) 0.044(3) 0.052(3) 0.006(2) -0.009(3) 0.001(3)
C11G 0.047(4) 0.076(5) 0.077(5) 0.020(4) -0.004(4) 0.004(4)
C9G 0.056(4) 0.064(4) 0.061(4) 0.006(4) -0.019(3) 0.001(3)
C7D 0.087(10) 0.147(12) 0.061(9) 0.028(9) -0.023(8) -0.003(10)
C11D 0.103(10) 0.163(13) 0.061(9) 0.004(10) -0.009(9) 0.019(10)
C8D 0.094(10) 0.148(12) 0.060(9) 0.030(9) -0.010(9) -0.008(10)
C9D 0.096(7) 0.158(10) 0.058(6) 0.013(7) -0.006(6) 0.016(7)
C10D 0.104(10) 0.160(12) 0.064(9) 0.013(10) -0.007(9) 0.018(10)
OPD 0.037(6) 0.124(10) 0.024(6) 0.017(6) -0.003(5) 0.001(7)
C0D 0.081(6) 0.149(9) 0.050(5) 0.023(6) -0.007(5) 0.008(7)
C5D 0.090(7) 0.154(9) 0.055(6) 0.018(6) -0.005(5) 0.013(7)
C4D 0.092(7) 0.155(10) 0.058(6) 0.020(6) -0.005(5) 0.012(7)
C3D 0.090(7) 0.155(10) 0.057(6) 0.023(6) -0.006(5) 0.010(7)
C2D 0.087(7) 0.153(10) 0.056(6) 0.025(6) -0.008(5) 0.008(7)
C1D 0.084(6) 0.150(9) 0.053(5) 0.026(6) -0.008(5) 0.006(7)
C6D 0.086(7) 0.148(10) 0.055(6) 0.028(7) -0.011(6) 0.001(7)
OPC1 0.089(4) 0.145(5) 0.081(4) -0.022(4) -0.005(4) 0.038(4)
C0C 0.076(3) 0.106(3) 0.076(3) 0.003(3) -0.009(3) 0.030(3)
C1C 0.078(3) 0.102(3) 0.078(3) 0.004(3) -0.011(3) 0.027(3)
C2C 0.075(3) 0.101(3) 0.080(3) 0.005(3) -0.009(3) 0.024(3)
C3C 0.074(3) 0.100(3) 0.083(3) 0.002(3) -0.009(3) 0.024(3)
C4C 0.072(3) 0.102(3) 0.082(3) 0.002(3) -0.009(3) 0.023(3)
C5C 0.072(3) 0.105(3) 0.077(3) 0.003(3) -0.010(2) 0.025(3)
C7C 0.091(5) 0.089(5) 0.092(5) 0.012(5) -0.006(5) 0.002(5)
C11C 0.088(6) 0.128(7) 0.098(6) -0.008(6) -0.001(5) 0.003(6)
C9C 0.071(3) 0.114(4) 0.081(3) 0.002(3) -0.008(3) 0.020(3)
C10C 0.077(5) 0.117(5) 0.106(5) 0.006(5) -0.015(4) 0.010(5)
C6C 0.088(4) 0.103(4) 0.082(3) 0.004(3) -0.012(3) 0.024(3)
C8C 0.109(5) 0.115(5) 0.092(5) 0.008(5) -0.010(5) 0.022(5)
O1PF 0.133(11) 0.198(13) 0.099(10) -0.034(10) -0.015(10) -0.007(11)
C7F 0.121(12) 0.173(14) 0.080(10) -0.034(11) -0.019(10) 0.001(11)
C11F 0.134(12) 0.186(14) 0.096(11) -0.029(11) -0.015(11) 0.004(12)
C10F 0.131(12) 0.192(14) 0.097(11) -0.031(12) -0.012(11) 0.001(12)
C9F 0.129(10) 0.185(12) 0.093(8) -0.030(9) -0.016(8) 0.000(9)
C6F 0.125(10) 0.179(12) 0.088(8) -0.029(8) -0.019(8) 0.001(9)
C0F 0.127(9) 0.185(11) 0.090(7) -0.030(8) -0.018(7) -0.002(8)
C5F 0.127(9) 0.184(11) 0.091(7) -0.030(8) -0.017(7) -0.001(8)
C4F 0.125(9) 0.182(11) 0.089(8) -0.030(8) -0.019(7) 0.000(9)
C3F 0.124(9) 0.181(11) 0.086(8) -0.029(8) -0.021(8) 0.001(9)
C2F 0.123(9) 0.180(11) 0.085(8) -0.030(8) -0.022(7) 0.000(8)
C1F 0.125(9) 0.182(11) 0.088(7) -0.029(8) -0.019(7) 0.000(8)
C8F 0.126(12) 0.181(14) 0.096(11) -0.021(11) -0.017(10) 0.004(12)
OPG 0.0299(17) 0.069(2) 0.045(2) 0.0011(17) 0.0114(15) 0.0017(16)
C3BA 0.035(2) 0.025(2) 0.044(2) 0.0060(18) 0.0081(19) 0.0040(17)
C4AA 0.050(2) 0.058(2) 0.0393(19) -0.0055(17) -0.0044(17) 0.0197(18)
C158 0.061(2) 0.039(2) 0.040(2) -0.0051(17) -0.0129(19) 0.0142(19)
C1MA 0.057(2) 0.035(2) 0.041(2) -0.0022(17) -0.0117(18) 0.0038(18)
C5HA 0.044(2) 0.0305(18) 0.0376(19) 0.0008(16) -0.0088(17) 0.0014(16)
C0AA 0.0328(17) 0.0305(17) 0.0312(16) -0.0014(14) -0.0031(14) 0.0045(14)
C1IA 0.0364(19) 0.045(2) 0.0327(18) -0.0032(16) -0.0012(16) 0.0076(16)
C6HA 0.0313(18) 0.0279(18) 0.0349(19) 0.0010(15) 0.0061(16) 0.0002(15)
C2MA 0.055(3) 0.032(2) 0.037(2) -0.0051(18) 0.004(2) -0.004(2)
C205 0.055(3) 0.077(3) 0.052(2) -0.009(2) 0.001(2) 0.027(2)
C269 0.063(4) 0.113(5) 0.059(4) -0.010(4) -0.003(3) 0.031(4)
C369 0.075(4) 0.103(5) 0.085(4) -0.029(4) 0.014(4) 0.029(4)
O1PA 0.060(2) 0.113(3) 0.039(2) -0.020(2) 0.0059(18) -0.023(2)
C7A 0.051(3) 0.090(4) 0.069(4) -0.035(3) -0.019(3) 0.008(3)
C9A 0.046(2) 0.085(3) 0.052(2) -0.018(2) 0.001(2) -0.008(2)
C10A 0.053(3) 0.106(5) 0.059(3) -0.016(3) -0.003(3) -0.013(3)
C1A 0.044(2) 0.081(2) 0.042(2) -0.0132(19) 0.0002(17) -0.0003(19)
C2A 0.052(2) 0.083(3) 0.042(2) -0.003(2) -0.002(2) 0.006(2)
C3A 0.059(2) 0.087(3) 0.039(2) -0.002(2) -0.006(2) 0.009(2)
C4A 0.053(2) 0.085(3) 0.038(2) -0.010(2) -0.0093(19) 0.010(2)
C5A 0.043(2) 0.078(2) 0.0394(19) -0.0160(19) -0.0068(17) 0.0066(19)
C0A 0.043(2) 0.082(3) 0.038(2) -0.017(2) -0.0002(18) -0.001(2)
C6A 0.041(2) 0.080(3) 0.048(2) -0.023(2) -0.008(2) 0.004(2)
C11A 0.048(3) 0.086(4) 0.084(4) -0.025(3) 0.004(3) -0.005(3)
C8A 0.054(3) 0.083(4) 0.059(3) -0.018(3) -0.009(3) -0.004(3)
OPI 0.044(2) 0.091(3) 0.0347(18) -0.0147(18) 0.0020(15) -0.0272(19)
C8I 0.057(4) 0.208(7) 0.072(4) -0.045(5) 0.001(3) 0.000(5)
C11I 0.155(7) 0.116(6) 0.076(5) -0.006(4) 0.010(5) -0.010(6)
C1I 0.092(3) 0.115(3) 0.061(2) -0.017(2) 0.005(2) -0.047(3)
C2I 0.096(3) 0.128(4) 0.075(3) -0.019(3) 0.002(3) -0.048(3)
C3I 0.084(3) 0.137(4) 0.077(3) -0.019(3) 0.005(3) -0.050(3)
C4I 0.070(3) 0.146(4) 0.071(3) -0.022(3) 0.006(3) -0.044(3)
C5I 0.056(2) 0.146(3) 0.059(2) -0.030(2) 0.000(2) -0.039(3)
C0I 0.064(2) 0.121(3) 0.048(2) -0.025(2) 0.008(2) -0.044(3)
C9I 0.116(4) 0.103(4) 0.065(3) -0.013(3) 0.000(3) -0.035(3)
C10I 0.129(6) 0.103(5) 0.072(4) -0.007(4) 0.016(4) -0.043(5)
C6I 0.049(3) 0.169(4) 0.064(3) -0.036(3) -0.002(2) -0.019(3)
C7I 0.059(4) 0.192(7) 0.082(5) -0.031(5) -0.008(4) 0.001(5)
OPC2 0.068(5) 0.104(5) 0.073(5) -0.005(5) 0.000(5) 0.036(5)
C26C 0.083(4) 0.103(3) 0.080(3) 0.005(3) -0.012(3) 0.024(3)
C28C 0.084(6) 0.096(6) 0.081(6) 0.011(5) -0.013(5) 0.014(5)
C30C 0.064(8) 0.104(9) 0.082(8) -0.012(8) 0.006(8) -0.003(8)
C27C 0.092(7) 0.110(7) 0.086(6) 0.007(6) -0.013(7) 0.022(7)
C20C 0.073(3) 0.104(3) 0.077(3) 0.003(3) -0.009(3) 0.028(3)
C21C 0.077(3) 0.102(3) 0.078(3) 0.004(3) -0.010(3) 0.027(3)
C22C 0.075(3) 0.101(3) 0.079(3) 0.003(3) -0.010(3) 0.025(3)
C23C 0.073(3) 0.101(3) 0.080(3) 0.003(3) -0.009(3) 0.024(3)
C24C 0.072(3) 0.102(3) 0.080(3) 0.002(3) -0.010(3) 0.024(3)
C25C 0.072(3) 0.105(3) 0.079(3) 0.003(3) -0.010(3) 0.024(3)
C31C 0.074(5) 0.115(6) 0.093(6) 0.000(6) -0.008(5) 0.016(6)
C29C 0.069(4) 0.111(5) 0.084(4) -0.003(5) -0.006(4) 0.013(4)
OPH 0.0451(19) 0.077(3) 0.0232(15) -0.0065(16) 0.0001(14) -0.0093(18)
C6H 0.046(2) 0.097(3) 0.029(2) -0.009(2) -0.0007(19) 0.014(2)
C7H 0.068(4) 0.089(4) 0.038(3) -0.010(3) -0.007(3) 0.015(3)
C1H 0.081(3) 0.126(3) 0.034(2) -0.016(2) 0.010(2) -0.040(3)
C2H 0.073(3) 0.139(4) 0.041(2) -0.013(3) 0.010(2) -0.039(3)
C3H 0.059(3) 0.141(4) 0.040(2) -0.011(3) 0.010(2) -0.018(3)
C4H 0.052(2) 0.128(3) 0.036(2) -0.011(2) 0.005(2) 0.001(3)
C5H 0.045(2) 0.110(3) 0.0259(18) -0.0094(19) 0.0005(17) 0.002(2)
C0H 0.052(2) 0.110(3) 0.0219(18) -0.013(2) 0.0034(17) -0.020(2)
C9H 0.117(4) 0.132(4) 0.049(3) -0.014(3) 0.014(3) -0.050(3)
C8H 0.063(4) 0.113(5) 0.043(3) -0.002(3) -0.008(3) 0.024(3)
C11H 0.167(7) 0.138(7) 0.088(5) -0.023(5) 0.002(5) -0.033(6)
C10H 0.156(7) 0.152(7) 0.092(5) -0.022(5) 0.007(5) -0.076(6)
O1D1 0.0322(17) 0.107(3) 0.065(2) 0.020(2) -0.0074(17) 0.0005(19)
N1DA 0.046(3) 0.103(4) 0.096(4) 0.018(3) 0.012(3) -0.003(3)
C2DA 0.056(5) 0.121(7) 0.118(7) 0.015(6) 0.018(6) -0.001(5)
C3DA 0.093(7) 0.089(7) 0.111(7) 0.009(7) 0.046(7) -0.004(6)
C1DA 0.039(2) 0.104(4) 0.084(3) 0.020(3) 0.002(3) -0.003(3)
N1D1 0.046(3) 0.107(4) 0.093(4) 0.021(3) 0.002(3) -0.006(3)
C3D1 0.073(7) 0.129(8) 0.114(8) 0.011(7) -0.007(7) -0.013(7)
C1D1 0.038(2) 0.105(4) 0.085(3) 0.019(3) 0.003(3) -0.004(3)
C2D1 0.044(5) 0.121(7) 0.107(7) 0.013(6) 0.009(6) -0.008(5)
O1D4 0.090(10) 0.130(13) 0.090(11) -0.018(10) -0.024(9) 0.042(10)
N1D4 0.082(10) 0.120(12) 0.093(10) -0.029(9) -0.032(8) 0.031(9)
C1D4 0.082(10) 0.121(12) 0.091(10) -0.028(9) -0.031(9) 0.032(9)
C3D4 0.077(11) 0.119(14) 0.095(12) -0.024(11) -0.034(10) 0.027(11)
C2D4 0.097(12) 0.129(14) 0.106(12) -0.029(11) -0.025(11) 0.033(11)
O1D3 0.059(3) 0.084(3) 0.056(3) -0.014(2) -0.016(2) 0.026(2)
N1D3 0.047(3) 0.096(4) 0.066(3) 0.002(3) -0.019(2) 0.014(3)
C1D3 0.033(3) 0.080(4) 0.057(3) -0.020(3) -0.013(2) 0.013(3)
C3D3 0.131(9) 0.091(7) 0.158(10) -0.014(6) -0.031(8) 0.060(6)
C2D3 0.067(5) 0.164(9) 0.077(5) 0.028(6) -0.022(4) -0.004(5)
O1DI 0.0274(17) 0.097(3) 0.0430(19) -0.0042(19) -0.0053(14) 0.0060(18)
N2DI 0.039(2) 0.077(3) 0.086(3) -0.022(2) 0.002(2) -0.004(2)
C3DI 0.082(4) 0.082(4) 0.064(4) -0.011(3) 0.018(3) -0.014(4)
C1DI 0.032(2) 0.080(3) 0.065(3) -0.017(2) -0.011(2) 0.002(2)
C2DI 0.048(4) 0.094(5) 0.147(6) -0.025(5) 0.011(4) 0.001(3)
C25A 0.0139(16) 0.0355(19) 0.0310(18) 0.0036(16) -0.0057(15) -0.0011(15)
C45B 0.0204(16) 0.0419(18) 0.0306(17) 0.0057(16) -0.0044(15) -0.0003(16)
C35B 0.0172(17) 0.040(2) 0.0304(18) 0.0059(18) -0.0025(15) -0.0015(17)
C65B 0.0152(17) 0.043(2) 0.0288(19) 0.0031(18) -0.0046(15) -0.0007(17)
C75B 0.0152(17) 0.041(2) 0.0292(19) 0.0028(18) -0.0060(16) 0.0002(17)
C55A 0.0142(16) 0.0401(19) 0.0279(18) 0.0028(16) -0.0049(15) -0.0006(16)

loop_
_atom_type_symbol
_atom_type_description
_atom_type_scat_dispersion_real
_atom_type_scat_dispersion_imag
_atom_type_scat_source
C C 0.0030 0.0020 'International Tables Vol C Tables 4.2.6.8 and 6.1.1.4'
H H 0.0000 0.0000 'International Tables Vol C Tables 4.2.6.8 and 6.1.1.4'
N N 0.0060 0.0030 'International Tables Vol C Tables 4.2.6.8 and 6.1.1.4'
O O 0.0110 0.0060 'International Tables Vol C Tables 4.2.6.8 and 6.1.1.4'
Zn Zn 0.3190 1.4280 'International Tables Vol C Tables 4.2.6.8 and 6.1.1.4'

loop_
_geom_angle_atom_site_label_1
_geom_angle_atom_site_label_2
_geom_angle_atom_site_label_3
_geom_angle
_geom_angle_site_symmetry_1
_geom_angle_site_symmetry_3
_geom_angle_publ_flag
O14 Zn1 Zn2 75.80(9) . . ?
O15 Zn1 Zn2 78.99(10) . . ?
O15 Zn1 O14 87.58(13) . . ?
O15 Zn1 O13 86.63(13) . . ?
O15 Zn1 N11 99.60(14) . . ?
O35 Zn1 Zn2 83.59(9) 1_455 . ?
O35 Zn1 O14 88.47(12) 1_455 . ?
O35 Zn1 O15 162.58(12) 1_455 . ?
O35 Zn1 O13 90.36(12) 1_455 . ?
O35 Zn1 N11 97.80(13) 1_455 . ?
O13 Zn1 Zn2 80.99(8) . . ?
O13 Zn1 O14 156.75(12) . . ?
N11 Zn1 Zn2 176.03(15) . . ?
N11 Zn1 O14 100.49(17) . . ?
N11 Zn1 O13 102.68(17) . . ?
N12 Zn1 Zn2 170.1(3) . . ?
N12 Zn1 O14 104.1(5) . . ?
N12 Zn1 O15 91.1(4) . . ?
N12 Zn1 O35 106.3(4) . 1_455 ?
N12 Zn1 O13 98.5(5) . . ?
O45 Zn2 Zn1 76.05(9) 1_455 . ?
O45 Zn2 O25 156.90(13) 1_455 . ?
O25 Zn2 Zn1 80.98(10) . . ?
O23 Zn2 Zn1 78.83(9) . . ?
O23 Zn2 O45 89.40(13) . 1_455 ?
O23 Zn2 O25 88.53(13) . . ?
O23 Zn2 N41 99.35(18) . 1_554 ?
O24 Zn2 Zn1 83.97(9) . . ?
O24 Zn2 O45 88.58(13) . 1_455 ?
O24 Zn2 O25 86.60(14) . . ?
O24 Zn2 O23 162.66(12) . . ?
O24 Zn2 N41 97.97(18) . 1_554 ?
N41 Zn2 Zn1 169.96(14) 1_554 . ?
N41 Zn2 O45 94.11(18) 1_554 1_455 ?
N41 Zn2 O25 108.93(18) 1_554 . ?
N42 Zn2 Zn1 178.0(6) 1_554 . ?
N42 Zn2 O45 102.3(5) 1_554 1_455 ?
N42 Zn2 O25 100.6(5) 1_554 . ?
N42 Zn2 O23 102.3(5) 1_554 . ?
N42 Zn2 O24 95.0(5) 1_554 . ?
O34 Zn3 Zn4 82.36(8) . . ?
O33 Zn3 Zn4 74.49(8) 1_545 . ?
O33 Zn3 O34 156.81(10) 1_545 . ?
O18 Zn3 Zn4 78.90(8) . . ?
O18 Zn3 O34 86.69(12) . . ?
O18 Zn3 O33 87.67(11) . 1_545 ?
O38 Zn3 Zn4 84.07(8) 1_455 . ?
O38 Zn3 O34 90.95(11) 1_455 . ?
O38 Zn3 O33 87.91(11) 1_455 1_545 ?
O38 Zn3 O18 162.97(11) 1_455 . ?
O38 Zn3 N16 97.60(11) 1_455 . ?
N17 Zn3 Zn4 172.2(3) . . ?
N17 Zn3 O34 97.7(4) . . ?
N17 Zn3 O33 105.1(4) . 1_545 ?
N17 Zn3 O18 93.3(3) . . ?
N17 Zn3 O38 103.7(3) . 1_455 ?
N16 Zn3 Zn4 175.35(13) . . ?
N16 Zn3 O34 101.91(15) . . ?
N16 Zn3 O33 101.19(15) . 1_545 ?
N16 Zn3 O18 99.39(12) . . ?
O28 Zn4 Zn3 81.28(8) . . ?
O44 Zn4 Zn3 77.45(8) . . ?
O44 Zn4 O28 87.75(11) . . ?
O44 Zn4 O48 88.54(11) . 1_455 ?
O48 Zn4 Zn3 75.83(7) 1_455 . ?
O48 Zn4 O28 157.07(11) 1_455 . ?
O43 Zn4 Zn3 85.31(8) 1_545 . ?
O43 Zn4 O28 87.70(11) 1_545 . ?
O43 Zn4 O44 162.64(11) 1_545 . ?
O43 Zn4 O48 89.16(11) 1_545 1_455 ?
N46 Zn4 Zn3 170.0(9) 1_554 . ?
N46 Zn4 O28 107.9(11) 1_554 . ?
N46 Zn4 O44 98.6(10) 1_554 . ?
N46 Zn4 O48 95.1(11) 1_554 1_455 ?
N46 Zn4 O43 98.8(10) 1_554 1_545 ?
C144 O34 Zn3 122.5(2) . . ?
C18 O28 Zn4 124.8(2) . . ?
C144 O44 Zn4 129.7(2) . . ?
C148 O48 Zn4 131.6(2) . 1_655 ?
C145 O45 Zn2 131.5(2) . 1_655 ?
C15 O25 Zn2 125.7(3) . . ?
C14 O14 Zn1 131.4(3) . . ?
C13 O23 Zn2 128.9(2) . . ?
C143 O33 Zn3 132.8(2) . 1_565 ?
C15 O15 Zn1 128.6(3) . . ?
C145 O35 Zn1 122.6(2) . 1_655 ?
C18 O18 Zn3 127.7(2) . . ?
C148 O38 Zn3 121.3(2) . 1_655 ?
C14 O24 Zn2 122.1(2) . . ?
C143 O43 Zn4 119.2(2) . 1_565 ?
C13 O13 Zn1 124.7(2) . . ?
C196 N36 C167 120.6(8) . . ?
C196 N36 C166 126.6(4) . . ?
O34 C144 C114 117.9(3) . . ?
O44 C144 O34 125.3(3) . . ?
O44 C144 C114 116.8(3) . . ?
C78 C68 C58 120.0 . . ?
C68 C78 C28 120.0 . . ?
C78 C28 C38 120.0 . . ?
C78 C28 C18 120.7(2) . . ?
C38 C28 C18 119.2(2) . . ?
C48 C38 C28 120.0 . . ?
C58 C48 C38 120.0 . . ?
C68 C58 C88 120.40(17) . . ?
C48 C58 C68 120.0 . . ?
C48 C58 C88 119.60(17) . . ?
O23 C13 C23 116.8(3) . . ?
O13 C13 O23 125.4(3) . . ?
O13 C13 C23 117.8(3) . . ?
O45 C145 O35 124.8(3) . . ?
O45 C145 C115 117.5(3) . . ?
O35 C145 C115 117.7(3) . . ?
C94 C104 C114 120.0 . . ?
C84 C94 C104 120.0 . . ?
C94 C84 C134 120.0 . . ?
C94 C84 C54 120.06(18) . . ?
C134 C84 C54 119.88(18) . . ?
C124 C134 C84 120.0 . . ?
C114 C124 C134 120.0 . . ?
C104 C114 C144 120.22(19) . . ?
C124 C114 C144 119.77(19) . . ?
C124 C114 C104 120.0 . . ?
C74 C64 C54 120.0 . . ?
C24 C74 C64 120.0 . . ?
C74 C24 C14 119.9(2) . . ?
C34 C24 C74 120.0 . . ?
C34 C24 C14 120.1(2) . . ?
C24 C34 C44 120.0 . . ?
C54 C44 C34 120.0 . . ?
C64 C54 C84 120.20(18) . . ?
C44 C54 C84 119.80(18) . . ?
C44 C54 C64 120.0 . . ?
O14 C14 O24 125.3(3) . . ?
O14 C14 C24 117.8(3) . . ?
O24 C14 C24 116.9(3) . . ?
C65A C55 C45A 120.0 . . ?
C65A C55 C85 118.0(5) . . ?
C45A C55 C85 122.0(5) . . ?
C75A C65A C55 120.0 . . ?
C25 C75A C65A 120.0 . . ?
C75A C25 C35A 120.0 . . ?
C75A C25 C15 116.8(5) . . ?
C35A C25 C15 123.1(5) . . ?
C45A C35A C25 120.0 . . ?
C35A C45A C55 120.0 . . ?
C103 C93 C83 120.0 . . ?
C113 C103 C93 120.0 . . ?
C103 C113 C143 119.40(19) . . ?
C123 C113 C103 120.0 . . ?
C123 C113 C143 120.57(19) . . ?
C133 C123 C113 120.0 . . ?
C123 C133 C83 120.0 . . ?
C93 C83 C53 119.51(16) . . ?
C133 C83 C93 120.0 . . ?
C133 C83 C53 120.47(16) . . ?
C43 C33 C23 120.0 . . ?
C33 C43 C53 120.0 . . ?
C43 C53 C83 119.56(16) . . ?
C63 C53 C83 120.42(16) . . ?
C63 C53 C43 120.0 . . ?
C53 C63 C73 120.0 . . ?
C23 C73 C63 120.0 . . ?
C33 C23 C13 120.0(2) . . ?
C73 C23 C13 120.0(2) . . ?
C73 C23 C33 120.0 . . ?
O33 C143 O43 125.3(3) . . ?
O33 C143 C113 117.7(3) . . ?
O43 C143 C113 117.0(3) . . ?
O28 C18 C28 116.9(3) . . ?
O18 C18 O28 125.4(3) . . ?
O18 C18 C28 117.7(3) . . ?
C138 C128 C118 120.0 . . ?
C88 C138 C128 120.0 . . ?
C138 C88 C58 119.67(17) . . ?
C138 C88 C98 120.0 . . ?
C98 C88 C58 120.31(17) . . ?
C108 C98 C88 120.0 . . ?
C98 C108 C118 120.0 . . ?
C128 C118 C148 119.40(18) . . ?
C108 C118 C128 120.0 . . ?
C108 C118 C148 120.60(18) . . ?
O48 C148 O38 124.7(3) . . ?
O48 C148 C118 117.3(3) . . ?
O38 C148 C118 118.1(3) . . ?
O25 C15 O15 125.2(3) . . ?
O25 C15 C25 120.4(5) . . ?
O25 C15 C25A 116.1(4) . . ?
O15 C15 C25 114.3(5) . . ?
O15 C15 C25A 118.7(4) . . ?
C135 C125 C115 120.0 . . ?
C85 C135 C125 120.0 . . ?
C135 C85 C55 122.5(3) . . ?
C135 C85 C95 120.0 . . ?
C135 C85 C55A 118.9(3) . . ?
C95 C85 C55 117.5(3) . . ?
C95 C85 C55A 121.1(3) . . ?
C105 C95 C85 120.0 . . ?
C95 C105 C115 120.0 . . ?
C125 C115 C145 120.0(2) . . ?
C105 C115 C145 120.0(2) . . ?
C105 C115 C125 120.0 . . ?
O26 C196 N36 125.2(4) . . ?
O26 C196 C206 118.8(4) . . ?
N36 C196 C206 116.0(4) . . ?
C226 C216 C206 120.0 . . ?
C216 C226 N46 120.0 . . ?
C226 N46 Zn4 117.74(12) . 1_556 ?
C236 N46 Zn4 121.89(11) . 1_556 ?
C236 N46 C226 120.0 . . ?
N46 C236 C246 120.0 . . ?
C206 C246 C236 120.0 . . ?
C216 C206 C196 116.8(2) . . ?
C246 C206 C196 123.1(2) . . ?
C246 C206 C216 120.0 . . ?
C67 N27 C77 130.4(18) . . ?
C191 N31 C161 128.5(16) . . ?
C61 N21 C71 126.0(5) . . ?
C17 N17 Zn3 125.1(5) . . ?
C17 N17 C57 120.0 . . ?
C57 N17 Zn3 114.7(5) . . ?
C27 C17 N17 120.0 . . ?
C17 C27 C37 120.0 . . ?
C27 C37 C67 132.0(9) . . ?
C47 C37 C27 120.0 . . ?
C47 C37 C67 108.0(9) . . ?
C37 C47 C57 120.0 . . ?
C47 C57 N17 120.0 . . ?
C221 N41 Zn2 122.2(2) . 1_556 ?
C221 N41 C231 120.0 . . ?
C231 N41 Zn2 117.1(2) . 1_556 ?
C7GA C221 N41 120.0 . . ?
C201 C7GA C221 120.0 . . ?
C7GA C201 C241 120.0 . . ?
C7GA C201 C191 123.0(4) . . ?
C241 C201 C191 116.9(4) . . ?
C231 C241 C201 120.0 . . ?
C241 C231 N41 120.0 . . ?
C151 C141 C131 120.0 . . ?
C161 C151 C141 120.0 . . ?
C151 C161 N31 121.7(10) . . ?
C151 C161 C172 120.0 . . ?
C172 C161 N31 118.1(10) . . ?
C182 C172 C161 120.0 . . ?
C131 C182 C172 120.0 . . ?
C141 C131 C101 122.4(4) . . ?
C182 C131 C141 120.0 . . ?
C182 C131 C101 117.6(4) . . ?
O17 C67 C37 124.1(14) . . ?
N27 C67 O17 117.5(18) . . ?
N27 C67 C37 118.4(17) . . ?
C97 C107 C117 120.0 . . ?
C97 C107 C137 116.1(8) . . ?
C117 C107 C137 123.9(8) . . ?
C87 C97 C107 120.0 . . ?
C97 C87 C77 120.0 . . ?
C87 C77 N27 119.8(9) . . ?
C87 C77 C127 120.0 . . ?
C127 C77 N27 119.8(9) . . ?
C77 C127 C117 120.0 . . ?
C127 C117 C107 120.0 . . ?
C187 C177 C167 120.0 . . ?
C177 C187 C137 120.0 . . ?
C187 C137 C107 117.9(10) . . ?
C187 C137 C147 120.0 . . ?
C147 C137 C107 122.0(10) . . ?
C157 C147 C137 120.0 . . ?
C167 C157 C147 120.0 . . ?
C177 C167 N36 113.6(11) . . ?
C157 C167 N36 126.4(11) . . ?
C157 C167 C177 120.0 . . ?
N11 C51 C41 120.0 . . ?
C51 N11 Zn1 120.52(18) . . ?
C11 N11 Zn1 119.35(18) . . ?
C11 N11 C51 120.0 . . ?
N11 C11 C21 120.0 . . ?
C31 C21 C11 120.0 . . ?
C21 C31 C41 120.0 . . ?
C21 C31 C61 115.7(3) . . ?
C41 C31 C61 124.3(3) . . ?
C31 C41 C51 120.0 . . ?
O11 C61 N21 123.4(6) . . ?
O11 C61 C31 119.1(6) . . ?
N21 C61 C31 117.2(5) . . ?
C91 C81 C71 120.0 . . ?
C101 C91 C81 120.0 . . ?
C91 C101 C131 117.4(4) . . ?
C3GA C101 C131 122.4(4) . . ?
C3GA C101 C91 120.0 . . ?
C101 C3GA C121 120.0 . . ?
C71 C121 C3GA 120.0 . . ?
C81 C71 N21 122.7(4) . . ?
C121 C71 N21 117.2(4) . . ?
C121 C71 C81 120.0 . . ?
O21 C191 N31 123.5(11) . . ?
O21 C191 C201 119.0(7) . . ?
N31 C191 C201 117.5(11) . . ?
C66 N26 C76 127.6(5) . . ?
C62 N22 C72 127.6(17) . . ?
C222 N42 Zn2 115.4(8) . 1_556 ?
C222 N42 C232 120.0 . . ?
C232 N42 Zn2 124.6(8) . 1_556 ?
N42 C222 C9HA 120.0 . . ?
C202 C9HA C222 120.0 . . ?
C9HA C202 C192 113.9(11) . . ?
C242 C202 C9HA 120.0 . . ?
C242 C202 C192 126.1(11) . . ?
C202 C242 C232 120.0 . . ?
C242 C232 N42 120.0 . . ?
C192 N32 C162 132(5) . . ?
O8AA C192 C202 117.8(17) . . ?
O8AA C192 N32 127(3) . . ?
N32 C192 C202 115(3) . . ?
C42 C52 N12 120.0 . . ?
C32 C42 C52 120.0 . . ?
C42 C32 C22 120.0 . . ?
C42 C32 C62 113.8(10) . . ?
C22 C32 C62 126.2(10) . . ?
C32 C22 C12 120.0 . . ?
N12 C12 C22 120.0 . . ?
C52 N12 Zn1 116.2(6) . . ?
C12 N12 Zn1 123.8(6) . . ?
C12 N12 C52 120.0 . . ?
O7AA C62 N22 123.5(16) . . ?
O7AA C62 C32 120.0(14) . . ?
N22 C62 C32 116.5(15) . . ?
C92 C82 C72 120.0 . . ?
C102 C92 C82 120.0 . . ?
C92 C102 C0FA 120.0 . . ?
C92 C102 C132 126.6(12) . . ?
C0FA C102 C132 111.7(13) . . ?
C122 C0FA C102 120.0 . . ?
C0FA C122 C72 120.0 . . ?
C82 C72 N22 120.0(12) . . ?
C122 C72 N22 119.7(13) . . ?
C122 C72 C82 120.0 . . ?
C146 C156 C166 120.0 . . ?
C136 C146 C156 120.0 . . ?
C146 C136 C106 118.3(4) . . ?
C186 C136 C146 120.0 . . ?
C186 C136 C106 121.6(4) . . ?
C136 C186 C176 120.0 . . ?
C186 C176 C166 120.0 . . ?
C156 C166 N36 121.1(4) . . ?
C176 C166 N36 118.8(4) . . ?
C176 C166 C156 120.0 . . ?
C171 C181 C132 120.0 . . ?
C181 C171 C162 120.0 . . ?
C171 C162 N32 114(3) . . ?
C152 C162 N32 126(3) . . ?
C152 C162 C171 120.0 . . ?
C142 C152 C162 120.0 . . ?
C152 C142 C132 120.0 . . ?
C181 C132 C102 129.9(13) . . ?
C142 C132 C102 109.0(13) . . ?
C142 C132 C181 120.0 . . ?
C36 C46 C56 120.0 . . ?
C46 C36 C26 120.0 . . ?
C46 C36 C66 123.7(3) . . ?
C26 C36 C66 116.3(3) . . ?
C16 C26 C36 120.0 . . ?
C26 C16 N16 120.0 . . ?
C16 N16 Zn3 119.44(15) . . ?
C56 N16 Zn3 120.55(15) . . ?
C56 N16 C16 120.0 . . ?
N16 C56 C46 120.0 . . ?
O16 C66 N26 121.3(5) . . ?
O16 C66 C36 119.8(5) . . ?
N26 C66 C36 118.4(5) . . ?
C86 C96 C106 120.0 . . ?
C96 C86 C76 120.0 . . ?
C86 C76 N26 122.6(4) . . ?
C126 C76 N26 117.2(4) . . ?
C126 C76 C86 120.0 . . ?
C116 C126 C76 120.0 . . ?
C126 C116 C106 120.0 . . ?
C96 C106 C136 119.7(4) . . ?
C116 C106 C136 119.9(4) . . ?
C116 C106 C96 120.0 . . ?
O40 Zn6 Zn5 79.75(8) 1_655 . ?
O40 Zn6 O20 159.41(11) 1_655 . ?
O40 Zn6 O212 88.41(13) 1_655 . ?
O40 Zn6 O211 87.64(13) 1_655 . ?
O40 Zn6 N49 101.7(8) 1_655 1_554 ?
O20 Zn6 Zn5 79.73(8) . . ?
O20 Zn6 O211 88.25(14) . . ?
O212 Zn6 Zn5 75.07(8) . . ?
O212 Zn6 O20 87.97(14) . . ?
O212 Zn6 O211 158.26(11) . . ?
O211 Zn6 Zn5 83.19(8) . . ?
N49 Zn6 Zn5 175.0(10) 1_554 . ?
N49 Zn6 O20 98.9(8) 1_554 . ?
N49 Zn6 O212 100.2(11) 1_554 . ?
N49 Zn6 O211 101.6(11) 1_554 . ?
O10 Zn5 Zn6 79.53(8) . . ?
O10 Zn5 O30 158.87(11) . 1_655 ?
O10 Zn5 O112 87.87(13) . . ?
O30 Zn5 Zn6 79.40(9) 1_655 . ?
O30 Zn5 O112 88.32(15) 1_655 . ?
O112 Zn5 Zn6 83.92(8) . . ?
O111 Zn5 Zn6 75.62(9) . . ?
O111 Zn5 O10 88.44(14) . . ?
O111 Zn5 O30 87.90(15) . 1_655 ?
O111 Zn5 O112 159.54(12) . . ?
N19 Zn5 Zn6 174.12(7) . . ?
N19 Zn5 O10 101.89(10) . . ?
N19 Zn5 O30 99.23(10) . 1_655 ?
N19 Zn5 O112 101.79(11) . . ?
N19 Zn5 O111 98.66(11) . . ?
C10 O10 Zn5 127.8(2) . . ?
C140 O40 Zn6 127.8(2) . 1_455 ?
C10 O20 Zn6 127.2(2) . . ?
C140 O30 Zn5 127.7(3) . 1_455 ?
C112 O112 Zn5 121.8(2) . . ?
C111 O111 Zn5 133.6(3) . . ?
C112 O212 Zn6 134.1(2) . . ?
C111 O211 Zn6 122.5(2) . . ?
C69 N29 C79 122.0(3) . . ?
C199 N39 C169 125.1(4) . . ?
C100 C90 C80 120.0 . . ?
C90 C100 C110 120.0 . . ?
C100 C110 C140 120.2(2) . . ?
C120 C110 C100 120.0 . . ?
C120 C110 C140 119.8(2) . . ?
C110 C120 C130 120.0 . . ?
C120 C130 C80 120.0 . . ?
C90 C80 C50 120.34(19) . . ?
C130 C80 C90 120.0 . . ?
C130 C80 C50 119.66(19) . . ?
O10 C10 O20 125.6(3) . . ?
O10 C10 C20 117.1(3) . . ?
O20 C10 C20 117.3(3) . . ?
C70 C60 C50 120.0 . . ?
C60 C70 C20 120.0 . . ?
C70 C20 C10 119.8(2) . . ?
C30 C20 C10 120.2(2) . . ?
C30 C20 C70 120.0 . . ?
C20 C30 C40 120.0 . . ?
C50 C40 C30 120.0 . . ?
C60 C50 C80 120.20(19) . . ?
C40 C50 C80 119.78(19) . . ?
C40 C50 C60 120.0 . . ?
O40 C140 O30 125.2(3) . . ?
O40 C140 C110 117.4(3) . . ?
O30 C140 C110 117.4(3) . . ?
O111 C111 O211 125.0(3) . . ?
O111 C111 C211 117.3(3) . . ?
O211 C111 C211 117.7(3) . . ?
C611 C711 C211 120.0 . . ?
C711 C611 C511 120.0 . . ?
C611 C511 C511 119.7(3) . 2_566 ?
C411 C511 C611 120.0 . . ?
C411 C511 C511 120.3(3) . 2_566 ?
C311 C411 C511 120.0 . . ?
C411 C311 C211 120.0 . . ?
C711 C211 C111 120.7(2) . . ?
C311 C211 C111 119.3(2) . . ?
C311 C211 C711 120.0 . . ?
O112 C112 C212 117.5(3) . . ?
O212 C112 O112 125.1(3) . . ?
O212 C112 C212 117.4(3) . . ?
C412 C312 C212 120.0 . . ?
C512 C412 C312 120.0 . . ?
C412 C512 C512 119.6(3) . 2_576 ?
C412 C512 C612 120.0 . . ?
C612 C512 C512 120.4(3) . 2_576 ?
C712 C612 C512 120.0 . . ?
C612 C712 C212 120.0 . . ?
C312 C212 C112 120.5(2) . . ?
C712 C212 C112 119.5(2) . . ?
C712 C212 C312 120.0 . . ?
C49 C59 N19 120.0 . . ?
C39 C49 C59 120.0 . . ?
C49 C39 C29 120.0 . . ?
C49 C39 C69 124.3(2) . . ?
C29 C39 C69 115.7(2) . . ?
C19 C29 C39 120.0 . . ?
C29 C19 N19 120.0 . . ?
C59 N19 Zn5 119.44(11) . . ?
C19 N19 Zn5 120.19(11) . . ?
C19 N19 C59 120.0 . . ?
O19 C69 N29 123.6(3) . . ?
O19 C69 C39 119.8(3) . . ?
N29 C69 C39 116.6(3) . . ?
C119 C129 C79 120.0 . . ?
C129 C119 C109 120.0 . . ?
C119 C109 C139 120.5(2) . . ?
C99 C109 C119 120.0 . . ?
C99 C109 C139 119.5(2) . . ?
C109 C99 C89 120.0 . . ?
C79 C89 C99 120.0 . . ?
C129 C79 N29 119.4(2) . . ?
C89 C79 N29 120.6(2) . . ?
C89 C79 C129 120.0 . . ?
C159 C149 C139 120.0 . . ?
C169 C159 C149 120.0 . . ?
C159 C169 N39 118.2(3) . . ?
C159 C169 C179 120.0 . . ?
C179 C169 N39 121.8(3) . . ?
C189 C179 C169 120.0 . . ?
C179 C189 C139 120.0 . . ?
C149 C139 C109 120.1(2) . . ?
C189 C139 C109 119.8(2) . . ?
C189 C139 C149 120.0 . . ?
O29 C199 N39 124.2(4) . . ?
O29 C199 C209 119.6(4) . . ?
N39 C199 C209 116.2(3) . . ?
C239 C249 C209 120.0 . . ?
C249 C239 N49 120.0 . . ?
C239 N49 Zn6 119.64(11) . 1_556 ?
C229 N49 Zn6 119.89(11) . 1_556 ?
C229 N49 C239 120.0 . . ?
N49 C229 C219 120.0 . . ?
C209 C219 C229 120.0 . . ?
C249 C209 C199 115.3(2) . . ?
C219 C209 C199 124.7(2) . . ?
C219 C209 C249 120.0 . . ?
C4B C5B C0B 120.0 . . ?
C4B C5B C6B 119.8(4) . . ?
C0B C5B C6B 120.2(4) . . ?
C5B C4B C3B 120.0 . . ?
C2B C3B C4B 120.0 . . ?
C3B C2B C1B 120.0 . . ?
C2B C1B C9B 117.1(3) . . ?
C0B C1B C2B 120.0 . . ?
C0B C1B C9B 122.9(3) . . ?
O1PB C0B C5B 124.0(3) . . ?
O1PB C0B C1B 116.0(3) . . ?
C1B C0B C5B 120.0 . . ?
C11B C9B C1B 112.1(4) . . ?
C10B C9B C1B 113.0(5) . . ?
C10B C9B C11B 113.3(5) . . ?
C5B C6B C8B 111.1(7) . . ?
C7B C6B C8B 107.1(8) . . ?
C7B C6B C5B 111.8(7) . . ?
C11G C10G C5G 115.8(6) . . ?
C11G C10G C9G 114.8(7) . . ?
C9G C10G C5G 111.9(6) . . ?
C4G C5G C10G 120.2(4) . . ?
C4G C5G C0G 120.0 . . ?
C0G C5G C10G 119.8(4) . . ?
C3G C4G C5G 120.0 . . ?
C4G C3G C2G 120.0 . . ?
C3G C2G C1G 120.0 . . ?
C2G C1G C6G 121.7(4) . . ?
C0G C1G C2G 120.0 . . ?
C0G C1G C6G 118.2(4) . . ?
O1PG C0G C5G 122.3(4) . . ?
O1PG C0G C1G 117.7(4) . . ?
C1G C0G C5G 120.0 . . ?
C8G C6G C7G 138.5(8) . . ?
C1G C6G C7G 106.2(6) . . ?
C1G C6G C8G 107.6(6) . . ?
C10D C9D C11D 115(3) . . ?
C5D C9D C11D 117(3) . . ?
C5D C9D C10D 104(3) . . ?
OPD C0D C5D 113.7(19) . . ?
OPD C0D C1D 125.4(19) . . ?
C5D C0D C1D 120.0 . . ?
C9D C5D C0D 124(2) . . ?
C9D C5D C4D 112(2) . . ?
C0D C5D C4D 120.0 . . ?
C3D C4D C5D 120.0 . . ?
C2D C3D C4D 120.0 . . ?
C3D C2D C1D 120.0 . . ?
C2D C1D C0D 120.0 . . ?
C6D C1D C0D 127(2) . . ?
C6D C1D C2D 112(2) . . ?
C7D C6D C8D 118.3(19) . . ?
C1D C6D C7D 125(2) . . ?
C1D C6D C8D 112.0(18) . . ?
C1C C0C OPC1 109.2(7) . . ?
C1C C0C C5C 120.0 . . ?
C5C C0C OPC1 130.6(7) . . ?
C0C C1C C6C 119.6(8) . . ?
C2C C1C C0C 120.0 . . ?
C2C C1C C6C 120.2(8) . . ?
C1C C2C C3C 120.0 . . ?
C4C C3C C2C 120.0 . . ?
C3C C4C C5C 120.0 . . ?
C0C C5C C9C 125.5(7) . . ?
C4C C5C C0C 120.0 . . ?
C4C C5C C9C 114.4(7) . . ?
C11C C9C C5C 103.5(9) . . ?
C11C C9C C10C 131.3(10) . . ?
C10C C9C C5C 125.2(8) . . ?
C1C C6C C7C 111.0(10) . . ?
C1C C6C C8C 108.0(12) . . ?
C8C C6C C7C 133.7(14) . . ?
C11F C9F C10F 134(5) . . ?
C11F C9F C5F 103(3) . . ?
C10F C9F C5F 107(3) . . ?
C7F C6F C1F 113(3) . . ?
C8F C6F C7F 123(3) . . ?
C8F C6F C1F 107(3) . . ?
O1PF C0F C5F 113.6(8) . . ?
O1PF C0F C1F 126.4(8) . . ?
C5F C0F C1F 120.0 . . ?
C0F C5F C9F 115.3(18) . . ?
C4F C5F C9F 123.5(19) . . ?
C4F C5F C0F 120.0 . . ?
C3F C4F C5F 120.0 . . ?
C4F C3F C2F 120.0 . . ?
C3F C2F C1F 120.0 . . ?
C0F C1F C6F 118.2(16) . . ?
C2F C1F C6F 120.6(15) . . ?
C2F C1F C0F 120.0 . . ?
C158 C4AA C1IA 120.0 . . ?
C158 C4AA C205 120.4(3) . . ?
C1IA C4AA C205 119.5(3) . . ?
C1MA C158 C4AA 120.0 . . ?
C158 C1MA C5HA 120.0 . . ?
C1MA C5HA C0AA 120.0 . . ?
C5HA C0AA C6HA 117.3(2) . . ?
C1IA C0AA C5HA 120.0 . . ?
C1IA C0AA C6HA 122.7(2) . . ?
OPG C1IA C4AA 123.9(2) . . ?
OPG C1IA C0AA 116.1(2) . . ?
C0AA C1IA C4AA 120.0 . . ?
C3BA C6HA C0AA 112.4(3) . . ?
C2MA C6HA C3BA 112.3(4) . . ?
C2MA C6HA C0AA 113.0(4) . . ?
C4AA C205 C369 112.7(6) . . ?
C269 C205 C4AA 111.4(5) . . ?
C269 C205 C369 110.6(6) . . ?
C10A C9A C1A 110.9(5) . . ?
C11A C9A C10A 112.9(6) . . ?
C11A C9A C1A 111.3(5) . . ?
C2A C1A C9A 118.7(3) . . ?
C2A C1A C0A 120.0 . . ?
C0A C1A C9A 121.2(3) . . ?
C3A C2A C1A 120.0 . . ?
C2A C3A C4A 120.0 . . ?
C5A C4A C3A 120.0 . . ?
C4A C5A C0A 120.0 . . ?
C4A C5A C6A 120.9(3) . . ?
C0A C5A C6A 119.0(3) . . ?
O1PA C0A C1A 120.2(3) . . ?
O1PA C0A C5A 119.7(3) . . ?
C5A C0A C1A 120.0 . . ?
C7A C6A C5A 113.2(5) . . ?
C7A C6A C8A 110.9(5) . . ?
C8A C6A C5A 110.9(5) . . ?
C2I C1I C0I 120.0 . . ?
C2I C1I C9I 119.5(5) . . ?
C0I C1I C9I 120.5(5) . . ?
C1I C2I C3I 120.0 . . ?
C4I C3I C2I 120.0 . . ?
C3I C4I C5I 120.0 . . ?
C4I C5I C6I 118.7(4) . . ?
C0I C5I C4I 120.0 . . ?
C0I C5I C6I 121.2(4) . . ?
OPI C0I C1I 116.3(4) . . ?
OPI C0I C5I 123.7(4) . . ?
C5I C0I C1I 120.0 . . ?
C11I C9I C1I 113.0(7) . . ?
C11I C9I C10I 110.0(8) . . ?
C10I C9I C1I 110.3(7) . . ?
C8I C6I C7I 110.6(7) . . ?
C5I C6I C8I 112.0(8) . . ?
C5I C6I C7I 111.3(6) . . ?
C28C C26C C27C 110(3) . . ?
C28C C26C C21C 112(3) . . ?
C21C C26C C27C 102(3) . . ?
OPC2 C20C C21C 118(2) . . ?
OPC2 C20C C25C 122(2) . . ?
C21C C20C C25C 120.0 . . ?
C20C C21C C26C 116(2) . . ?
C22C C21C C26C 124(2) . . ?
C22C C21C C20C 120.0 . . ?
C21C C22C C23C 120.0 . . ?
C24C C23C C22C 120.0 . . ?
C23C C24C C25C 120.0 . . ?
C20C C25C C29C 134(2) . . ?
C24C C25C C20C 120.0 . . ?
C24C C25C C29C 103(2) . . ?
C30C C29C C25C 102(3) . . ?
C30C C29C C31C 143(3) . . ?
C31C C29C C25C 95(3) . . ?
C5H C6H C7H 112.3(5) . . ?
C8H C6H C7H 110.4(6) . . ?
C8H C6H C5H 111.7(5) . . ?
C2H C1H C0H 120.0 . . ?
C2H C1H C9H 120.8(4) . . ?
C0H C1H C9H 119.2(4) . . ?
C3H C2H C1H 120.0 . . ?
C2H C3H C4H 120.0 . . ?
C5H C4H C3H 120.0 . . ?
C4H C5H C6H 118.5(3) . . ?
C4H C5H C0H 120.0 . . ?
C0H C5H C6H 121.5(3) . . ?
OPH C0H C1H 121.2(3) . . ?
OPH C0H C5H 118.7(3) . . ?
C5H C0H C1H 120.0 . . ?
C1H C9H C10H 111.8(9) . . ?
C11H C9H C1H 111.8(7) . . ?
C11H C9H C10H 112.9(9) . . ?
C2DA N1DA C3DA 115.6(12) . . ?
C1DA N1DA C2DA 128.9(13) . . ?
C1DA N1DA C3DA 115.3(12) . . ?
O1D1 C1DA N1DA 121.5(14) . . ?
C1D1 N1D1 C3D1 117.8(13) . . ?
C1D1 N1D1 C2D1 129.4(16) . . ?
C2D1 N1D1 C3D1 109.4(14) . . ?
O1D1 C1D1 N1D1 135.7(17) . . ?
C1D4 N1D4 C3D4 118.5(18) . . ?
C1D4 N1D4 C2D4 119.1(19) . . ?
C2D4 N1D4 C3D4 120.6(19) . . ?
O1D4 C1D4 N1D4 108.4(10) . . ?
C1D3 N1D3 C3D3 119.5(7) . . ?
C1D3 N1D3 C2D3 119.8(7) . . ?
C2D3 N1D3 C3D3 120.6(7) . . ?
O1D3 C1D3 N1D3 123.3(6) . . ?
C3DI N2DI C2DI 120.0(6) . . ?
C1DI N2DI C3DI 121.4(5) . . ?
C1DI N2DI C2DI 118.5(7) . . ?
O1DI C1DI N2DI 122.7(6) . . ?
C35B C25A C15 119.0(5) . . ?
C35B C25A C75B 119.1(5) . . ?
C75B C25A C15 121.9(6) . . ?
C55A C45B C35B 120.9(6) . . ?
C25A C35B C45B 120.4(6) . . ?
C75B C65B C55A 120.4(6) . . ?
C65B C75B C25A 120.5(6) . . ?
C45B C55A C85 120.2(5) . . ?
C45B C55A C65B 118.7(5) . . ?
C65B C55A C85 121.1(5) . . ?

loop_
_geom_bond_atom_site_label_1
_geom_bond_atom_site_label_2
_geom_bond_distance
_geom_bond_site_symmetry_2
_geom_bond_publ_flag
Zn1 Zn2 2.9314(8) . ?
Zn1 O14 2.054(3) . ?
Zn1 O15 2.036(3) . ?
Zn1 O35 2.019(3) 1_455 ?
Zn1 O13 2.053(3) . ?
Zn1 N11 2.043(2) . ?
Zn1 N12 2.007(7) . ?
Zn2 O45 2.041(3) 1_455 ?
Zn2 O25 2.046(3) . ?
Zn2 O23 2.022(3) . ?
Zn2 O24 2.018(3) . ?
Zn2 N41 2.026(3) 1_554 ?
Zn2 N42 1.993(9) 1_554 ?
Zn3 Zn4 2.9174(8) . ?
Zn3 O34 2.055(3) . ?
Zn3 O33 2.049(2) 1_545 ?
Zn3 O18 2.045(3) . ?
Zn3 O38 2.027(2) 1_455 ?
Zn3 N17 1.996(6) . ?
Zn3 N16 2.038(2) . ?
Zn4 O28 2.046(3) . ?
Zn4 O44 2.034(2) . ?
Zn4 O48 2.040(2) 1_455 ?
Zn4 O43 2.028(2) 1_545 ?
Zn4 N46 2.017(3) 1_554 ?
O34 C144 1.259(4) . ?
O28 C18 1.261(5) . ?
O44 C144 1.256(4) . ?
O48 Zn4 2.040(2) 1_655 ?
O48 C148 1.261(4) . ?
O45 Zn2 2.041(3) 1_655 ?
O45 C145 1.257(5) . ?
O25 C15 1.251(5) . ?
O14 C14 1.251(5) . ?
O23 C13 1.256(5) . ?
O33 Zn3 2.049(2) 1_565 ?
O33 C143 1.254(4) . ?
O15 C15 1.259(5) . ?
O35 Zn1 2.019(3) 1_655 ?
O35 C145 1.261(5) . ?
O18 C18 1.257(5) . ?
O38 Zn3 2.027(2) 1_655 ?
O38 C148 1.268(4) . ?
O24 C14 1.263(5) . ?
O43 Zn4 2.028(3) 1_565 ?
O43 C143 1.267(4) . ?
O13 C13 1.256(5) . ?
O26 C196 1.213(6) . ?
N36 C196 1.363(6) . ?
N36 C167 1.429(12) . ?
N36 C166 1.428(5) . ?
C144 C114 1.514(4) . ?
C68 C78 1.3900 . ?
C68 C58 1.3900 . ?
C78 C28 1.3900 . ?
C28 C38 1.3900 . ?
C28 C18 1.518(4) . ?
C38 C48 1.3900 . ?
C48 C58 1.3900 . ?
C58 C88 1.524(2) . ?
C13 C23 1.514(4) . ?
C145 C115 1.509(4) . ?
C104 C94 1.3900 . ?
C104 C114 1.3900 . ?
C94 C84 1.3900 . ?
C84 C134 1.3900 . ?
C84 C54 1.523(2) . ?
C134 C124 1.3900 . ?
C124 C114 1.3900 . ?
C64 C74 1.3900 . ?
C64 C54 1.3900 . ?
C74 C24 1.3900 . ?
C24 C34 1.3900 . ?
C24 C14 1.509(4) . ?
C34 C44 1.3900 . ?
C44 C54 1.3900 . ?
C55 C65A 1.3900 . ?
C55 C45A 1.3900 . ?
C55 C85 1.537(5) . ?
C65A C75A 1.3900 . ?
C75A C25 1.3900 . ?
C25 C35A 1.3900 . ?
C25 C15 1.505(6) . ?
C35A C45A 1.3900 . ?
C93 C103 1.3900 . ?
C93 C83 1.3900 . ?
C103 C113 1.3900 . ?
C113 C123 1.3900 . ?
C113 C143 1.510(4) . ?
C123 C133 1.3900 . ?
C133 C83 1.3900 . ?
C83 C53 1.526(2) . ?
C33 C43 1.3900 . ?
C33 C23 1.3900 . ?
C43 C53 1.3900 . ?
C53 C63 1.3900 . ?
C63 C73 1.3900 . ?
C73 C23 1.3900 . ?
C128 C138 1.3900 . ?
C128 C118 1.3900 . ?
C138 C88 1.3900 . ?
C88 C98 1.3900 . ?
C98 C108 1.3900 . ?
C108 C118 1.3900 . ?
C118 C148 1.507(4) . ?
C15 C25A 1.503(6) . ?
C125 C135 1.3900 . ?
C125 C115 1.3900 . ?
C135 C85 1.3900 . ?
C85 C95 1.3900 . ?
C85 C55A 1.507(6) . ?
C95 C105 1.3900 . ?
C105 C115 1.3900 . ?
C196 C206 1.506(4) . ?
C216 C226 1.3900 . ?
C216 C206 1.3900 . ?
C226 N46 1.3900 . ?
N46 Zn4 2.0168(16) 1_556 ?
N46 C236 1.3900 . ?
C236 C246 1.3900 . ?
C246 C206 1.3900 . ?
O17 C67 1.30(2) . ?
O21 C191 1.220(11) . ?
O11 C61 1.215(8) . ?
N27 C67 1.08(2) . ?
N27 C77 1.414(17) . ?
N31 C161 1.446(19) . ?
N31 C191 1.270(19) . ?
N21 C61 1.330(8) . ?
N21 C71 1.422(6) . ?
N17 C17 1.3900 . ?
N17 C57 1.3900 . ?
C17 C27 1.3900 . ?
C27 C37 1.3900 . ?
C37 C47 1.3900 . ?
C37 C67 1.611(18) . ?
C47 C57 1.3900 . ?
N41 Zn2 2.026(3) 1_556 ?
N41 C221 1.3900 . ?
N41 C231 1.3900 . ?
C221 C7GA 1.3900 . ?
C7GA C201 1.3900 . ?
C201 C241 1.3900 . ?
C201 C191 1.512(7) . ?
C241 C231 1.3900 . ?
C141 C151 1.3900 . ?
C141 C131 1.3900 . ?
C151 C161 1.3900 . ?
C161 C172 1.3900 . ?
C172 C182 1.3900 . ?
C182 C131 1.3900 . ?
C131 C101 1.537(5) . ?
C107 C97 1.3900 . ?
C107 C117 1.3900 . ?
C107 C137 1.546(13) . ?
C97 C87 1.3900 . ?
C87 C77 1.3900 . ?
C77 C127 1.3900 . ?
C127 C117 1.3900 . ?
C177 C187 1.3900 . ?
C177 C167 1.3900 . ?
C187 C137 1.3900 . ?
C137 C147 1.3900 . ?
C147 C157 1.3900 . ?
C157 C167 1.3900 . ?
C51 N11 1.3900 . ?
C51 C41 1.3900 . ?
N11 C11 1.3900 . ?
C11 C21 1.3900 . ?
C21 C31 1.3900 . ?
C31 C41 1.3900 . ?
C31 C61 1.516(6) . ?
C81 C91 1.3900 . ?
C81 C71 1.3900 . ?
C91 C101 1.3900 . ?
C101 C3GA 1.3900 . ?
C3GA C121 1.3900 . ?
C121 C71 1.3900 . ?
O7AA C62 1.26(2) . ?
O8AA C192 1.250(18) . ?
O16 C66 1.200(7) . ?
N26 C66 1.304(8) . ?
N26 C76 1.432(6) . ?
N22 C62 1.30(2) . ?
N22 C72 1.461(19) . ?
N42 Zn2 1.993(9) 1_556 ?
N42 C222 1.3900 . ?
N42 C232 1.3900 . ?
C222 C9HA 1.3900 . ?
C9HA C202 1.3900 . ?
C202 C242 1.3900 . ?
C202 C192 1.61(2) . ?
C242 C232 1.3900 . ?
N32 C192 1.32(7) . ?
N32 C162 1.42(6) . ?
C52 C42 1.3900 . ?
C52 N12 1.3900 . ?
C42 C32 1.3900 . ?
C32 C22 1.3900 . ?
C32 C62 1.545(17) . ?
C22 C12 1.3900 . ?
C12 N12 1.3900 . ?
C82 C92 1.3900 . ?
C82 C72 1.3900 . ?
C92 C102 1.3900 . ?
C102 C0FA 1.3900 . ?
C102 C132 1.551(15) . ?
C0FA C122 1.3900 . ?
C122 C72 1.3900 . ?
C156 C146 1.3900 . ?
C156 C166 1.3900 . ?
C146 C136 1.3900 . ?
C136 C186 1.3900 . ?
C136 C106 1.526(5) . ?
C186 C176 1.3900 . ?
C176 C166 1.3900 . ?
C181 C171 1.3900 . ?
C181 C132 1.3900 . ?
C171 C162 1.3900 . ?
C162 C152 1.3900 . ?
C152 C142 1.3900 . ?
C142 C132 1.3900 . ?
C46 C36 1.3900 . ?
C46 C56 1.3900 . ?
C36 C26 1.3900 . ?
C36 C66 1.502(5) . ?
C26 C16 1.3900 . ?
C16 N16 1.3900 . ?
N16 C56 1.3900 . ?
C96 C86 1.3900 . ?
C96 C106 1.3900 . ?
C86 C76 1.3900 . ?
C76 C126 1.3900 . ?
C126 C116 1.3900 . ?
C116 C106 1.3900 . ?
Zn6 Zn5 2.9602(8) . ?
Zn6 O40 2.029(3) 1_655 ?
Zn6 O20 2.041(3) . ?
Zn6 O212 2.032(3) . ?
Zn6 O211 2.043(3) . ?
Zn6 N49 2.029(6) 1_554 ?
Zn5 O10 2.034(3) . ?
Zn5 O30 2.038(3) 1_655 ?
Zn5 O112 2.039(3) . ?
Zn5 O111 2.027(3) . ?
Zn5 N19 2.0234(16) . ?
O10 C10 1.251(5) . ?
O40 Zn6 2.029(3) 1_455 ?
O40 C140 1.250(5) . ?
O20 C10 1.255(5) . ?
O30 Zn5 2.038(3) 1_455 ?
O30 C140 1.255(5) . ?
O112 C112 1.256(5) . ?
O111 C111 1.246(5) . ?
O212 C112 1.247(5) . ?
O211 C111 1.253(5) . ?
O19 C69 1.226(5) . ?
O29 C199 1.221(5) . ?
N29 C69 1.337(5) . ?
N29 C79 1.429(4) . ?
N39 C169 1.429(4) . ?
N39 C199 1.348(6) . ?
C90 C100 1.3900 . ?
C90 C80 1.3900 . ?
C100 C110 1.3900 . ?
C110 C120 1.3900 . ?
C110 C140 1.508(4) . ?
C120 C130 1.3900 . ?
C130 C80 1.3900 . ?
C80 C50 1.537(3) . ?
C10 C20 1.514(4) . ?
C60 C70 1.3900 . ?
C60 C50 1.3900 . ?
C70 C20 1.3900 . ?
C20 C30 1.3900 . ?
C30 C40 1.3900 . ?
C40 C50 1.3900 . ?
C111 C211 1.516(4) . ?
C711 C611 1.3900 . ?
C711 C211 1.3900 . ?
C611 C511 1.3900 . ?
C511 C511 1.521(3) 2_566 ?
C511 C411 1.3900 . ?
C411 C311 1.3900 . ?
C311 C211 1.3900 . ?
C112 C212 1.515(4) . ?
C312 C412 1.3900 . ?
C312 C212 1.3900 . ?
C412 C512 1.3900 . ?
C512 C512 1.528(3) 2_576 ?
C512 C612 1.3900 . ?
C612 C712 1.3900 . ?
C712 C212 1.3900 . ?
C59 C49 1.3900 . ?
C59 N19 1.3900 . ?
C49 C39 1.3900 . ?
C39 C29 1.3900 . ?
C39 C69 1.516(4) . ?
C29 C19 1.3900 . ?
C19 N19 1.3900 . ?
C129 C119 1.3900 . ?
C129 C79 1.3900 . ?
C119 C109 1.3900 . ?
C109 C99 1.3900 . ?
C109 C139 1.524(3) . ?
C99 C89 1.3900 . ?
C89 C79 1.3900 . ?
C149 C159 1.3900 . ?
C149 C139 1.3900 . ?
C159 C169 1.3900 . ?
C169 C179 1.3900 . ?
C179 C189 1.3900 . ?
C189 C139 1.3900 . ?
C199 C209 1.522(4) . ?
C249 C239 1.3900 . ?
C249 C209 1.3900 . ?
C239 N49 1.3900 . ?
N49 Zn6 2.0289(16) 1_556 ?
N49 C229 1.3900 . ?
C229 C219 1.3900 . ?
C219 C209 1.3900 . ?
O1PB C0B 1.363(5) . ?
C8B C6B 1.575(13) . ?
C5B C4B 1.3900 . ?
C5B C0B 1.3900 . ?
C5B C6B 1.534(8) . ?
C4B C3B 1.3900 . ?
C3B C2B 1.3900 . ?
C2B C1B 1.3900 . ?
C1B C0B 1.3900 . ?
C1B C9B 1.537(5) . ?
C7B C6B 1.447(13) . ?
C9B C11B 1.531(8) . ?
C9B C10B 1.501(9) . ?
O1PG C0G 1.374(5) . ?
C7G C6G 1.565(14) . ?
C10G C5G 1.542(8) . ?
C10G C11G 1.442(11) . ?
C10G C9G 1.524(10) . ?
C8G C6G 1.554(13) . ?
C5G C4G 1.3900 . ?
C5G C0G 1.3900 . ?
C4G C3G 1.3900 . ?
C3G C2G 1.3900 . ?
C2G C1G 1.3900 . ?
C1G C0G 1.3900 . ?
C1G C6G 1.543(8) . ?
C7D C6D 1.492(19) . ?
C11D C9D 1.499(19) . ?
C8D C6D 1.547(18) . ?
C9D C10D 1.488(19) . ?
C9D C5D 1.27(4) . ?
OPD C0D 1.356(15) . ?
C0D C5D 1.3900 . ?
C0D C1D 1.3900 . ?
C5D C4D 1.3900 . ?
C4D C3D 1.3900 . ?
C3D C2D 1.3900 . ?
C2D C1D 1.3900 . ?
C1D C6D 1.24(3) . ?
OPC1 C0C 1.408(9) . ?
C0C C1C 1.3900 . ?
C0C C5C 1.3900 . ?
C1C C2C 1.3900 . ?
C1C C6C 1.479(17) . ?
C2C C3C 1.3900 . ?
C3C C4C 1.3900 . ?
C4C C5C 1.3900 . ?
C5C C9C 1.594(14) . ?
C7C C6C 1.56(2) . ?
C11C C9C 1.442(11) . ?
C9C C10C 1.489(11) . ?
C6C C8C 1.523(19) . ?
O1PF C0F 1.339(14) . ?
C7F C6F 1.501(14) . ?
C11F C9F 1.47(2) . ?
C10F C9F 1.48(2) . ?
C9F C5F 1.62(5) . ?
C6F C1F 1.60(4) . ?
C6F C8F 1.498(19) . ?
C0F C5F 1.3900 . ?
C0F C1F 1.3900 . ?
C5F C4F 1.3900 . ?
C4F C3F 1.3900 . ?
C3F C2F 1.3900 . ?
C2F C1F 1.3900 . ?
OPG C1IA 1.375(5) . ?
C3BA C6HA 1.534(6) . ?
C4AA C158 1.3900 . ?
C4AA C1IA 1.3900 . ?
C4AA C205 1.525(6) . ?
C158 C1MA 1.3900 . ?
C1MA C5HA 1.3900 . ?
C5HA C0AA 1.3900 . ?
C0AA C1IA 1.3900 . ?
C0AA C6HA 1.535(5) . ?
C6HA C2MA 1.528(7) . ?
C205 C269 1.501(10) . ?
C205 C369 1.540(10) . ?
O1PA C0A 1.355(5) . ?
C7A C6A 1.531(8) . ?
C9A C10A 1.520(9) . ?
C9A C1A 1.557(7) . ?
C9A C11A 1.516(10) . ?
C1A C2A 1.3900 . ?
C1A C0A 1.3900 . ?
C2A C3A 1.3900 . ?
C3A C4A 1.3900 . ?
C4A C5A 1.3900 . ?
C5A C0A 1.3900 . ?
C5A C6A 1.540(7) . ?
C6A C8A 1.534(9) . ?
OPI C0I 1.371(5) . ?
C8I C6I 1.546(10) . ?
C11I C9I 1.519(13) . ?
C1I C2I 1.3900 . ?
C1I C0I 1.3900 . ?
C1I C9I 1.576(11) . ?
C2I C3I 1.3900 . ?
C3I C4I 1.3900 . ?
C4I C5I 1.3900 . ?
C5I C0I 1.3900 . ?
C5I C6I 1.495(11) . ?
C9I C10I 1.545(11) . ?
C6I C7I 1.581(12) . ?
OPC2 C20C 1.36(2) . ?
C26C C28C 1.56(6) . ?
C26C C27C 1.67(5) . ?
C26C C21C 1.60(4) . ?
C30C C29C 1.36(5) . ?
C20C C21C 1.3900 . ?
C20C C25C 1.3900 . ?
C21C C22C 1.3900 . ?
C22C C23C 1.3900 . ?
C23C C24C 1.3900 . ?
C24C C25C 1.3900 . ?
C25C C29C 1.77(5) . ?
C31C C29C 1.58(5) . ?
OPH C0H 1.385(4) . ?
C6H C7H 1.539(8) . ?
C6H C5H 1.534(8) . ?
C6H C8H 1.528(8) . ?
C1H C2H 1.3900 . ?
C1H C0H 1.3900 . ?
C1H C9H 1.505(10) . ?
C2H C3H 1.3900 . ?
C3H C4H 1.3900 . ?
C4H C5H 1.3900 . ?
C5H C0H 1.3900 . ?
C9H C11H 1.455(15) . ?
C9H C10H 1.589(13) . ?
O1D1 C1DA 1.178(15) . ?
O1D1 C1D1 1.193(15) . ?
N1DA C2DA 1.426(12) . ?
N1DA C3DA 1.462(12) . ?
N1DA C1DA 1.421(14) . ?
N1D1 C3D1 1.498(15) . ?
N1D1 C1D1 1.36(2) . ?
N1D1 C2D1 1.405(14) . ?
O1D4 C1D4 1.277(5) . ?
N1D4 C1D4 1.31(2) . ?
N1D4 C3D4 1.439(17) . ?
N1D4 C2D4 1.439(18) . ?
O1D3 C1D3 1.214(7) . ?
N1D3 C1D3 1.339(8) . ?
N1D3 C3D3 1.469(10) . ?
N1D3 C2D3 1.435(9) . ?
O1DI C1DI 1.221(6) . ?
N2DI C3DI 1.434(10) . ?
N2DI C1DI 1.341(8) . ?
N2DI C2DI 1.463(9) . ?
C25A C35B 1.387(8) . ?
C25A C75B 1.400(9) . ?
C45B C35B 1.397(8) . ?
C45B C55A 1.385(9) . ?
C65B C75B 1.387(7) . ?
C65B C55A 1.407(9) . ?
